data_7134252
loop_
_publ_author_name
'Zhou, Wen'
'McKearney, Declan'
'Okada, Yusuke'
'Kobayashi, Nagao'
'Leznoff, Daniel B.'

_publ_section_title
;
 Isolating the ring-redox states of boron sub-phthalocyanines.
;
_journal_issue 19
_journal_name_full 'Chemical communications (Cambridge, England)'
_journal_page_first 3832
_journal_page_last 3835
_journal_paper_doi 10.1039/d4cc06727d
_journal_volume 61
_journal_year 2025
_chemical_absolute_configuration rm
_chemical_formula_moiety
'3(C76.5 H41 B3 K2 N18 O2.5), 3(C76 H44.5 B3 K2 N18 O2), C15 H15 K O5.5, C13.5 K O6, C12 H4.5 K1 O6, C18.5 H15 K2 O8, C10.5 H3 K O6'
_chemical_formula_sum 'C527 H294 B18 K18 N108 O45'
_chemical_formula_weight 9757.06
_space_group_crystal_system trigonal
_space_group_IT_number 143
_space_group_name_Hall 'P 3'
_space_group_name_H-M_alt 'P 3'
_atom_sites_solution_hydrogens geom
_audit_creation_date 2024-11-26
_audit_creation_method
;
Olex2 1.5
(compiled 2024.02.16 svn.r378c4104 for OlexSys, GUI svn.r6928)
;
_audit_update_record
;
2024-11-26 deposited with the CCDC.	2025-01-21 downloaded from the CCDC.
;
_cell_angle_alpha 90
_cell_angle_beta 90
_cell_angle_gamma 120
_cell_formula_units_Z 1
_cell_length_a 27.0235(7)
_cell_length_b 27.0235(7)
_cell_length_c 21.5015(13)
_cell_measurement_reflns_used 9570
_cell_measurement_temperature 150.03
_cell_measurement_theta_max 67.08
_cell_measurement_theta_min 3.27
_cell_volume 13598.2(10)
_computing_molecular_graphics 'Olex2 1.5 (Dolomanov et al., 2009)'
_computing_publication_material 'Olex2 1.5 (Dolomanov et al., 2009)'
_computing_structure_refinement 'SHELXL 2018/3 (Sheldrick, 2015)'
_computing_structure_solution 'olex2.solve 1.5 (Bourhis et al., 2015)'
_diffrn_ambient_temperature 150.03
_diffrn_measured_fraction_theta_full 0.985
_diffrn_measured_fraction_theta_max 0.969
_diffrn_measurement_device_type 'Bruker APEX-II CCD'
_diffrn_measurement_method '\f and \w scans'
_diffrn_radiation_type CuK\a
_diffrn_radiation_wavelength 1.54178
_diffrn_reflns_av_R_equivalents 0.1215
_diffrn_reflns_av_unetI/netI 0.1417
_diffrn_reflns_Laue_measured_fraction_full 0.985
_diffrn_reflns_Laue_measured_fraction_max 0.969
_diffrn_reflns_limit_h_max 32
_diffrn_reflns_limit_h_min -29
_diffrn_reflns_limit_k_max 32
_diffrn_reflns_limit_k_min -28
_diffrn_reflns_limit_l_max 22
_diffrn_reflns_limit_l_min -25
_diffrn_reflns_number 73113
_diffrn_reflns_point_group_measured_fraction_full 0.835
_diffrn_reflns_point_group_measured_fraction_max 0.813
_diffrn_reflns_theta_full 67.679
_diffrn_reflns_theta_max 69.765
_diffrn_reflns_theta_min 2.791
_exptl_absorpt_coefficient_mu 1.838
_exptl_absorpt_correction_T_max 0.7533
_exptl_absorpt_correction_T_min 0.5463
_exptl_absorpt_correction_type multi-scan
_exptl_absorpt_process_details
;
SADABS-2016/2 (Bruker,2016/2) was used for absorption correction.
wR2(int) was 0.1265 before and 0.0886 after correction.
The Ratio of minimum to maximum transmission is 0.7252.
The \l/2 correction factor is Not present.
;
_exptl_crystal_colour Purple
_exptl_crystal_density_diffrn 1.191
_exptl_crystal_description Block
_exptl_crystal_F_000 5004
_exptl_crystal_size_max 0.206
_exptl_crystal_size_mid 0.124
_exptl_crystal_size_min 0.066
_refine_diff_density_max 1.056
_refine_diff_density_min -0.755
_refine_diff_density_rms 0.123
_refine_ls_abs_structure_details
;
 Refined as an inversion twin.
;
_refine_ls_abs_structure_Flack 0.50(4)
_refine_ls_extinction_method none
_refine_ls_goodness_of_fit_ref 1.270
_refine_ls_hydrogen_treatment constr
_refine_ls_matrix_type full
_refine_ls_number_parameters 2952
_refine_ls_number_reflns 27856
_refine_ls_number_restraints 6917
_refine_ls_restrained_S_all 1.183
_refine_ls_R_factor_all 0.2500
_refine_ls_R_factor_gt 0.1432
_refine_ls_shift/su_max 0.006
_refine_ls_shift/su_mean 0.000
_refine_ls_structure_factor_coef Fsqd
_refine_ls_weighting_details 'w=1/[\s^2^(Fo^2^)+(0.2000P)^2^] where P=(Fo^2^+2Fc^2^)/3'
_refine_ls_weighting_scheme calc
_refine_ls_wR_factor_gt 0.3614
_refine_ls_wR_factor_ref 0.4416
_reflns_Friedel_coverage 0.679
_reflns_Friedel_fraction_full 0.684
_reflns_Friedel_fraction_max 0.658
_reflns_number_gt 12196
_reflns_number_total 27856
_reflns_threshold_expression 'I > 2\s(I)'
_cod_data_source_file d4cc06727d2.cif
_cod_data_source_block cu_zwsupcbkc8_0m_b
_cod_depositor_comments
;
The following automatic conversions were performed:

data item '_exptl_absorpt_correction_type' value 'Multi-scan' was
changed to 'multi-scan' in accordance with the
/home/data/users/saulius/crontab/automatic-downloads/rss-feeds/RSC/lib/dictionaries/cif_core.dic
dictionary named 'cif_core.dic' version 2.4.2 last updated on
2011-04-26.

Automatic conversion script
Id: cif_fix_values 8170 2020-07-09 18:12:32Z antanas 

 Adding full bibliography for 7134249--7134252.cif.
;
_cod_original_cell_volume 13598.2(11)
_cod_database_code 7134252
_shelx_shelxl_version_number 2018/3
_shelx_space_group_comment
;
The symmetry employed for this shelxl refinement is uniquely defined
by the following loop, which should always be used as a source of
symmetry information in preference to the above space-group names.
They are only intended as comments.
;
_shelx_estimated_absorpt_t_max 0.888
_shelx_estimated_absorpt_t_min 0.703
_olex2_refinement_description
;
1. Twinned data refinement
 Scales: 0.50(4)
 0.50(4)
2. Fixed Uiso
 At 1.2 times of:
  All C(H) groups, All C(H,H) groups
 At 1.5 times of:
  All C(H,H,H) groups, All C(H,H,H,H,H,H) groups
3. Restrained distances
 O8-C52 = C52-O18 = C183-C182 = O11-C161 = C166-C164 = O25-C309 = C302-O30 =
 C308-O25
 1.5 with sigma of 0.02
 C321-O15 = O15-C327 = C318-O14 = C162-O3 = C325-O17 = C331-C332 = C332-O20 =
 O1-C166
 1.5 with sigma of 0.02
 C308-C307 = C307-C319 = C184-O23 = O18-C356 = O1-C357 = O20-C359 = C321-C320
 1.5 with sigma of 0.02
 C175-C173 = C329-C360 = O28-C361 = C331-O16 = O29-C301 = O31-C367 = O31-C366
 1.5 with sigma of 0.02
 C176-O27 = C366-C184 = C360-O28 = O9-C320 = C303-C301 = C330-O4 = C325-C322
 1.5 with sigma of 0.02
 C361-C326 = O19-O28
 2 with sigma of 0.02
 O15-K11
 3.371 with sigma of 0.01
 C329-K7
 3.223 with sigma of 0.01
 C359-K6
 3.809 with sigma of 0.01
 C332-K6
 2.626 with sigma of 0.01
4. Rigid bond restraints
 All non-hydrogen atoms
 with sigma for 1-2 distances of 0.01 and sigma for 1-3 distances of 0.01
5. Uiso/Uaniso restraints and constraints
All non-hydrogen atoms have similar U: within 2A with sigma of 0.01 and sigma
for terminal atoms of 0.02 within 2A
All non-hydrogen atoms restrained to be isotropic: with sigma of 0.01 and sigma
for terminal atoms of 0.02
6. Others
 Sof(N35)=Sof(N36)=Sof(C198)=Sof(C199)=Sof(C200)=Sof(C201)=Sof(C202)=Sof(H202)=
 Sof(C203)=Sof(H203)=Sof(C204)=Sof(H204)=Sof(C205)=Sof(H205)=1-FVAR(1)
 Sof(N16)=Sof(N30)=Sof(C54)=Sof(C56)=Sof(C57)=Sof(C58)=Sof(C77)=Sof(H77)=
 Sof(C78)=Sof(H78)=Sof(C79)=Sof(H79)=Sof(C80)=Sof(H80)=FVAR(1)
 Sof(N39)=Sof(C197)=Sof(C206)=Sof(C207)=Sof(C208)=Sof(C209)=Sof(H209)=
 Sof(C210)=Sof(H210)=Sof(C211)=Sof(H211)=Sof(C212)=Sof(H212)=1-FVAR(2)
 Sof(N13)=Sof(C1)=Sof(C2)=Sof(C3)=Sof(H3)=Sof(C4)=Sof(H4)=Sof(C5)=Sof(H5)=
 Sof(C6)=Sof(H6)=Sof(C7)=Sof(C8)=FVAR(2)
 Sof(C213)=Sof(C214)=Sof(H214)=Sof(C215)=Sof(H215)=Sof(C216)=Sof(H216)=
 Sof(C217)=Sof(H217)=Sof(C218)=1-FVAR(3)
 Sof(C40)=Sof(C41)=Sof(C43)=Sof(H43)=Sof(C44)=Sof(H44)=Sof(C45)=Sof(H45)=
 Sof(C46)=Sof(H46)=FVAR(3)
 Sof(N37)=Sof(N38)=Sof(C219)=Sof(C221)=Sof(C222)=Sof(H222)=Sof(C223)=Sof(H223)=
 Sof(C224)=Sof(H224)=Sof(C47)=Sof(H47)=Sof(C73)=1-FVAR(4)
 Sof(N12)=Sof(N14)=Sof(C236)=Sof(H236)=Sof(C48)=Sof(C49)=Sof(C50)=Sof(C74)=
 Sof(H74)=Sof(C75)=Sof(H75)=Sof(C76)=Sof(H76)=FVAR(4)
 Sof(C225)=Sof(H225)=Sof(C226)=Sof(H226)=Sof(C227)=Sof(H227)=Sof(C228)=
 Sof(H228)=1-FVAR(5)
 Sof(C36)=Sof(H36)=Sof(C37)=Sof(H37)=Sof(C38)=Sof(H38)=Sof(C39)=Sof(H39)=FVAR(5)
 Sof(C229)=Sof(C230)=Sof(H230)=Sof(C231)=Sof(H231)=Sof(C232)=Sof(H232)=
 Sof(C233)=Sof(H233)=Sof(C234)=1-FVAR(6)
 Sof(C116)=Sof(C117)=Sof(H117)=Sof(C118)=Sof(H118)=Sof(C119)=Sof(H119)=
 Sof(C120)=Sof(H120)=Sof(C121)=FVAR(6)
 Sof(K11)=Sof(K12)=Sof(K13)=0.33333*(1-FVAR(8))
 Sof(K7)=Sof(K10)=Sof(K9)=0.33333*FVAR(8)
 Fixed Sof: O1(0.166667) O2(0.5) O3(0.166667) O4(0.5) C330(0.5) H33A(0.5)
 H33B(0.5) C331(0.5) C332(0.5) C333(0.5) C334(0.5) C355(0.5) C356(0.5)
 C357(0.5) O6(0.5) O7(0.5) O8(0.5) O9(0.5) O10(0.5) O11(0.5) O12(0.5) O13(0.5)
 C358(0.5) C359(0.5) O14(0.5) O15(0.5) O16(0.5) O17(0.5) O18(0.5) O19(0.5)
 O20(0.5) O21(0.5) O22(0.5) O23(0.5) O24(0.5) O25(0.5) O26(0.5) O27(0.5)
 O28(0.5) O29(0.5) O30(0.5) O31(0.166667) C51(0.5) C52(0.5) C70(0.5) H70A(0.5)
 H70B(0.5) H70C(0.5) C72(0.5) H72A(0.5) H72B(0.5) C81(0.5) H81A(0.5) H81B(0.5)
 H81C(0.5) C115(0.5) H11A(0.5) H11B(0.5) C161(0.5) H16A(0.5) H16B(0.5)
 C162(0.5) C164(0.5) C166(0.5) C168(0.5) H16E(0.5) H16F(0.5) C169(0.5)
 H16G(0.5) H16H(0.5) C173(0.5) C175(0.5) C176(0.5) C180(0.5) C181(0.5)
 H18A(0.5) H18B(0.5) H18C(0.5) C182(0.5) H18D(0.5) H18E(0.5) C183(0.5)
 H18F(0.5) H18G(0.5) C184(0.5) C185(0.5) H18H(0.5) H18I(0.5) H18J(0.5)
 C300(0.5) H30A(0.5) H30B(0.5) H30C(0.5) C301(0.5) H30D(0.5) H30E(0.5)
 C302(0.5) H30F(0.5) H30G(0.5) H30H(0.5) C303(0.5) H30I(0.5) H30J(0.5)
 C304(0.5) C305(0.5) H30K(0.5) H30L(0.5) H30M(0.5) C306(0.5) C307(0.5)
 C308(0.5) C309(0.5) C311(0.5) C312(0.5) H31A(0.5) H31B(0.5) C313(0.5)
 C318(0.5) C319(0.5) C320(0.5) C321(0.5) C322(0.5) H32G(0.5) H32H(0.5)
 C323(0.5) C324(0.5) C325(0.5) C326(0.5) C327(0.5) H32A(0.25) H32B(0.25)
 H32C(0.25) H32D(0.25) H32E(0.25) H32F(0.25) C329(0.5) C360(0.5) C361(0.5)
 C362(0.5) C366(0.5) C367(0.166667)
7.a Secondary CH2 refined with riding coordinates:
 C330(H33A,H33B), C72(H72A,H72B), C115(H11A,H11B), C161(H16A,H16B), C167(H16C,
 H16D), C168(H16E,H16F), C169(H16G,H16H), C182(H18D,H18E), C183(H18F,H18G),
 C301(H30D,H30E), C303(H30I,H30J), C312(H31A,H31B), C322(H32G,H32H)
7.b Aromatic/amide H refined with riding coordinates:
 C3(H3), C4(H4), C5(H5), C6(H6), C18(H18), C19(H19), C20(H20), C21(H21),
 C22(H22), C23(H23), C24(H24), C25(H25), C36(H36), C37(H37), C38(H38), C39(H39),
  C43(H43), C44(H44), C45(H45), C46(H46), C61(H61), C62(H62), C63(H63),
 C64(H64), C65(H65), C66(H66), C67(H67), C68(H68), C236(H236), C74(H74),
 C75(H75), C76(H76), C77(H77), C78(H78), C79(H79), C80(H80), C83(H83), C84(H84),
  C85(H85), C86(H86), C98(H98), C99(H99), C100(H100), C101(H101), C102(H102),
 C103(H103), C104(H104), C105(H105), C117(H117), C118(H118), C119(H119),
 C120(H120), C130(H130), C131(H131), C132(H132), C133(H133), C139(H139),
 C140(H140), C141(H141), C142(H142), C145(H145), C146(H146), C147(H147),
 C148(H148), C152(H152), C153(H153), C154(H154), C155(H155), C156(H156),
 C157(H157), C158(H158), C159(H159), C230(H230), C231(H231), C232(H232),
 C233(H233), C225(H225), C226(H226), C227(H227), C228(H228), C222(H222),
 C223(H223), C224(H224), C47(H47), C214(H214), C215(H215), C216(H216),
 C217(H217), C209(H209), C210(H210), C211(H211), C212(H212), C202(H202),
 C203(H203), C204(H204), C205(H205)
7.c Fitted hexagon refined as free rotating group:
 C221(C222,C223,C224,C47,C73)
7.d Disordered Me refined with riding coordinates:
 C327(H32A,H32B,H32C,H32D,H32E,H32F)
7.e Idealised Me refined as rotating group:
 C70(H70A,H70B,H70C), C81(H81A,H81B,H81C), C181(H18A,H18B,H18C), C185(H18H,
 H18I,H18J), C300(H30A,H30B,H30C), C302(H30F,H30G,H30H), C305(H30K,H30L,H30M)
;
_olex2_submission_special_instructions 'No special instructions were received'

loop_
_space_group_symop_operation_xyz
'x, y, z'
'-y, x-y, z'
'-x+y, -x, z'

loop_
_atom_site_label
_atom_site_type_symbol
_atom_site_fract_x
_atom_site_fract_y
_atom_site_fract_z
_atom_site_U_iso_or_equiv
_atom_site_adp_type
_atom_site_occupancy
_atom_site_site_symmetry_order
_atom_site_calc_flag
_atom_site_refinement_flags_posn
_atom_site_refinement_flags_adp
_atom_site_refinement_flags_occupancy
_atom_site_disorder_assembly
_atom_site_disorder_group
K1 K 1.0114(2) 0.6636(3) 0.9051(3) 0.0886(15) Uani 1 1 d . U . . .
K2 K 0.9828(2) 0.6604(2) 0.5891(3) 0.0693(12) Uani 1 1 d . U . . .
K3 K 0.65684(19) 0.6474(2) 0.0910(3) 0.0679(11) Uani 1 1 d . U . . .
K4 K 0.6738(3) 0.6776(2) 0.4064(3) 0.0982(18) Uani 1 1 d . U . . .
K5 K 0.666667 0.333333 0.7961(4) 0.0651(19) Uani 1 3 d S TU P . .
K6 K 0.666667 0.333333 0.2998(4) 0.0627(18) Uani 1 3 d DS TU P . .
K7 K 1.000000 1.000000 0.7810(9) 0.091(4) Uani 0.665(12) 3 d DS TU P A 1
K10 K 0.333333 0.666667 0.2083(7) 0.070(3) Uani 0.665(12) 3 d S TU P A 1
K9 K 1.333333 0.666667 0.6940(7) 0.060(3) Uani 0.665(12) 3 d S TU P A 1
K8 K 1.000000 1.000000 0.2075(6) 0.089(3) Uani 1 3 d S TU P . .
K11 K 1.000000 1.000000 0.7123(14) 0.087(5) Uani 0.335(12) 3 d DS TU P A 2
K12 K 0.333333 0.666667 0.2762(15) 0.090(5) Uani 0.335(12) 3 d S TU P A 2
K13 K 1.333333 0.666667 0.7158(18) 0.069(5) Uani 0.335(12) 3 d S TU P A 2
O1 O 0.666667 0.333333 0.919(2) 0.095(5) Uani 0.5 3 d DS TU P . .
O2 O 1.0065(12) 0.5880(12) 1.0028(13) 0.067(4) Uani 0.5 1 d . U P D .
O3 O 0.666667 0.333333 0.657(3) 0.090(5) Uani 0.5 3 d DS TU P . .
O4 O 0.7490(14) 0.6882(15) 0.5394(16) 0.092(5) Uani 0.5 1 d D U P . .
O5 O 0.9082(10) 0.8932(9) 0.1989(11) 0.130(5) Uani 1 1 d . U . . .
C330 C 0.6928(18) 0.681(2) 0.565(2) 0.088(5) Uani 0.5 1 d D U P G .
H33A H 0.688514 0.671881 0.610138 0.106 Uiso 0.5 1 calc R U P . .
H33B H 0.659270 0.651160 0.542428 0.106 Uiso 0.5 1 calc R U P . .
C331 C 0.699(2) 0.2506(18) 0.190(3) 0.107(6) Uani 0.5 1 d D U P . .
C332 C 0.675(2) 0.2894(16) 0.1938(11) 0.106(5) Uani 0.5 1 d D U P . .
C333 C 0.690(2) 0.376(2) 0.668(2) 0.088(7) Uani 0.5 1 d . U P . .
C334 C 0.958(3) 0.989(3) 0.378(3) 0.130(9) Uani 0.5 1 d . U P . .
C355 C 1.097(2) 0.7307(19) 1.039(2) 0.092(10) Uani 0.5 1 d . U P . .
C356 C 0.932(2) 0.674(2) 1.017(2) 0.085(5) Uani 0.5 1 d D U P . .
C357 C 0.7178(19) 0.367(2) 0.961(2) 0.099(7) Uani 0.5 1 d D U P . .
O6 O 0.6698(15) 0.7388(14) 0.5086(16) 0.091(5) Uani 0.5 1 d . U P G .
O7 O 0.4287(15) 0.7465(16) 0.1379(18) 0.106(7) Uani 0.5 1 d . U P . .
O8 O 1.0490(12) 0.7081(12) 1.0188(13) 0.078(4) Uani 0.5 1 d D U P D .
O9 O 1.0097(18) 0.8922(17) 0.708(2) 0.128(6) Uani 0.5 1 d D U P . .
O10 O 0.7690(13) 0.3324(13) 0.8434(15) 0.083(5) Uani 0.5 1 d . U P . .
O11 O 0.6379(14) 0.2409(13) 0.7263(15) 0.093(5) Uani 0.5 1 d D U P . .
O12 O 0.6790(13) 0.2322(13) 0.8015(16) 0.081(4) Uani 0.5 1 d . U P . .
O13 O 0.7784(13) 0.4014(14) 0.3019(16) 0.090(5) Uani 0.5 1 d . U P . .
C358 C 0.778(2) 0.347(2) 0.304(3) 0.085(5) Uani 0.5 1 d . U P . .
C359 C 0.681(3) 0.2856(19) 0.1373(13) 0.109(6) Uani 0.5 1 d D U P . .
O14 O 0.7645(13) 0.4296(14) 0.3559(16) 0.089(5) Uani 0.5 1 d D U P . .
O15 O 1.1121(15) 1.020(2) 0.6257(19) 0.143(8) Uani 0.5 1 d D U P . .
O16 O 0.7341(15) 0.3071(15) 0.2219(17) 0.106(5) Uani 0.5 1 d D U P . .
O17 O 0.9280(17) 0.9817(17) 0.310(2) 0.127(7) Uani 0.5 1 d D U P . .
O18 O 0.9645(13) 0.6430(14) 1.0154(14) 0.087(4) Uani 0.5 1 d D U P D .
O19 O 0.955(2) 0.9480(18) 0.893(2) 0.131(6) Uani 0.5 1 d D U P . .
O20 O 0.7018(14) 0.3451(14) 0.1578(17) 0.112(6) Uani 0.5 1 d D U P . .
O21 O 1.4374(12) 0.6772(12) 0.6468(15) 0.074(5) Uani 0.5 1 d . U P . .
O22 O 1.3484(12) 0.5727(12) 0.6937(14) 0.067(5) Uani 0.5 1 d . U P . .
O23 O 1.3148(18) 0.7130(18) 0.8151(19) 0.126(7) Uani 0.5 1 d D U P . .
O24 O 0.9171(11) 0.6578(12) 0.4922(13) 0.066(4) Uani 0.5 1 d . U P . .
O25 O 0.3811(16) 0.6091(15) 0.3250(17) 0.112(7) Uani 0.5 1 d D U P . .
O26 O 1.0346(11) 0.7003(12) 0.4769(12) 0.074(4) Uani 0.5 1 d . U P . .
O27 O 1.0071(19) 0.9119(18) 0.135(2) 0.121(6) Uani 0.5 1 d D U P . .
O28 O 0.9282(18) 0.8924(17) 0.8225(18) 0.132(6) Uani 0.5 1 d D U P . .
O29 O 0.6438(14) 0.6861(12) -0.0085(14) 0.084(5) Uani 0.5 1 d D U P . .
O30 O 0.6400(12) 0.5802(12) -0.0038(13) 0.077(4) Uani 0.5 1 d D U P . .
O31 O 1.333333 0.666667 1.010(3) 0.156(8) Uani 0.5 3 d DS TU P A .
N2 N 1.0959(7) 0.6963(7) 0.7935(9) 0.062(3) Uani 1 1 d . U . . .
N4 N 1.1700(6) 0.7726(6) 0.6248(8) 0.055(3) Uani 1 1 d . U . . .
N5 N 1.0304(7) 0.6117(7) 0.7378(9) 0.058(3) Uani 1 1 d . U . . .
N6 N 1.0493(7) 0.7508(7) 0.7480(9) 0.061(3) Uani 1 1 d . U . . .
N7 N 0.9703(7) 0.7267(7) 0.8128(9) 0.058(2) Uani 1 1 d . U . . .
N8 N 0.9605(7) 0.7240(6) 0.6996(8) 0.053(2) Uani 1 1 d . U . . .
N9 N 0.9417(7) 0.5671(7) 0.8023(8) 0.057(3) Uani 1 1 d . U . . .
N10 N 0.9316(7) 0.5703(7) 0.6920(8) 0.054(2) Uani 1 1 d . U . . .
N11 N 0.9120(7) 0.6305(6) 0.7597(8) 0.052(3) Uani 1 1 d . U . . .
N15 N 0.9178(7) 0.4841(7) 0.6360(8) 0.056(3) Uani 1 1 d . U . . .
N17 N 0.7066(7) 0.8228(7) 0.2339(9) 0.062(3) Uani 1 1 d . U . . .
N18 N 0.7312(7) 0.8349(7) 0.1226(9) 0.063(3) Uani 1 1 d . U . . .
N19 N 0.7221(7) 0.7543(7) 0.1830(8) 0.058(2) Uani 1 1 d . U . . .
N20 N 0.7283(8) 0.7619(8) 0.2926(9) 0.068(3) Uani 1 1 d . U . . .
N21 N 0.7393(9) 0.8504(8) 0.3326(10) 0.079(4) Uani 1 1 d . U . . .
N22 N 0.7490(8) 0.6971(8) 0.2439(10) 0.069(3) Uani 1 1 d . U . . .
N23 N 0.6293(7) 0.7134(7) 0.2425(8) 0.060(3) Uani 1 1 d . U . . .
N24 N 0.5738(7) 0.6360(7) 0.3089(9) 0.059(2) Uani 1 1 d . U . . .
N25 N 0.5677(7) 0.6246(7) 0.1982(8) 0.053(2) Uani 1 1 d . U . . .
N26 N 0.6940(7) 0.5978(7) 0.1956(9) 0.060(3) Uani 1 1 d . U . . .
N27 N 0.6139(7) 0.5790(7) 0.2615(8) 0.053(3) Uani 1 1 d . U . . .
N28 N 0.7845(8) 0.6232(8) 0.2430(10) 0.073(3) Uani 1 1 d . U . . .
N29 N 0.7656(7) 0.5813(8) 0.1392(9) 0.072(3) Uani 1 1 d . U . . .
N31 N 0.5054(7) 0.5473(7) 0.2655(8) 0.053(3) Uani 1 1 d . U . . .
N32 N 0.4802(6) 0.5440(7) 0.1576(8) 0.053(3) Uani 1 1 d . U . . .
N33 N 0.4905(8) 0.5675(8) 0.3669(9) 0.069(4) Uani 1 1 d . U . . .
N34 N 0.7859(8) 0.6031(8) 0.3468(10) 0.074(4) Uani 1 1 d . U . . .
N41 N 0.7044(8) 0.6094(7) 0.3077(9) 0.067(3) Uani 1 1 d . U . . .
N3 N 1.1849(7) 0.7701(8) 0.8382(8) 0.066(3) Uani 1 1 d . U . . .
N13 N 1.1568(16) 0.7815(16) 0.7268(15) 0.052(4) Uani 0.56(2) 1 d . U P B 1
C1 C 1.2429(13) 0.8465(13) 0.6892(18) 0.042(4) Uani 0.56(2) 1 d . U P B 1
C2 C 1.2486(17) 0.8472(17) 0.754(2) 0.047(4) Uani 0.56(2) 1 d . U P B 1
C3 C 1.2998(14) 0.8839(15) 0.7804(18) 0.049(4) Uani 0.56(2) 1 d . U P B 1
H3 H 1.305251 0.884448 0.824072 0.059 Uiso 0.56(2) 1 calc R U P B 1
C4 C 1.3496(17) 0.9254(17) 0.736(2) 0.052(5) Uani 0.56(2) 1 d . U P B 1
H4 H 1.384845 0.954433 0.752388 0.063 Uiso 0.56(2) 1 calc R U P B 1
C5 C 1.3422(15) 0.9197(14) 0.6780(19) 0.053(4) Uani 0.56(2) 1 d . U P B 1
H5 H 1.373752 0.941892 0.651400 0.063 Uiso 0.56(2) 1 calc R U P B 1
C6 C 1.2886(14) 0.8814(14) 0.6511(18) 0.050(4) Uani 0.56(2) 1 d . U P B 1
H6 H 1.283938 0.879608 0.607226 0.060 Uiso 0.56(2) 1 calc R U P B 1
C7 C 1.1941(14) 0.8001(14) 0.7818(19) 0.048(4) Uani 0.56(2) 1 d . U P B 1
C8 C 1.1851(17) 0.7975(16) 0.6692(18) 0.050(4) Uani 0.56(2) 1 d . U P B 1
B1 B 1.0962(10) 0.7342(10) 0.7371(12) 0.057(3) Uani 1 1 d . U . . .
C10 C 1.1382(9) 0.7164(9) 0.8392(11) 0.070(3) Uani 1 1 d . U . . .
C11 C 1.1225(8) 0.7177(8) 0.6285(10) 0.056(3) Uani 1 1 d . U . . .
C12 C 1.0592(8) 0.6394(8) 0.6827(10) 0.054(3) Uani 1 1 d . U . . .
C13 C 1.0679(9) 0.6377(9) 0.7908(11) 0.061(3) Uani 1 1 d . U . . .
C14 C 1.0898(10) 0.6176(10) 0.8391(12) 0.073(3) Uani 1 1 d . U . . .
C15 C 1.1335(10) 0.6689(10) 0.8672(12) 0.078(3) Uani 1 1 d . U . . .
C16 C 1.1100(8) 0.6704(9) 0.5920(10) 0.063(3) Uani 1 1 d . U . . .
C17 C 1.0720(9) 0.6212(9) 0.6251(10) 0.062(3) Uani 1 1 d . U . . .
C18 C 1.0809(11) 0.5625(11) 0.8477(12) 0.083(5) Uani 1 1 d . U . . .
H18 H 1.051186 0.531304 0.825714 0.100 Uiso 1 1 calc R U . . .
C19 C 1.1158(11) 0.5533(13) 0.8885(13) 0.095(5) Uani 1 1 d . U . . .
H19 H 1.115154 0.517992 0.892146 0.114 Uiso 1 1 calc R U . . .
C20 C 1.1551(12) 0.6067(12) 0.9270(14) 0.098(5) Uani 1 1 d . U . . .
H20 H 1.174200 0.601494 0.961283 0.118 Uiso 1 1 calc R U . . .
C21 C 1.1655(11) 0.6617(12) 0.9164(13) 0.092(5) Uani 1 1 d . U . . .
H21 H 1.192497 0.693157 0.940517 0.110 Uiso 1 1 calc R U . . .
C22 C 1.1337(9) 0.6653(10) 0.5328(10) 0.069(4) Uani 1 1 d . U . . .
H22 H 1.160761 0.698022 0.510336 0.083 Uiso 1 1 calc R U . . .
C23 C 1.1148(10) 0.6102(11) 0.5109(12) 0.086(5) Uani 1 1 d . U . . .
H23 H 1.130648 0.606065 0.473107 0.103 Uiso 1 1 calc R U . . .
C24 C 1.0763(10) 0.5634(11) 0.5391(12) 0.085(5) Uani 1 1 d . U . . .
H24 H 1.063042 0.526980 0.520549 0.102 Uiso 1 1 calc R U . . .
C25 C 1.0556(10) 0.5682(10) 0.5959(12) 0.072(4) Uani 1 1 d . U . . .
H25 H 1.028964 0.534116 0.616670 0.086 Uiso 1 1 calc R U . . .
C26 C 1.0267(9) 0.7559(9) 0.8028(11) 0.064(3) Uani 1 1 d . U . . .
C27 C 1.0168(8) 0.7537(8) 0.6937(10) 0.056(3) Uani 1 1 d . U . . .
C28 C 0.9133(9) 0.5976(9) 0.8126(10) 0.058(3) Uani 1 1 d . U . . .
C29 C 0.9007(8) 0.5965(8) 0.7026(10) 0.054(3) Uani 1 1 d . U . . .
C30 C 0.8867(9) 0.5826(9) 0.8684(10) 0.063(3) Uani 1 1 d . U . . .
C31 C 0.8999(9) 0.5393(9) 0.8932(11) 0.067(3) Uani 1 1 d . U . . .
C32 C 0.9297(8) 0.5287(9) 0.8497(10) 0.058(3) Uani 1 1 d . U . . .
C33 C 1.0296(8) 0.7859(8) 0.6405(10) 0.060(3) Uani 1 1 d . U . . .
C34 C 0.9354(8) 0.7397(8) 0.6551(10) 0.055(3) Uani 1 1 d . U . . .
C35 C 0.9771(8) 0.7773(8) 0.6149(10) 0.061(3) Uani 1 1 d . U . . .
C36 C 0.9834(17) 0.8121(16) 0.5690(18) 0.062(4) Uani 0.61(3) 1 d . U P C 1
H36 H 0.949212 0.807355 0.550922 0.074 Uiso 0.61(3) 1 calc R U P C 1
C37 C 1.0342(14) 0.8550(15) 0.5438(18) 0.061(4) Uani 0.61(3) 1 d . U P C 1
H37 H 1.035117 0.878452 0.510327 0.073 Uiso 0.61(3) 1 calc R U P C 1
C38 C 1.0813(15) 0.8609(15) 0.5699(17) 0.060(4) Uani 0.61(3) 1 d . U P C 1
H38 H 1.116913 0.888615 0.552841 0.072 Uiso 0.61(3) 1 calc R U P C 1
C39 C 1.0821(15) 0.8299(15) 0.6196(18) 0.059(4) Uani 0.61(3) 1 d . U P C 1
H39 H 1.116859 0.837957 0.639105 0.070 Uiso 0.61(3) 1 calc R U P C 1
C42 C 0.9535(9) 0.7426(10) 0.8626(11) 0.069(3) Uani 1 1 d . U . . .
C40 C 1.0512(19) 0.7847(19) 0.860(2) 0.069(3) Uani 0.567(16) 1 d . U P D 1
C41 C 1.0045(18) 0.7771(19) 0.897(2) 0.070(3) Uani 0.567(16) 1 d . U P D 1
C43 C 1.1067(17) 0.8224(17) 0.8808(19) 0.071(4) Uani 0.567(16) 1 d . U P D 1
H43 H 1.139509 0.830620 0.856978 0.085 Uiso 0.567(16) 1 calc R U P D 1
C44 C 1.1109(18) 0.8491(18) 0.943(2) 0.077(5) Uani 0.567(16) 1 d . U P D 1
H44 H 1.147609 0.873560 0.960379 0.092 Uiso 0.567(16) 1 calc R U P D 1
C45 C 1.0690(16) 0.8403(17) 0.9719(19) 0.072(5) Uani 0.567(16) 1 d . U P D 1
H45 H 1.076128 0.859317 1.010789 0.086 Uiso 0.567(16) 1 calc R U P D 1
C46 C 1.0120(17) 0.8064(18) 0.956(2) 0.074(4) Uani 0.567(16) 1 d . U P D 1
H46 H 0.981246 0.802722 0.980937 0.089 Uiso 0.567(16) 1 calc R U P D 1
C51 C 1.0208(17) 0.6061(17) 1.049(2) 0.066(5) Uani 0.5 1 d . U P . .
C52 C 1.0126(14) 0.6601(15) 1.0626(16) 0.073(5) Uani 0.5 1 d D U P D .
C55 C 0.9086(8) 0.5309(8) 0.6453(10) 0.056(3) Uani 1 1 d . U . . .
C59 C 0.8570(8) 0.5761(8) 0.6588(10) 0.052(3) Uani 1 1 d . U . . .
C60 C 0.8623(8) 0.5355(8) 0.6188(10) 0.057(3) Uani 1 1 d . U . . .
C61 C 0.8240(9) 0.5067(9) 0.5736(11) 0.066(4) Uani 1 1 d . U . . .
H61 H 0.830120 0.483544 0.544961 0.079 Uiso 1 1 calc R U . . .
C62 C 0.7747(9) 0.5116(8) 0.5700(9) 0.058(4) Uani 1 1 d . U . . .
H62 H 0.745171 0.488294 0.541554 0.070 Uiso 1 1 calc R U . . .
C63 C 0.7688(9) 0.5495(8) 0.6068(10) 0.059(4) Uani 1 1 d . U . . .
H63 H 0.735581 0.552789 0.602393 0.070 Uiso 1 1 calc R U . . .
C64 C 0.8081(8) 0.5822(8) 0.6490(9) 0.050(3) Uani 1 1 d . U . . .
H64 H 0.803433 0.609375 0.672437 0.060 Uiso 1 1 calc R U . . .
C65 C 0.8523(9) 0.5986(10) 0.9026(11) 0.071(4) Uani 1 1 d . U . . .
H65 H 0.843944 0.626299 0.886437 0.085 Uiso 1 1 calc R U . . .
C66 C 0.8309(10) 0.5735(10) 0.9596(12) 0.082(4) Uani 1 1 d . U . . .
H66 H 0.809057 0.586040 0.982392 0.098 Uiso 1 1 calc R U . . .
C67 C 0.8394(10) 0.5298(10) 0.9867(11) 0.082(4) Uani 1 1 d . U . . .
H67 H 0.823664 0.513314 1.025959 0.098 Uiso 1 1 calc R U . . .
C68 C 0.8721(9) 0.5130(10) 0.9523(11) 0.076(4) Uani 1 1 d . U . . .
H68 H 0.876724 0.482693 0.968050 0.091 Uiso 1 1 calc R U . . .
C70 C 1.0863(16) 0.7595(16) 0.4702(18) 0.060(7) Uani 0.5 1 d . U P . .
H70A H 1.090310 0.771697 0.426677 0.090 Uiso 0.5 1 calc R U P . .
H70B H 1.120685 0.758660 0.483141 0.090 Uiso 0.5 1 calc R U P . .
H70C H 1.081489 0.786416 0.496458 0.090 Uiso 0.5 1 calc R U P . .
C72 C 0.9595(19) 0.696(2) 0.438(2) 0.071(5) Uani 0.5 1 d . U P . .
H72A H 0.937868 0.688755 0.398593 0.086 Uiso 0.5 1 calc R U P . .
H72B H 0.976649 0.736780 0.448424 0.086 Uiso 0.5 1 calc R U P . .
N40 N 0.8988(7) 0.7376(8) 0.8690(9) 0.066(3) Uani 1 1 d . U . . .
C235 C 0.8684(8) 0.7220(8) 0.8244(9) 0.052(3) Uani 1 1 d . U . . .
N12 N 0.8827(18) 0.7067(18) 0.7708(15) 0.049(3) Uani 0.66(5) 1 d . U P E 1
N14 N 0.8774(16) 0.7298(15) 0.659(2) 0.049(4) Uani 0.66(5) 1 d . U P E 1
C236 C 0.7851(13) 0.7425(13) 0.8515(18) 0.050(4) Uani 0.66(5) 1 d . U P E 1
H236 H 0.788512 0.742843 0.895464 0.060 Uiso 0.66(5) 1 calc R U P E 1
C48 C 0.8192(14) 0.7314(14) 0.8113(16) 0.048(3) Uani 0.66(5) 1 d . U P E 1
C49 C 0.8123(14) 0.7288(15) 0.7473(16) 0.047(3) Uani 0.66(5) 1 d . U P E 1
C50 C 0.858(2) 0.720(2) 0.720(2) 0.047(3) Uani 0.66(5) 1 d . U P E 1
C74 C 0.7448(13) 0.7534(13) 0.8206(18) 0.049(4) Uani 0.66(5) 1 d . U P E 1
H74 H 0.718795 0.759097 0.845134 0.059 Uiso 0.66(5) 1 calc R U P E 1
C75 C 0.7418(13) 0.7559(13) 0.758(2) 0.049(4) Uani 0.66(5) 1 d . U P E 1
H75 H 0.715468 0.765087 0.739350 0.059 Uiso 0.66(5) 1 calc R U P E 1
C76 C 0.7765(13) 0.7453(13) 0.7211(17) 0.048(4) Uani 0.66(5) 1 d . U P E 1
H76 H 0.776011 0.749415 0.677216 0.058 Uiso 0.66(5) 1 calc R U P E 1
N16 N 0.9341(15) 0.4788(14) 0.8391(15) 0.053(3) Uani 0.71(4) 1 d . U P F 1
N30 N 0.9553(12) 0.5022(12) 0.7345(13) 0.051(3) Uani 0.71(4) 1 d . U P F 1
C54 C 0.9360(13) 0.4695(13) 0.6775(16) 0.049(3) Uani 0.71(4) 1 d . U P F 1
C56 C 0.9442(19) 0.4672(18) 0.7867(16) 0.051(3) Uani 0.71(4) 1 d . U P F 1
C57 C 0.9350(13) 0.4136(13) 0.7604(17) 0.049(3) Uani 0.71(4) 1 d . U P F 1
C58 C 0.9320(14) 0.4156(14) 0.6956(15) 0.049(3) Uani 0.71(4) 1 d . U P F 1
C77 C 0.9250(14) 0.3662(13) 0.7854(16) 0.051(4) Uani 0.71(4) 1 d . U P F 1
H77 H 0.925486 0.364380 0.829455 0.062 Uiso 0.71(4) 1 calc R U P F 1
C78 C 0.9127(13) 0.3145(13) 0.750(2) 0.051(4) Uani 0.71(4) 1 d . U P F 1
H78 H 0.906630 0.280369 0.769809 0.061 Uiso 0.71(4) 1 calc R U P F 1
C79 C 0.9109(12) 0.3196(12) 0.6862(17) 0.049(4) Uani 0.71(4) 1 d . U P F 1
H79 H 0.902360 0.287030 0.661596 0.059 Uiso 0.71(4) 1 calc R U P F 1
C80 C 0.9203(12) 0.3673(12) 0.6564(16) 0.049(4) Uani 0.71(4) 1 d . U P F 1
H80 H 0.919325 0.369200 0.612286 0.059 Uiso 0.71(4) 1 calc R U P F 1
C81 C 0.8698(17) 0.6591(17) 0.506(2) 0.064(6) Uani 0.5 1 d . U P . .
H81A H 0.842237 0.641682 0.471848 0.096 Uiso 0.5 1 calc R U P . .
H81B H 0.879101 0.698849 0.511340 0.096 Uiso 0.5 1 calc R U P . .
H81C H 0.853287 0.637798 0.544340 0.096 Uiso 0.5 1 calc R U P . .
C82 C 0.7331(9) 0.9145(10) 0.2545(13) 0.071(4) Uani 1 1 d . U . . .
C83 C 0.7481(10) 0.9662(10) 0.2874(14) 0.082(4) Uani 1 1 d . U . . .
H83 H 0.751079 0.969476 0.331378 0.099 Uiso 1 1 calc R U . . .
C84 C 0.7582(11) 1.0124(12) 0.2470(15) 0.086(5) Uani 1 1 d . U . . .
H84 H 0.767301 1.048266 0.264534 0.104 Uiso 1 1 calc R U . . .
C85 C 0.7552(11) 1.0065(11) 0.1858(14) 0.085(5) Uani 1 1 d . U . . .
H85 H 0.762163 1.038679 0.161443 0.101 Uiso 1 1 calc R U . . .
C86 C 0.7427(11) 0.9572(10) 0.1553(13) 0.082(4) Uani 1 1 d . U . . .
H86 H 0.743074 0.955942 0.111201 0.098 Uiso 1 1 calc R U . . .
C87 C 0.7293(10) 0.9081(10) 0.1910(13) 0.071(3) Uani 1 1 d . U . . .
C88 C 0.7185(9) 0.8524(9) 0.1788(11) 0.062(3) Uani 1 1 d . U . . .
C89 C 0.7252(10) 0.8599(10) 0.2833(12) 0.071(4) Uani 1 1 d . U . . .
C90 C 0.7378(8) 0.7886(9) 0.1286(10) 0.059(3) Uani 1 1 d . U . . .
C91 C 0.7469(11) 0.8032(10) 0.3420(12) 0.079(3) Uani 1 1 d . U . . .
C92 C 0.7733(8) 0.7770(9) 0.0919(11) 0.063(3) Uani 1 1 d . U . . .
C93 C 0.7844(9) 0.7374(9) 0.1295(11) 0.068(3) Uani 1 1 d . U . . .
C94 C 0.7517(9) 0.7247(9) 0.1865(11) 0.061(3) Uani 1 1 d . U . . .
C95 C 0.7580(10) 0.7326(9) 0.2918(11) 0.068(3) Uani 1 1 d . U . . .
C96 C 0.7992(10) 0.7546(10) 0.3406(12) 0.082(3) Uani 1 1 d . U . . .
C97 C 0.7892(11) 0.7985(10) 0.3715(13) 0.087(4) Uani 1 1 d . U . . .
C98 C 0.8039(9) 0.7964(10) 0.0376(12) 0.072(4) Uani 1 1 d . U . . .
H98 H 0.799449 0.823653 0.014061 0.086 Uiso 1 1 calc R U . . .
C99 C 0.8407(10) 0.7791(11) 0.0145(12) 0.086(5) Uani 1 1 d . U . . .
H99 H 0.859864 0.793386 -0.023975 0.103 Uiso 1 1 calc R U . . .
C100 C 0.8487(11) 0.7410(12) 0.0486(14) 0.090(5) Uani 1 1 d . U . . .
H100 H 0.873628 0.728751 0.032761 0.108 Uiso 1 1 calc R U . . .
C101 C 0.8240(9) 0.7208(10) 0.1011(12) 0.077(4) Uani 1 1 d . U . . .
H101 H 0.831426 0.694445 0.122445 0.092 Uiso 1 1 calc R U . . .
C102 C 0.8453(11) 0.7467(10) 0.3557(12) 0.088(4) Uani 1 1 d . U . . .
H102 H 0.851131 0.719105 0.334743 0.105 Uiso 1 1 calc R U . . .
C103 C 0.8814(12) 0.7802(11) 0.4015(13) 0.102(5) Uani 1 1 d . U . . .
H103 H 0.913564 0.776645 0.412174 0.122 Uiso 1 1 calc R U . . .
C104 C 0.8704(13) 0.8230(12) 0.4355(14) 0.105(5) Uani 1 1 d . U . . .
H104 H 0.894877 0.843541 0.469151 0.125 Uiso 1 1 calc R U . . .
C105 C 0.8297(12) 0.8333(12) 0.4213(14) 0.100(5) Uani 1 1 d . U . . .
H105 H 0.825954 0.862275 0.442164 0.120 Uiso 1 1 calc R U . . .
C106 C 0.5992(10) 0.6938(9) 0.2997(11) 0.065(3) Uani 1 1 d . U . . .
C107 C 0.5968(8) 0.6819(8) 0.1924(10) 0.054(3) Uani 1 1 d . U . . .
C108 C 0.6351(8) 0.5658(8) 0.2053(10) 0.053(2) Uani 1 1 d . U . . .
C109 C 0.6452(10) 0.5807(9) 0.3147(11) 0.066(3) Uani 1 1 d . U . . .
C110 C 0.7107(8) 0.5752(9) 0.1453(10) 0.063(3) Uani 1 1 d . U . . .
C111 C 0.6597(8) 0.5285(8) 0.1216(10) 0.058(3) Uani 1 1 d . U . . .
C112 C 0.6139(7) 0.5243(8) 0.1637(9) 0.050(3) Uani 1 1 d . U . . .
C113 C 0.7960(10) 0.6024(10) 0.1930(13) 0.075(4) Uani 1 1 d . U . . .
C115 C 0.703(2) 0.745(2) 0.552(2) 0.090(5) Uani 0.5 1 d . U P . .
H11A H 0.693612 0.760291 0.589144 0.108 Uiso 0.5 1 calc R U P G .
H11B H 0.742812 0.771580 0.539562 0.108 Uiso 0.5 1 calc R U P . .
C116 C 0.5787(17) 0.7182(18) 0.342(2) 0.068(4) Uani 0.666(17) 1 d . U P G 1
C117 C 0.5836(15) 0.7707(14) 0.3474(17) 0.069(4) Uani 0.666(17) 1 d . U P G 1
H117 H 0.609631 0.801053 0.321409 0.083 Uiso 0.666(17) 1 calc R U P G 1
C118 C 0.5509(15) 0.7808(15) 0.3912(16) 0.071(5) Uani 0.666(17) 1 d . U P G 1
H118 H 0.550569 0.815748 0.391200 0.085 Uiso 0.666(17) 1 calc R U P G 1
C119 C 0.5180(15) 0.7369(14) 0.4357(16) 0.073(4) Uani 0.666(17) 1 d . U P G 1
H119 H 0.504407 0.746451 0.471895 0.087 Uiso 0.666(17) 1 calc R U P G 1
C120 C 0.5058(16) 0.6817(15) 0.4276(17) 0.073(4) Uani 0.666(17) 1 d . U P G 1
H120 H 0.477294 0.651455 0.451792 0.088 Uiso 0.666(17) 1 calc R U P G 1
C121 C 0.5395(18) 0.6704(17) 0.3784(19) 0.067(4) Uani 0.666(17) 1 d . U P G 1
C122 C 0.5364(10) 0.6214(9) 0.3616(10) 0.067(3) Uani 1 1 d . U . . .
C123 C 0.4712(8) 0.5236(8) 0.2168(10) 0.051(3) Uani 1 1 d . U . . .
C124 C 0.5276(8) 0.5971(9) 0.1519(10) 0.056(3) Uani 1 1 d . U . . .
C125 C 0.4766(8) 0.5339(8) 0.3185(10) 0.052(3) Uani 1 1 d . U . . .
C126 C 0.4191(9) 0.4848(8) 0.3072(10) 0.055(3) Uani 1 1 d . U . . .
C127 C 0.4158(9) 0.4772(8) 0.2419(10) 0.055(3) Uani 1 1 d . U . . .
C128 C 0.5766(8) 0.6943(9) 0.1347(10) 0.061(3) Uani 1 1 d . U . . .
C129 C 0.5349(8) 0.6419(9) 0.1098(10) 0.061(3) Uani 1 1 d . U . . .
C130 C 0.5055(10) 0.6394(11) 0.0543(11) 0.078(5) Uani 1 1 d . U . . .
H130 H 0.477064 0.603763 0.038058 0.094 Uiso 1 1 calc R U . . .
C131 C 0.5178(11) 0.6852(11) 0.0271(12) 0.094(5) Uani 1 1 d . U . . .
H131 H 0.499188 0.683314 -0.011113 0.113 Uiso 1 1 calc R U . . .
C132 C 0.5594(11) 0.7414(11) 0.0516(13) 0.092(5) Uani 1 1 d . U . . .
H132 H 0.566235 0.775288 0.030742 0.111 Uiso 1 1 calc R U . . .
C133 C 0.5883(10) 0.7445(10) 0.1051(12) 0.081(4) Uani 1 1 d . U . . .
H133 H 0.615842 0.780453 0.121688 0.097 Uiso 1 1 calc R U . . .
C138 C 0.6316(10) 0.5532(10) 0.3716(11) 0.073(3) Uani 1 1 d . U . . .
C139 C 0.5797(11) 0.5167(10) 0.4023(11) 0.077(4) Uani 1 1 d . U . . .
H139 H 0.544140 0.507852 0.384117 0.092 Uiso 1 1 calc R U . . .
C140 C 0.5816(12) 0.4951(11) 0.4570(12) 0.086(5) Uani 1 1 d . U . . .
H140 H 0.547017 0.471709 0.478876 0.103 Uiso 1 1 calc R U . . .
C141 C 0.6365(11) 0.5069(10) 0.4845(12) 0.086(5) Uani 1 1 d . U . . .
H141 H 0.636603 0.492050 0.524491 0.103 Uiso 1 1 calc R U . . .
C142 C 0.6878(11) 0.5389(10) 0.4534(11) 0.085(4) Uani 1 1 d . U . . .
H142 H 0.722317 0.542853 0.469535 0.102 Uiso 1 1 calc R U . . .
C143 C 0.6874(10) 0.5646(10) 0.3989(12) 0.079(3) Uani 1 1 d . U . . .
C144 C 0.7302(10) 0.5971(9) 0.3564(11) 0.074(3) Uani 1 1 d . U . . .
C145 C 0.6506(8) 0.4876(8) 0.0786(10) 0.061(4) Uani 1 1 d . U . . .
H145 H 0.681415 0.490759 0.054248 0.074 Uiso 1 1 calc R U . . .
C146 C 0.5981(8) 0.4430(9) 0.0712(10) 0.062(4) Uani 1 1 d . U . . .
H146 H 0.591895 0.414672 0.041211 0.074 Uiso 1 1 calc R U . . .
C147 C 0.5535(9) 0.4373(9) 0.1054(10) 0.060(4) Uani 1 1 d . U . . .
H147 H 0.516772 0.404997 0.098293 0.071 Uiso 1 1 calc R U . . .
C148 C 0.5589(7) 0.4753(8) 0.1491(9) 0.049(3) Uani 1 1 d . U . . .
H148 H 0.525875 0.469918 0.170721 0.059 Uiso 1 1 calc R U . . .
C149 C 0.8062(11) 0.6123(10) 0.2959(14) 0.077(4) Uani 1 1 d . U . . .
C150 C 0.8471(10) 0.5959(10) 0.2011(13) 0.083(4) Uani 1 1 d . U . . .
C151 C 0.8529(11) 0.6009(11) 0.2714(14) 0.083(4) Uani 1 1 d . U . . .
C152 C 0.3714(9) 0.4501(9) 0.3433(11) 0.063(4) Uani 1 1 d . U . . .
H152 H 0.372116 0.453489 0.387351 0.076 Uiso 1 1 calc R U . . .
C153 C 0.3218(10) 0.4093(10) 0.3113(12) 0.070(4) Uani 1 1 d . U . . .
H153 H 0.289141 0.383368 0.334590 0.084 Uiso 1 1 calc R U . . .
C154 C 0.3196(10) 0.4062(11) 0.2494(13) 0.075(5) Uani 1 1 d . U . . .
H154 H 0.284449 0.378650 0.231232 0.090 Uiso 1 1 calc R U . . .
C155 C 0.3619(9) 0.4382(9) 0.2110(12) 0.065(4) Uani 1 1 d . U . . .
H155 H 0.357708 0.435897 0.167089 0.078 Uiso 1 1 calc R U . . .
C156 C 0.8825(11) 0.5835(11) 0.1676(14) 0.091(4) Uani 1 1 d . U . . .
H156 H 0.878420 0.580199 0.123638 0.109 Uiso 1 1 calc R U . . .
C157 C 0.9238(12) 0.5758(11) 0.1953(16) 0.100(5) Uani 1 1 d . U . . .
H157 H 0.949165 0.567841 0.172414 0.120 Uiso 1 1 calc R U . . .
C158 C 0.9254(13) 0.5801(12) 0.2547(16) 0.097(5) Uani 1 1 d . U . . .
H158 H 0.953619 0.573965 0.273647 0.116 Uiso 1 1 calc R U . . .
C159 C 0.8920(11) 0.5926(12) 0.2991(14) 0.094(5) Uani 1 1 d . U . . .
H159 H 0.897695 0.594553 0.342794 0.113 Uiso 1 1 calc R U . . .
C161 C 0.5851(18) 0.218(2) 0.686(2) 0.091(6) Uani 0.5 1 d D U P . .
H16A H 0.552775 0.219268 0.706490 0.110 Uiso 0.5 1 calc R U P . .
H16B H 0.572693 0.179907 0.668340 0.110 Uiso 0.5 1 calc R U P . .
C162 C 0.6242(19) 0.2750(14) 0.634(2) 0.088(7) Uani 0.5 1 d D U P . .
C164 C 0.7914(14) 0.370(2) 0.898(2) 0.089(6) Uani 0.5 1 d D U P . .
C166 C 0.7275(12) 0.345(2) 0.915(3) 0.097(6) Uani 0.5 1 d D U P . .
C167 C 0.6394(10) 0.1940(10) 0.7523(12) 0.085(4) Uani 1 1 d . U . . .
H16C H 0.656683 0.177419 0.724594 0.102 Uiso 1 1 calc R U . . .
H16D H 0.602073 0.163918 0.768449 0.102 Uiso 1 1 calc R U . . .
C168 C 0.7301(17) 0.2423(18) 0.789(2) 0.072(5) Uani 0.5 1 d . U P . .
H16E H 0.742942 0.260645 0.748071 0.087 Uiso 0.5 1 calc R U P . .
H16F H 0.731910 0.206640 0.790070 0.087 Uiso 0.5 1 calc R U P . .
C169 C 0.7689(18) 0.2858(18) 0.845(2) 0.072(5) Uani 0.5 1 d . U P . .
H16G H 0.753759 0.267224 0.886004 0.086 Uiso 0.5 1 calc R U P . .
H16H H 0.808689 0.293498 0.841644 0.086 Uiso 0.5 1 calc R U P . .
C173 C 0.822(2) 0.399(2) 0.292(2) 0.087(5) Uani 0.5 1 d D U P . .
C175 C 0.818(2) 0.430(2) 0.349(2) 0.085(6) Uani 0.5 1 d D U P . .
C176 C 0.995(3) 0.944(2) 0.085(3) 0.116(7) Uani 0.5 1 d D U P . .
C180 C 0.947(3) 0.877(3) 0.200(3) 0.121(6) Uani 0.5 1 d . U P . .
C181 C 1.4646(18) 0.7106(19) 0.600(2) 0.079(8) Uani 0.5 1 d . U P A .
H18A H 1.450857 0.689266 0.561201 0.119 Uiso 0.5 1 calc R U P . .
H18B H 1.505642 0.724794 0.604553 0.119 Uiso 0.5 1 calc R U P . .
H18C H 1.457770 0.742979 0.599846 0.119 Uiso 0.5 1 calc R U P . .
C182 C 1.4030(17) 0.5839(17) 0.6899(19) 0.071(5) Uani 0.5 1 d D U P A .
H18D H 1.403793 0.548091 0.682673 0.085 Uiso 0.5 1 calc R U P . .
H18E H 1.423581 0.601347 0.729062 0.085 Uiso 0.5 1 calc R U P . .
C183 C 1.4305(17) 0.6242(16) 0.6367(18) 0.070(6) Uani 0.5 1 d D U P A .
H18F H 1.468418 0.628155 0.628686 0.083 Uiso 0.5 1 calc R U P . .
H18G H 1.406913 0.607652 0.598993 0.083 Uiso 0.5 1 calc R U P . .
C184 C 1.319(3) 0.694(3) 0.881(2) 0.134(8) Uani 0.5 1 d D U P A .
C185 C 1.306(2) 0.5254(18) 0.729(2) 0.075(6) Uani 0.5 1 d . U P A .
H18H H 1.268159 0.517409 0.717036 0.112 Uiso 0.5 1 calc R U P H 2
H18I H 1.312327 0.534882 0.773560 0.112 Uiso 0.5 1 calc R U P H 2
H18J H 1.310058 0.491677 0.721236 0.112 Uiso 0.5 1 calc R U P H 2
C300 C 0.656(2) 0.7428(19) -0.030(2) 0.086(9) Uani 0.5 1 d . U P . .
H30A H 0.671111 0.749055 -0.072538 0.129 Uiso 0.5 1 calc R U P . .
H30B H 0.684621 0.772200 -0.002545 0.129 Uiso 0.5 1 calc R U P . .
H30C H 0.620999 0.744891 -0.029235 0.129 Uiso 0.5 1 calc R U P . .
C301 C 0.6205(19) 0.6395(13) -0.0596(15) 0.079(6) Uani 0.5 1 d D U P . .
H30D H 0.651146 0.640764 -0.086053 0.095 Uiso 0.5 1 calc R U P . .
H30E H 0.590910 0.640490 -0.085837 0.095 Uiso 0.5 1 calc R U P . .
C302 C 0.6973(16) 0.5960(19) -0.035(2) 0.082(7) Uani 0.5 1 d D U P . .
H30F H 0.701001 0.616551 -0.074034 0.124 Uiso 0.5 1 calc R U P . .
H30G H 0.698579 0.561121 -0.044216 0.124 Uiso 0.5 1 calc R U P . .
H30H H 0.728904 0.620474 -0.007262 0.124 Uiso 0.5 1 calc R U P . .
C303 C 0.5948(18) 0.5875(16) -0.0124(19) 0.068(4) Uani 0.5 1 d D U P . .
H30I H 0.582698 0.597332 0.026930 0.081 Uiso 0.5 1 calc R U P . .
H30J H 0.562103 0.553103 -0.030735 0.081 Uiso 0.5 1 calc R U P . .
C304 C 0.753(2) 0.673(2) 0.506(2) 0.085(5) Uani 0.5 1 d . U P G .
C305 C 0.670(2) 0.791(2) 0.493(2) 0.092(9) Uani 0.5 1 d . U P . .
H30K H 0.700487 0.813630 0.463192 0.138 Uiso 0.5 1 calc R U P G .
H30L H 0.675118 0.813801 0.530394 0.138 Uiso 0.5 1 calc R U P . .
H30M H 0.632809 0.781558 0.473607 0.138 Uiso 0.5 1 calc R U P . .
C306 C 0.414(3) 0.757(3) 0.080(3) 0.113(12) Uani 0.5 1 d . U P A .
C307 C 0.442(2) 0.6780(19) 0.213(2) 0.097(6) Uani 0.5 1 d D U P . .
C308 C 0.419(2) 0.651(2) 0.276(2) 0.101(6) Uani 0.5 1 d D U P A .
C309 C 0.351(2) 0.622(3) 0.377(2) 0.107(8) Uani 0.5 1 d D U P A .
C311 C 1.0083(17) 0.5371(17) 0.995(2) 0.071(7) Uani 0.5 1 d . U P . .
C312 C 0.9948(17) 0.685(2) 0.431(2) 0.072(5) Uani 0.5 1 d . U P . .
H31A H 1.014985 0.702477 0.392103 0.086 Uiso 0.5 1 calc R U P . .
H31B H 0.976415 0.642793 0.426029 0.086 Uiso 0.5 1 calc R U P . .
C313 C 1.313(3) 0.758(3) 0.836(3) 0.128(10) Uani 0.5 1 d . U P A .
C314 C 0.7802(13) 0.3069(14) 0.2552(15) 0.106(5) Uani 1 1 d . U . . .
C318 C 0.7234(18) 0.3866(18) 0.405(2) 0.088(7) Uani 0.5 1 d D U P . .
C319 C 0.456(2) 0.7398(18) 0.204(3) 0.100(7) Uani 0.5 1 d D U P A .
C320 C 1.074(2) 0.928(2) 0.711(3) 0.129(6) Uani 0.5 1 d D U P A .
C321 C 1.088(3) 0.986(2) 0.684(3) 0.131(7) Uani 0.5 1 d D U P A .
C322 C 0.856(3) 0.879(2) 0.230(3) 0.121(7) Uani 0.5 1 d D U P . .
H32G H 0.837234 0.840301 0.248237 0.145 Uiso 0.5 1 calc R U P . .
H32H H 0.828718 0.883042 0.202543 0.145 Uiso 0.5 1 calc R U P . .
C323 C 0.967(3) 0.874(3) 0.120(3) 0.116(6) Uani 0.5 1 d . U P . .
C324 C 0.924(3) 0.844(3) 0.169(3) 0.119(6) Uani 0.5 1 d . U P . .
C325 C 0.880(2) 0.926(2) 0.281(3) 0.128(7) Uani 0.5 1 d D U P . .
C326 C 1.043(2) 0.923(2) 0.763(4) 0.127(6) Uani 0.5 1 d D U P A .
C327 C 1.084(3) 1.017(3) 0.563(3) 0.154(13) Uani 0.5 1 d D U P A .
H32A H 1.112709 1.045109 0.534918 0.232 Uiso 0.25 1 calc R U P . .
H32B H 1.069443 0.978370 0.545320 0.232 Uiso 0.25 1 calc R U P . .
H32C H 1.052816 1.024340 0.568931 0.232 Uiso 0.25 1 calc R U P . .
H32D H 1.043936 0.986770 0.564528 0.232 Uiso 0.25 1 calc R U P . .
H32E H 1.087202 1.053509 0.554126 0.232 Uiso 0.25 1 calc R U P . .
H32F H 1.103830 1.007539 0.530515 0.232 Uiso 0.25 1 calc R U P . .
C329 C 0.922(3) 0.922(2) 0.894(2) 0.132(6) Uani 0.5 1 d D U P A .
C360 C 0.939(3) 0.877(3) 0.886(2) 0.133(6) Uani 0.5 1 d D U P A .
C361 C 0.962(2) 0.868(2) 0.785(3) 0.130(6) Uani 0.5 1 d D U P A .
C362 C 0.985(3) 0.927(3) 0.927(3) 0.133(7) Uani 0.5 1 d . U P A .
C366 C 1.318(4) 0.690(3) 0.952(2) 0.149(9) Uani 0.5 1 d D U P . .
C367 C 1.333333 0.666667 1.080(3) 0.153(9) Uani 0.5 3 d DS TU P . .
C229 C 0.593(3) 0.716(3) 0.353(4) 0.071(3) Uani 0.334(17) 1 d . U P G 2
C230 C 0.617(3) 0.776(3) 0.383(3) 0.072(4) Uani 0.334(17) 1 d . U P G 2
H230 H 0.646494 0.809753 0.363065 0.086 Uiso 0.334(17) 1 calc R U P G 2
C231 C 0.594(3) 0.779(3) 0.438(3) 0.072(5) Uani 0.334(17) 1 d . U P G 2
H231 H 0.604148 0.815603 0.453268 0.087 Uiso 0.334(17) 1 calc R U P G 2
C232 C 0.560(3) 0.736(3) 0.471(3) 0.073(5) Uani 0.334(17) 1 d . U P G 2
H232 H 0.547850 0.742899 0.509919 0.087 Uiso 0.334(17) 1 calc R U P G 2
C233 C 0.542(3) 0.684(3) 0.455(3) 0.078(5) Uani 0.334(17) 1 d . U P G 2
H233 H 0.521019 0.654216 0.484704 0.093 Uiso 0.334(17) 1 calc R U P G 2
C234 C 0.552(4) 0.667(4) 0.391(4) 0.073(3) Uani 0.334(17) 1 d . U P G 2
C225 C 1.071(2) 0.814(2) 0.591(3) 0.062(5) Uani 0.39(3) 1 d . U P C 2
H225 H 1.105538 0.813437 0.596581 0.074 Uiso 0.39(3) 1 calc R U P C 2
C226 C 1.070(2) 0.840(2) 0.541(3) 0.064(5) Uani 0.39(3) 1 d . U P C 2
H226 H 1.103776 0.865258 0.519258 0.076 Uiso 0.39(3) 1 calc R U P C 2
C227 C 1.017(2) 0.829(2) 0.520(3) 0.063(5) Uani 0.39(3) 1 d . U P C 2
H227 H 1.016087 0.843809 0.480165 0.076 Uiso 0.39(3) 1 calc R U P C 2
C228 C 0.971(3) 0.801(2) 0.547(3) 0.063(5) Uani 0.39(3) 1 d . U P C 2
H228 H 0.935627 0.793191 0.529902 0.076 Uiso 0.39(3) 1 calc R U P C 2
N37 N 0.886(3) 0.739(3) 0.657(5) 0.051(4) Uani 0.34(5) 1 d . U P E 2
N38 N 0.880(4) 0.707(4) 0.757(3) 0.049(3) Uani 0.34(5) 1 d . U P E 2
C219 C 0.854(5) 0.719(5) 0.709(4) 0.047(3) Uani 0.34(5) 1 d . U P E 2
C221 C 0.8130(19) 0.729(2) 0.731(2) 0.048(3) Uani 0.34(5) 1 d G U P E 2
C222 C 0.7754(18) 0.741(2) 0.699(2) 0.046(4) Uani 0.34(5) 1 d G U P E 2
H222 H 0.774158 0.739370 0.654473 0.056 Uiso 0.34(5) 1 calc R U P E 2
C223 C 0.7396(16) 0.7549(18) 0.731(3) 0.047(4) Uani 0.34(5) 1 d G U P E 2
H223 H 0.713864 0.762920 0.709086 0.056 Uiso 0.34(5) 1 calc R U P E 2
C224 C 0.7413(17) 0.7572(18) 0.796(3) 0.050(4) Uani 0.34(5) 1 d G U P E 2
H224 H 0.716854 0.766736 0.817827 0.060 Uiso 0.34(5) 1 calc R U P E 2
C47 C 0.7789(19) 0.745(2) 0.828(2) 0.050(4) Uani 0.34(5) 1 d G U P E 2
H47 H 0.780139 0.747003 0.871957 0.060 Uiso 0.34(5) 1 calc R U P E 2
C73 C 0.8147(19) 0.731(2) 0.795(2) 0.048(4) Uani 0.34(5) 1 d G U P E 2
C213 C 1.001(2) 0.794(2) 0.879(3) 0.069(4) Uani 0.433(16) 1 d . U P D 2
C214 C 1.015(2) 0.839(2) 0.926(2) 0.069(5) Uani 0.433(16) 1 d . U P D 2
H214 H 0.984815 0.836114 0.950996 0.083 Uiso 0.433(16) 1 calc R U P D 2
C215 C 1.067(2) 0.882(2) 0.938(2) 0.072(5) Uani 0.433(16) 1 d . U P D 2
H215 H 1.073184 0.908144 0.971609 0.086 Uiso 0.433(16) 1 calc R U P D 2
C216 C 1.115(2) 0.889(2) 0.897(2) 0.074(5) Uani 0.433(16) 1 d . U P D 2
H216 H 1.152467 0.919440 0.903773 0.089 Uiso 0.433(16) 1 calc R U P D 2
C217 C 1.103(2) 0.853(2) 0.849(2) 0.069(5) Uani 0.433(16) 1 d . U P D 2
H217 H 1.132481 0.859817 0.819718 0.083 Uiso 0.433(16) 1 calc R U P D 2
C218 C 1.049(2) 0.804(2) 0.843(3) 0.070(4) Uani 0.433(16) 1 d . U P D 2
N39 N 1.160(2) 0.779(2) 0.745(2) 0.053(4) Uani 0.44(2) 1 d . U P B 2
C197 C 1.1933(19) 0.800(2) 0.812(3) 0.050(4) Uani 0.44(2) 1 d . U P B 2
C206 C 1.247(2) 0.848(2) 0.775(2) 0.046(4) Uani 0.44(2) 1 d . U P B 2
C207 C 1.2461(19) 0.8487(19) 0.718(3) 0.046(4) Uani 0.44(2) 1 d . U P B 2
C208 C 1.192(2) 0.803(2) 0.692(2) 0.047(4) Uani 0.44(2) 1 d . U P B 2
C209 C 1.2982(19) 0.8812(19) 0.808(2) 0.048(5) Uani 0.44(2) 1 d . U P B 2
H209 H 1.301026 0.878130 0.851415 0.058 Uiso 0.44(2) 1 calc R U P B 2
C210 C 1.2978(19) 0.8900(18) 0.679(2) 0.049(4) Uani 0.44(2) 1 d . U P B 2
H210 H 1.295299 0.891001 0.635150 0.059 Uiso 0.44(2) 1 calc R U P B 2
C211 C 1.345(2) 0.923(2) 0.707(3) 0.049(4) Uani 0.44(2) 1 d . U P B 2
H211 H 1.377442 0.949437 0.684258 0.059 Uiso 0.44(2) 1 calc R U P B 2
C212 C 1.3468(18) 0.9208(18) 0.769(2) 0.049(5) Uani 0.44(2) 1 d . U P B 2
H212 H 1.381809 0.946109 0.789250 0.059 Uiso 0.44(2) 1 calc R U P B 2
N35 N 0.938(4) 0.486(3) 0.855(3) 0.054(4) Uani 0.29(4) 1 d . U P F 2
N36 N 0.958(3) 0.509(3) 0.756(3) 0.052(3) Uani 0.29(4) 1 d . U P F 2
C198 C 0.947(5) 0.472(4) 0.801(4) 0.051(4) Uani 0.29(4) 1 d . U P F 2
C199 C 0.937(3) 0.419(3) 0.785(4) 0.051(4) Uani 0.29(4) 1 d . U P F 2
C200 C 0.932(3) 0.418(3) 0.717(4) 0.051(4) Uani 0.29(4) 1 d . U P F 2
C201 C 0.936(3) 0.469(3) 0.701(4) 0.050(4) Uani 0.29(4) 1 d . U P F 2
C202 C 0.929(3) 0.369(3) 0.809(4) 0.050(4) Uani 0.29(4) 1 d . U P F 2
H202 H 0.931613 0.367630 0.853025 0.060 Uiso 0.29(4) 1 calc R U P F 2
C203 C 0.918(3) 0.320(3) 0.777(4) 0.051(5) Uani 0.29(4) 1 d . U P F 2
H203 H 0.916185 0.288970 0.798471 0.061 Uiso 0.29(4) 1 calc R U P F 2
C204 C 0.909(3) 0.317(3) 0.717(5) 0.050(4) Uani 0.29(4) 1 d . U P F 2
H204 H 0.898435 0.282629 0.695010 0.061 Uiso 0.29(4) 1 calc R U P F 2
C205 C 0.915(3) 0.370(3) 0.683(4) 0.051(4) Uani 0.29(4) 1 d . U P F 2
H205 H 0.907406 0.369155 0.639452 0.061 Uiso 0.29(4) 1 calc R U P F 2
N1 N 1.0891(6) 0.6978(7) 0.6825(8) 0.053(2) Uani 1 1 d . U . . .
B2 B 0.9290(10) 0.6921(10) 0.7591(12) 0.052(3) Uani 1 1 d . U . . .
B3 B 0.9687(10) 0.5657(10) 0.7426(11) 0.052(3) Uani 1 1 d . U . . .
B4 B 0.6922(11) 0.7609(11) 0.2370(13) 0.059(3) Uani 1 1 d . U . . .
B5 B 0.5682(10) 0.5948(10) 0.2587(11) 0.053(3) Uani 1 1 d . U . . .
B7 B 0.7321(11) 0.6336(11) 0.2471(13) 0.067(3) Uani 1 1 d . U . . .

loop_
_atom_site_aniso_label
_atom_site_aniso_U_11
_atom_site_aniso_U_22
_atom_site_aniso_U_33
_atom_site_aniso_U_23
_atom_site_aniso_U_13
_atom_site_aniso_U_12
K1 0.064(3) 0.102(4) 0.077(3) 0.004(3) -0.007(2) 0.024(3)
K2 0.067(3) 0.077(3) 0.076(3) 0.011(2) 0.006(2) 0.044(2)
K3 0.054(2) 0.066(3) 0.075(3) 0.001(2) 0.001(2) 0.024(2)
K4 0.145(5) 0.065(3) 0.077(3) -0.011(2) -0.029(3) 0.047(3)
K5 0.061(2) 0.061(2) 0.072(4) 0.000 0.000 0.0307(12)
K6 0.061(2) 0.061(2) 0.065(4) 0.000 0.000 0.0307(12)
K7 0.070(4) 0.070(4) 0.133(8) 0.000 0.000 0.035(2)
K10 0.065(4) 0.065(4) 0.081(7) 0.000 0.000 0.0326(19)
K9 0.055(3) 0.055(3) 0.069(8) 0.000 0.000 0.0277(16)
K8 0.066(3) 0.066(3) 0.135(7) 0.000 0.000 0.0328(14)
K11 0.077(5) 0.077(5) 0.108(10) 0.000 0.000 0.038(3)
K12 0.084(6) 0.084(6) 0.103(9) 0.000 0.000 0.042(3)
K13 0.058(5) 0.058(5) 0.091(10) 0.000 0.000 0.029(2)
O1 0.101(7) 0.101(7) 0.083(7) 0.000 0.000 0.050(3)
O2 0.058(8) 0.069(7) 0.068(7) -0.006(6) -0.003(6) 0.028(7)
O3 0.093(7) 0.093(7) 0.083(8) 0.000 0.000 0.046(3)
O4 0.089(8) 0.092(9) 0.077(6) 0.000(6) -0.007(6) 0.031(7)
O5 0.127(7) 0.114(7) 0.135(8) -0.003(6) 0.004(6) 0.050(6)
C330 0.089(9) 0.087(9) 0.076(6) -0.002(6) -0.011(6) 0.035(7)
C331 0.110(9) 0.118(8) 0.105(9) -0.016(7) 0.007(7) 0.067(7)
C332 0.112(8) 0.117(8) 0.100(7) -0.014(6) 0.006(7) 0.066(6)
C333 0.087(11) 0.084(9) 0.082(8) 0.007(7) -0.003(8) 0.035(8)
C334 0.125(12) 0.132(13) 0.127(10) -0.003(10) 0.001(9) 0.060(9)
C355 0.091(13) 0.071(16) 0.096(16) -0.028(15) -0.018(12) 0.028(12)
C356 0.087(9) 0.094(10) 0.073(7) -0.001(6) 0.001(7) 0.045(7)
C357 0.097(9) 0.107(10) 0.086(8) -0.005(8) -0.005(7) 0.046(7)
O6 0.106(10) 0.078(9) 0.079(7) -0.011(6) -0.013(6) 0.037(7)
O7 0.098(10) 0.106(11) 0.107(10) 0.021(8) 0.011(8) 0.045(8)
O8 0.083(8) 0.078(7) 0.079(6) -0.008(6) -0.011(6) 0.045(7)
O9 0.136(9) 0.121(8) 0.145(9) -0.008(7) 0.001(7) 0.077(7)
O10 0.081(7) 0.084(8) 0.084(8) -0.002(7) -0.007(6) 0.042(7)
O11 0.100(9) 0.075(7) 0.090(8) -0.007(6) -0.014(7) 0.034(7)
O12 0.079(8) 0.074(7) 0.093(8) 0.002(6) -0.002(7) 0.040(6)
O13 0.078(6) 0.098(7) 0.099(8) -0.001(6) -0.001(6) 0.047(6)
C358 0.075(7) 0.095(8) 0.102(8) 0.001(7) -0.002(7) 0.055(6)
C359 0.112(9) 0.121(9) 0.099(8) -0.013(7) 0.009(7) 0.062(7)
O14 0.078(7) 0.092(8) 0.097(8) -0.009(6) -0.004(7) 0.042(6)
O15 0.135(11) 0.149(11) 0.153(11) -0.001(8) 0.011(8) 0.076(9)
O16 0.109(8) 0.119(8) 0.110(8) -0.015(6) 0.004(6) 0.070(7)
O17 0.120(10) 0.131(10) 0.124(9) -0.004(7) 0.002(7) 0.059(8)
O18 0.089(8) 0.095(8) 0.077(6) -0.001(6) -0.003(6) 0.045(6)
O19 0.136(9) 0.127(8) 0.132(8) 0.009(6) 0.003(7) 0.066(7)
O20 0.114(9) 0.124(9) 0.102(8) -0.005(7) 0.012(7) 0.063(8)
O21 0.066(8) 0.069(8) 0.087(10) -0.004(7) 0.003(7) 0.032(7)
O22 0.069(8) 0.062(7) 0.078(9) 0.005(7) 0.000(7) 0.039(6)
O23 0.142(12) 0.128(11) 0.125(9) -0.020(8) 0.016(9) 0.082(9)
O24 0.064(7) 0.070(8) 0.065(6) 0.009(5) -0.003(5) 0.035(6)
O25 0.117(10) 0.107(10) 0.119(10) 0.006(8) 0.001(8) 0.061(8)
O26 0.071(8) 0.077(9) 0.057(6) 0.005(6) -0.009(6) 0.024(7)
O27 0.122(9) 0.109(8) 0.128(9) -0.007(7) -0.002(7) 0.055(7)
O28 0.138(8) 0.122(8) 0.133(8) 0.009(6) 0.001(7) 0.063(6)
O29 0.105(10) 0.073(8) 0.069(6) -0.002(6) -0.005(6) 0.040(7)
O30 0.089(8) 0.072(8) 0.073(6) -0.003(6) 0.002(6) 0.042(6)
O31 0.159(9) 0.159(9) 0.148(11) 0.000 0.000 0.080(5)
N2 0.054(5) 0.053(5) 0.076(5) 0.001(4) -0.003(4) 0.023(4)
N4 0.050(5) 0.052(5) 0.069(5) 0.004(5) 0.002(5) 0.031(4)
N5 0.052(5) 0.051(5) 0.069(5) -0.001(4) -0.001(4) 0.025(4)
N6 0.051(5) 0.052(5) 0.077(5) 0.001(4) 0.001(4) 0.024(4)
N7 0.050(5) 0.054(5) 0.069(5) -0.002(4) 0.003(4) 0.025(4)
N8 0.049(5) 0.047(5) 0.065(5) 0.005(4) 0.005(4) 0.026(4)
N9 0.048(5) 0.057(5) 0.068(5) 0.008(4) -0.002(4) 0.027(4)
N10 0.052(5) 0.052(4) 0.065(5) 0.003(4) -0.003(4) 0.031(4)
N11 0.046(5) 0.047(5) 0.063(5) 0.001(4) 0.002(4) 0.024(4)
N15 0.055(6) 0.052(5) 0.070(6) -0.003(5) -0.009(5) 0.034(4)
N17 0.057(6) 0.059(5) 0.073(6) 0.002(5) 0.003(5) 0.031(5)
N18 0.045(6) 0.061(6) 0.079(6) 0.006(5) 0.000(6) 0.022(5)
N19 0.049(5) 0.054(5) 0.070(5) 0.001(4) -0.004(4) 0.024(4)
N20 0.066(5) 0.055(5) 0.079(5) -0.003(4) -0.013(4) 0.028(4)
N21 0.087(7) 0.058(6) 0.079(7) -0.010(6) -0.005(6) 0.027(6)
N22 0.066(6) 0.055(5) 0.084(5) -0.001(4) -0.015(5) 0.027(5)
N23 0.058(5) 0.052(5) 0.070(5) 0.002(5) 0.000(4) 0.028(4)
N24 0.067(5) 0.049(5) 0.064(5) 0.002(4) 0.001(4) 0.030(4)
N25 0.048(5) 0.049(5) 0.065(5) 0.003(4) -0.003(4) 0.028(4)
N26 0.050(5) 0.055(5) 0.078(5) -0.003(4) -0.004(4) 0.028(4)
N27 0.058(5) 0.047(5) 0.060(5) -0.001(4) -0.005(4) 0.031(4)
N28 0.065(6) 0.062(6) 0.095(6) 0.002(5) -0.015(5) 0.034(5)
N29 0.055(6) 0.064(7) 0.094(7) -0.006(6) 0.000(5) 0.028(5)
N31 0.054(5) 0.050(5) 0.059(5) 0.005(5) 0.003(5) 0.028(4)
N32 0.045(6) 0.058(6) 0.057(6) 0.006(5) 0.004(5) 0.026(5)
N33 0.078(7) 0.058(6) 0.067(6) 0.003(5) 0.006(6) 0.030(5)
N34 0.075(6) 0.060(7) 0.094(7) 0.000(6) -0.025(6) 0.037(6)
N41 0.071(5) 0.051(5) 0.079(5) 0.001(4) -0.021(5) 0.030(4)
N3 0.054(6) 0.067(6) 0.067(6) 0.001(5) -0.006(5) 0.021(5)
N13 0.044(5) 0.049(6) 0.061(6) 0.003(6) 0.000(5) 0.023(5)
C1 0.041(5) 0.042(5) 0.055(6) 0.001(5) 0.002(5) 0.029(4)
C2 0.045(5) 0.045(5) 0.055(6) -0.001(5) 0.001(5) 0.026(4)
C3 0.045(5) 0.047(5) 0.054(6) 0.002(6) 0.000(5) 0.022(4)
C4 0.047(6) 0.049(6) 0.057(7) 0.001(6) 0.001(6) 0.020(5)
C5 0.050(6) 0.047(6) 0.057(7) 0.003(6) 0.001(6) 0.020(5)
C6 0.047(6) 0.045(6) 0.054(6) 0.002(6) 0.001(6) 0.020(5)
C7 0.044(5) 0.049(5) 0.057(5) 0.000(5) 0.000(5) 0.028(4)
C8 0.045(5) 0.048(5) 0.059(6) 0.006(5) 0.001(5) 0.025(5)
B1 0.047(5) 0.050(5) 0.072(5) 0.001(4) 0.002(4) 0.022(4)
C10 0.059(5) 0.067(6) 0.077(7) 0.002(5) -0.003(5) 0.025(4)
C11 0.049(5) 0.056(5) 0.070(6) 0.006(5) 0.000(5) 0.031(4)
C12 0.051(5) 0.051(5) 0.068(5) 0.003(4) -0.002(4) 0.031(4)
C13 0.055(5) 0.053(5) 0.074(5) 0.004(5) -0.005(4) 0.026(4)
C14 0.063(6) 0.074(6) 0.078(7) 0.013(5) -0.002(5) 0.031(5)
C15 0.064(5) 0.083(6) 0.082(7) 0.010(6) -0.002(5) 0.032(5)
C16 0.058(5) 0.067(6) 0.074(6) 0.007(5) 0.003(5) 0.039(5)
C17 0.058(5) 0.068(6) 0.070(6) 0.002(5) 0.000(5) 0.039(5)
C18 0.072(8) 0.085(7) 0.087(8) 0.023(7) -0.006(6) 0.035(6)
C19 0.080(8) 0.102(8) 0.093(9) 0.026(7) -0.013(7) 0.038(6)
C20 0.086(8) 0.104(8) 0.091(8) 0.022(7) -0.009(7) 0.037(7)
C21 0.074(8) 0.101(8) 0.090(8) 0.014(7) -0.005(6) 0.036(6)
C22 0.066(7) 0.083(7) 0.071(7) 0.006(6) 0.001(6) 0.046(6)
C23 0.082(8) 0.093(8) 0.083(8) -0.006(6) 0.004(7) 0.045(6)
C24 0.080(8) 0.088(7) 0.089(8) -0.011(7) 0.006(7) 0.044(6)
C25 0.069(7) 0.073(7) 0.079(7) -0.002(6) -0.003(6) 0.040(6)
C26 0.055(5) 0.059(5) 0.074(5) -0.007(4) 0.003(4) 0.025(4)
C27 0.056(5) 0.049(5) 0.071(5) 0.009(4) 0.006(4) 0.032(4)
C28 0.054(5) 0.054(5) 0.065(5) 0.005(4) 0.002(4) 0.027(4)
C29 0.053(5) 0.047(5) 0.063(5) 0.005(4) -0.002(4) 0.027(4)
C30 0.060(5) 0.063(5) 0.064(6) 0.007(5) 0.004(4) 0.028(4)
C31 0.065(5) 0.067(5) 0.067(6) 0.012(4) 0.000(5) 0.031(4)
C32 0.052(6) 0.060(5) 0.062(6) 0.013(5) -0.002(5) 0.028(4)
C33 0.057(5) 0.057(5) 0.073(6) 0.011(4) 0.008(5) 0.035(4)
C34 0.054(5) 0.049(5) 0.066(6) 0.008(5) 0.006(4) 0.029(4)
C35 0.058(5) 0.061(5) 0.073(6) 0.013(4) 0.007(5) 0.036(4)
C36 0.062(7) 0.063(7) 0.067(7) 0.008(6) 0.005(6) 0.036(6)
C37 0.062(6) 0.062(7) 0.067(7) 0.008(6) 0.004(6) 0.037(5)
C38 0.062(6) 0.060(7) 0.064(7) 0.009(6) 0.003(6) 0.036(5)
C39 0.059(6) 0.059(6) 0.065(7) 0.009(6) 0.006(6) 0.035(5)
C42 0.055(5) 0.071(6) 0.069(6) -0.008(5) 0.003(5) 0.022(5)
C40 0.058(5) 0.069(4) 0.074(5) -0.009(4) 0.000(5) 0.026(4)
C41 0.060(5) 0.071(5) 0.069(6) -0.008(4) -0.002(5) 0.025(4)
C43 0.060(6) 0.073(6) 0.075(7) -0.008(6) -0.002(6) 0.029(5)
C44 0.067(7) 0.076(7) 0.075(7) -0.009(6) -0.002(6) 0.027(6)
C45 0.066(7) 0.071(7) 0.068(7) -0.006(6) -0.003(6) 0.027(6)
C46 0.066(6) 0.074(6) 0.068(6) -0.006(6) -0.002(6) 0.024(5)
C51 0.066(9) 0.068(8) 0.067(8) -0.007(7) 0.005(8) 0.036(7)
C52 0.079(8) 0.075(8) 0.071(7) -0.004(6) -0.002(7) 0.045(6)
C55 0.055(5) 0.056(4) 0.073(6) 0.000(4) -0.008(5) 0.038(4)
C59 0.051(5) 0.047(6) 0.065(6) 0.001(5) 0.000(5) 0.030(4)
C60 0.057(6) 0.052(6) 0.076(6) -0.005(5) -0.008(5) 0.037(4)
C61 0.066(7) 0.063(7) 0.077(7) -0.014(6) -0.013(6) 0.039(6)
C62 0.065(7) 0.054(7) 0.061(7) -0.005(5) -0.016(6) 0.035(6)
C63 0.063(7) 0.054(6) 0.071(7) -0.003(6) -0.009(6) 0.038(5)
C64 0.053(6) 0.048(6) 0.059(7) -0.001(5) -0.005(5) 0.033(5)
C65 0.069(7) 0.077(7) 0.066(7) 0.004(6) 0.006(6) 0.035(6)
C66 0.071(8) 0.087(8) 0.077(7) 0.004(7) 0.012(6) 0.031(6)
C67 0.072(8) 0.089(8) 0.069(8) 0.012(6) -0.001(6) 0.029(6)
C68 0.067(7) 0.080(7) 0.067(7) 0.014(6) -0.003(6) 0.026(5)
C70 0.061(13) 0.069(13) 0.063(15) 0.008(11) -0.008(10) 0.042(9)
C72 0.072(8) 0.075(9) 0.062(8) 0.003(8) -0.002(7) 0.032(7)
N40 0.054(5) 0.069(7) 0.067(6) -0.007(6) 0.004(5) 0.025(5)
C235 0.050(5) 0.048(5) 0.056(5) -0.001(5) 0.007(4) 0.023(4)
N12 0.049(5) 0.046(5) 0.056(6) 0.002(5) 0.003(5) 0.026(4)
N14 0.051(6) 0.043(7) 0.057(6) 0.001(6) 0.003(5) 0.027(5)
C236 0.049(6) 0.048(6) 0.051(7) 0.002(6) 0.003(5) 0.023(5)
C48 0.046(5) 0.043(5) 0.055(6) 0.000(5) 0.006(5) 0.024(4)
C49 0.047(5) 0.041(5) 0.054(6) 0.000(5) 0.005(5) 0.023(4)
C50 0.050(5) 0.040(5) 0.055(5) 0.000(5) 0.003(5) 0.026(4)
C74 0.048(6) 0.049(6) 0.053(7) 0.002(6) 0.004(6) 0.026(5)
C75 0.047(6) 0.049(6) 0.053(7) -0.001(6) 0.004(6) 0.024(5)
C76 0.047(5) 0.047(6) 0.052(6) -0.001(6) 0.006(5) 0.024(4)
N16 0.050(6) 0.053(5) 0.057(6) 0.007(5) -0.004(6) 0.026(5)
N30 0.050(5) 0.048(5) 0.057(6) 0.003(5) -0.004(5) 0.026(4)
C54 0.047(5) 0.046(5) 0.058(6) 0.003(5) -0.002(5) 0.027(4)
C56 0.048(5) 0.050(4) 0.056(5) 0.005(4) -0.003(5) 0.026(4)
C57 0.045(5) 0.050(4) 0.055(5) 0.003(4) -0.003(5) 0.027(4)
C58 0.048(5) 0.047(5) 0.056(6) 0.002(5) -0.002(5) 0.025(4)
C77 0.050(5) 0.049(5) 0.055(6) -0.001(5) 0.000(5) 0.025(5)
C78 0.052(6) 0.049(6) 0.054(7) -0.001(6) -0.002(6) 0.026(5)
C79 0.050(6) 0.047(5) 0.056(7) -0.003(5) -0.001(6) 0.029(5)
C80 0.049(6) 0.050(5) 0.056(6) 0.000(5) -0.003(6) 0.030(5)
C81 0.063(9) 0.063(11) 0.058(10) 0.003(9) -0.005(7) 0.026(8)
C82 0.056(6) 0.068(6) 0.098(7) 0.003(5) 0.005(6) 0.038(5)
C83 0.072(8) 0.075(7) 0.104(8) 0.003(6) 0.001(7) 0.040(6)
C84 0.086(8) 0.076(7) 0.113(8) 0.002(7) 0.001(8) 0.052(6)
C85 0.085(8) 0.072(7) 0.112(8) 0.007(7) -0.005(8) 0.050(6)
C86 0.077(8) 0.070(7) 0.101(8) 0.007(6) 0.000(7) 0.039(6)
C87 0.061(6) 0.064(6) 0.098(7) 0.008(5) 0.003(6) 0.038(5)
C88 0.052(6) 0.062(6) 0.080(6) 0.011(5) -0.002(6) 0.034(5)
C89 0.066(7) 0.062(6) 0.080(6) -0.001(5) 0.001(6) 0.029(5)
C90 0.048(5) 0.057(5) 0.068(6) 0.004(5) -0.001(5) 0.024(4)
C91 0.087(6) 0.060(5) 0.080(7) -0.007(5) -0.009(5) 0.029(5)
C92 0.048(5) 0.064(6) 0.073(6) 0.001(5) 0.000(5) 0.025(4)
C93 0.053(5) 0.064(6) 0.083(6) 0.001(5) 0.003(5) 0.026(4)
C94 0.052(5) 0.052(5) 0.080(5) 0.003(5) -0.008(5) 0.027(4)
C95 0.072(5) 0.054(5) 0.080(5) 0.000(5) -0.020(5) 0.033(5)
C96 0.092(5) 0.062(6) 0.087(6) 0.002(5) -0.028(5) 0.035(5)
C97 0.097(6) 0.066(6) 0.087(7) -0.004(5) -0.020(6) 0.032(5)
C98 0.059(7) 0.069(7) 0.077(7) -0.001(6) 0.007(6) 0.025(6)
C99 0.071(7) 0.091(8) 0.087(8) -0.004(7) 0.015(6) 0.034(6)
C100 0.071(7) 0.095(8) 0.106(8) -0.003(7) 0.019(6) 0.043(6)
C101 0.060(6) 0.076(7) 0.095(8) 0.001(6) 0.005(6) 0.036(6)
C102 0.099(8) 0.066(7) 0.098(8) 0.003(6) -0.037(7) 0.041(6)
C103 0.113(8) 0.078(8) 0.102(9) 0.004(7) -0.037(7) 0.039(6)
C104 0.118(9) 0.084(8) 0.098(9) -0.003(7) -0.033(7) 0.040(7)
C105 0.114(8) 0.079(8) 0.092(8) -0.004(7) -0.025(7) 0.036(6)
C106 0.072(5) 0.055(5) 0.068(5) -0.001(4) 0.005(4) 0.032(4)
C107 0.052(5) 0.050(5) 0.064(5) 0.010(4) -0.001(4) 0.029(4)
C108 0.046(5) 0.053(5) 0.069(5) -0.002(4) -0.002(5) 0.030(4)
C109 0.072(6) 0.058(5) 0.071(5) 0.004(4) -0.012(5) 0.034(4)
C110 0.049(5) 0.061(5) 0.079(6) -0.004(5) 0.003(5) 0.026(4)
C111 0.048(5) 0.056(6) 0.068(6) -0.001(5) 0.002(5) 0.026(5)
C112 0.040(5) 0.049(5) 0.064(6) 0.001(4) -0.001(5) 0.025(4)
C113 0.068(6) 0.063(7) 0.095(7) 0.001(6) -0.010(5) 0.033(5)
C115 0.097(10) 0.084(9) 0.076(8) -0.009(7) -0.008(7) 0.036(7)
C116 0.078(6) 0.057(5) 0.066(6) -0.005(5) 0.004(5) 0.031(5)
C117 0.078(7) 0.058(6) 0.069(7) -0.005(6) 0.002(6) 0.031(5)
C118 0.081(7) 0.060(6) 0.069(7) -0.007(6) 0.002(6) 0.033(6)
C119 0.083(7) 0.064(6) 0.067(7) -0.008(6) 0.006(6) 0.034(5)
C120 0.083(7) 0.063(6) 0.066(7) -0.005(6) 0.003(5) 0.032(5)
C121 0.078(6) 0.058(5) 0.063(6) -0.002(5) 0.000(5) 0.033(5)
C122 0.081(5) 0.054(5) 0.061(6) 0.002(5) 0.005(5) 0.030(4)
C123 0.047(5) 0.057(6) 0.056(5) 0.003(5) 0.008(5) 0.029(4)
C124 0.053(6) 0.058(6) 0.060(6) 0.004(5) -0.006(5) 0.028(5)
C125 0.057(6) 0.048(6) 0.056(6) 0.006(5) 0.004(5) 0.031(5)
C126 0.059(6) 0.047(6) 0.062(6) 0.005(5) 0.007(5) 0.029(5)
C127 0.055(6) 0.049(6) 0.063(6) 0.002(5) 0.006(5) 0.028(4)
C128 0.055(5) 0.060(5) 0.073(6) 0.011(5) -0.004(5) 0.034(4)
C129 0.055(6) 0.065(6) 0.070(6) 0.008(5) -0.010(5) 0.035(5)
C130 0.073(8) 0.080(7) 0.081(8) 0.009(6) -0.020(6) 0.037(6)
C131 0.091(8) 0.090(8) 0.091(8) 0.017(7) -0.029(7) 0.038(7)
C132 0.093(8) 0.084(7) 0.099(8) 0.021(7) -0.026(7) 0.043(6)
C133 0.082(8) 0.070(7) 0.090(8) 0.015(6) -0.018(6) 0.038(6)
C138 0.085(6) 0.063(5) 0.071(6) 0.006(4) -0.016(5) 0.037(4)
C139 0.093(7) 0.071(7) 0.070(7) 0.006(6) -0.010(6) 0.044(6)
C140 0.103(8) 0.079(8) 0.077(8) 0.012(7) -0.008(7) 0.047(7)
C141 0.106(8) 0.079(8) 0.078(8) 0.003(7) -0.019(6) 0.050(7)
C142 0.100(7) 0.077(7) 0.076(7) 0.001(6) -0.023(6) 0.043(6)
C143 0.088(6) 0.069(5) 0.079(6) 0.001(4) -0.021(5) 0.039(5)
C144 0.077(6) 0.059(6) 0.081(6) 0.002(5) -0.025(5) 0.031(5)
C145 0.056(6) 0.059(7) 0.067(7) -0.005(6) 0.001(6) 0.028(5)
C146 0.058(7) 0.062(7) 0.058(7) -0.001(6) -0.002(6) 0.025(5)
C147 0.051(6) 0.062(7) 0.066(7) -0.007(6) -0.007(6) 0.027(5)
C148 0.040(6) 0.049(6) 0.060(7) 0.000(5) -0.004(5) 0.023(5)
C149 0.073(6) 0.065(7) 0.098(6) 0.007(6) -0.017(5) 0.037(5)
C150 0.074(6) 0.069(7) 0.104(7) 0.001(6) -0.010(6) 0.036(5)
C151 0.077(7) 0.068(7) 0.107(7) 0.006(6) -0.013(6) 0.039(5)
C152 0.066(7) 0.061(7) 0.068(7) 0.004(6) 0.014(6) 0.036(5)
C153 0.066(7) 0.066(7) 0.077(7) 0.004(7) 0.012(6) 0.033(6)
C154 0.063(7) 0.071(8) 0.079(7) -0.001(7) 0.010(6) 0.025(6)
C155 0.059(6) 0.063(7) 0.070(7) 0.005(6) 0.002(6) 0.029(5)
C156 0.076(8) 0.081(8) 0.114(8) 0.003(7) -0.004(6) 0.038(6)
C157 0.092(8) 0.091(8) 0.122(9) 0.003(8) -0.003(7) 0.049(7)
C158 0.092(8) 0.090(8) 0.121(9) 0.011(8) -0.008(7) 0.055(7)
C159 0.082(8) 0.091(8) 0.116(8) 0.006(7) -0.014(6) 0.049(6)
C161 0.096(9) 0.083(9) 0.088(9) -0.007(7) -0.010(8) 0.039(7)
C162 0.093(10) 0.089(9) 0.084(9) -0.003(7) -0.006(8) 0.047(7)
C164 0.089(8) 0.092(9) 0.084(9) -0.006(8) -0.013(7) 0.044(7)
C166 0.098(8) 0.105(9) 0.085(8) -0.003(7) -0.006(6) 0.048(7)
C167 0.088(8) 0.073(7) 0.095(8) -0.008(6) -0.008(7) 0.041(6)
C168 0.076(8) 0.070(8) 0.082(9) 0.003(7) 0.004(8) 0.044(7)
C169 0.069(8) 0.080(9) 0.080(9) 0.002(8) -0.004(7) 0.046(7)
C173 0.074(7) 0.097(8) 0.098(9) 0.006(7) -0.002(7) 0.049(6)
C175 0.074(7) 0.088(8) 0.096(9) -0.001(7) -0.007(7) 0.044(6)
C176 0.116(10) 0.109(9) 0.126(9) -0.007(7) 0.002(8) 0.058(8)
C180 0.123(8) 0.106(7) 0.127(8) -0.005(7) -0.004(7) 0.054(6)
C181 0.065(14) 0.085(14) 0.080(16) -0.002(12) 0.008(11) 0.032(13)
C182 0.067(8) 0.069(8) 0.083(10) -0.006(8) -0.008(8) 0.040(7)
C183 0.060(9) 0.072(9) 0.082(10) -0.009(8) 0.001(7) 0.037(7)
C184 0.142(11) 0.141(11) 0.122(9) -0.017(8) 0.017(9) 0.074(8)
C185 0.080(10) 0.061(8) 0.076(11) 0.004(8) -0.005(9) 0.030(8)
C300 0.093(18) 0.080(12) 0.076(17) -0.004(11) -0.034(15) 0.038(14)
C301 0.091(9) 0.073(8) 0.070(8) 0.000(7) -0.007(8) 0.039(7)
C302 0.093(10) 0.082(11) 0.081(11) 0.001(9) 0.007(9) 0.051(9)
C303 0.073(8) 0.063(8) 0.068(6) -0.001(5) -0.007(5) 0.035(6)
C304 0.087(9) 0.080(10) 0.072(7) -0.002(5) -0.008(6) 0.030(7)
C305 0.113(19) 0.073(14) 0.073(17) -0.018(12) -0.018(15) 0.035(14)
C306 0.107(19) 0.118(19) 0.112(16) 0.032(15) 0.015(13) 0.054(15)
C307 0.095(8) 0.102(10) 0.109(10) 0.002(8) -0.002(8) 0.060(8)
C308 0.105(9) 0.105(10) 0.109(10) 0.006(8) -0.004(7) 0.064(8)
C309 0.114(12) 0.104(12) 0.113(11) 0.008(9) -0.001(8) 0.061(9)
C311 0.067(16) 0.071(13) 0.071(16) -0.018(10) -0.006(14) 0.032(13)
C312 0.068(8) 0.077(9) 0.062(7) 0.003(8) -0.006(7) 0.030(7)
C313 0.14(2) 0.134(17) 0.131(19) -0.033(12) 0.013(17) 0.080(16)
C314 0.101(8) 0.117(8) 0.118(9) -0.009(7) 0.002(7) 0.067(7)
C318 0.080(10) 0.092(11) 0.094(8) -0.009(8) -0.007(7) 0.046(8)
C319 0.095(8) 0.100(10) 0.104(10) 0.003(8) 0.005(8) 0.049(8)
C320 0.132(9) 0.130(9) 0.149(10) -0.008(7) 0.001(7) 0.084(7)
C321 0.126(10) 0.136(10) 0.150(10) 0.000(8) 0.005(8) 0.080(7)
C322 0.111(8) 0.115(9) 0.124(10) 0.006(8) 0.002(8) 0.048(7)
C323 0.121(9) 0.104(8) 0.127(9) -0.010(7) -0.006(7) 0.058(7)
C324 0.124(9) 0.102(7) 0.128(9) -0.005(7) -0.007(7) 0.054(6)
C325 0.118(10) 0.128(10) 0.127(10) 0.002(8) 0.006(8) 0.053(8)
C326 0.137(9) 0.120(9) 0.144(9) -0.003(7) -0.004(7) 0.080(7)
C327 0.15(2) 0.16(2) 0.130(13) -0.010(17) 0.024(12) 0.063(17)
C329 0.137(9) 0.125(9) 0.131(8) 0.010(7) 0.002(7) 0.064(7)
C360 0.139(9) 0.125(8) 0.132(8) 0.012(7) 0.000(7) 0.063(7)
C361 0.140(9) 0.117(7) 0.139(9) 0.007(7) -0.003(7) 0.069(7)
C362 0.136(10) 0.128(10) 0.130(9) 0.009(7) 0.002(7) 0.064(7)
C366 0.153(11) 0.153(11) 0.138(10) -0.003(8) 0.005(8) 0.075(8)
C367 0.156(10) 0.156(10) 0.148(12) 0.000 0.000 0.078(5)
C229 0.083(5) 0.058(5) 0.068(5) -0.004(5) 0.004(4) 0.031(4)
C230 0.079(7) 0.062(6) 0.068(7) -0.004(6) 0.002(6) 0.031(5)
C231 0.080(7) 0.063(6) 0.070(7) -0.007(6) 0.003(6) 0.033(6)
C232 0.082(8) 0.065(7) 0.067(7) -0.005(6) 0.003(7) 0.034(6)
C233 0.088(7) 0.064(6) 0.065(6) -0.003(6) -0.001(6) 0.027(6)
C234 0.088(5) 0.059(5) 0.065(6) -0.004(5) 0.002(4) 0.031(4)
C225 0.060(7) 0.063(7) 0.068(7) 0.010(6) 0.003(6) 0.036(6)
C226 0.063(6) 0.063(7) 0.066(7) 0.008(6) 0.001(6) 0.033(6)
C227 0.063(7) 0.064(7) 0.065(7) 0.006(6) 0.000(6) 0.033(6)
C228 0.062(7) 0.064(7) 0.067(7) 0.007(6) 0.002(6) 0.034(6)
N37 0.052(6) 0.046(7) 0.058(6) 0.002(6) 0.004(6) 0.027(6)
N38 0.050(5) 0.044(6) 0.057(6) 0.000(6) 0.004(5) 0.026(5)
C219 0.050(5) 0.042(6) 0.056(6) 0.001(5) 0.003(5) 0.027(4)
C221 0.047(5) 0.043(6) 0.054(6) 0.000(5) 0.005(5) 0.024(4)
C222 0.047(6) 0.043(6) 0.053(7) 0.000(6) 0.004(6) 0.026(5)
C223 0.047(6) 0.046(6) 0.051(7) -0.001(6) 0.003(6) 0.025(5)
C224 0.048(6) 0.049(6) 0.051(7) 0.000(6) 0.004(6) 0.024(5)
C47 0.049(6) 0.048(6) 0.052(7) 0.000(6) 0.004(5) 0.023(5)
C73 0.047(5) 0.044(6) 0.054(6) -0.001(6) 0.006(5) 0.023(5)
C213 0.060(6) 0.071(6) 0.068(6) -0.008(5) 0.000(5) 0.026(5)
C214 0.064(6) 0.071(7) 0.067(7) -0.007(6) -0.002(6) 0.029(6)
C215 0.066(7) 0.072(7) 0.070(7) -0.009(6) -0.001(6) 0.029(6)
C216 0.063(7) 0.075(7) 0.073(7) -0.010(6) 0.001(6) 0.026(6)
C217 0.060(7) 0.071(7) 0.071(7) -0.006(6) 0.000(6) 0.028(6)
C218 0.058(6) 0.072(6) 0.070(6) -0.008(5) 0.000(5) 0.025(5)
N39 0.045(5) 0.050(6) 0.062(6) 0.002(5) 0.002(5) 0.022(5)
C197 0.044(6) 0.052(6) 0.060(6) 0.000(6) 0.002(6) 0.027(5)
C206 0.045(5) 0.044(5) 0.056(6) 0.002(5) 0.001(5) 0.027(4)
C207 0.044(5) 0.044(5) 0.056(5) 0.003(5) 0.001(5) 0.027(4)
C208 0.044(5) 0.046(5) 0.059(5) 0.003(5) 0.002(5) 0.028(4)
C209 0.045(6) 0.046(7) 0.053(7) -0.001(7) 0.002(6) 0.021(5)
C210 0.045(6) 0.047(6) 0.055(6) 0.005(6) 0.000(6) 0.023(5)
C211 0.047(6) 0.047(6) 0.051(7) 0.003(6) -0.001(6) 0.020(5)
C212 0.046(6) 0.047(6) 0.053(7) 0.004(6) -0.002(6) 0.022(5)
N35 0.049(7) 0.055(6) 0.056(7) 0.007(6) -0.004(6) 0.025(5)
N36 0.050(6) 0.050(5) 0.058(6) 0.005(5) -0.004(5) 0.027(4)
C198 0.048(6) 0.050(5) 0.056(6) 0.006(5) -0.005(5) 0.026(5)
C199 0.048(6) 0.050(5) 0.056(6) 0.003(5) -0.002(6) 0.025(5)
C200 0.049(5) 0.049(5) 0.056(6) 0.003(4) -0.002(5) 0.025(4)
C201 0.048(5) 0.049(5) 0.058(5) 0.003(5) -0.004(5) 0.027(4)
C202 0.049(7) 0.049(6) 0.054(7) 0.003(6) -0.002(6) 0.026(5)
C203 0.051(7) 0.049(6) 0.054(7) 0.000(6) -0.001(7) 0.025(6)
C204 0.050(6) 0.049(6) 0.055(7) 0.001(6) -0.001(6) 0.027(5)
C205 0.050(6) 0.050(5) 0.056(6) 0.002(5) -0.002(6) 0.027(5)
N1 0.047(4) 0.049(5) 0.069(5) 0.005(4) 0.002(4) 0.029(4)
B2 0.048(5) 0.048(5) 0.062(5) 0.002(4) 0.000(4) 0.026(4)
B3 0.049(5) 0.048(4) 0.064(5) 0.006(4) -0.003(4) 0.027(4)
B4 0.055(5) 0.056(5) 0.071(5) 0.003(4) -0.001(4) 0.031(4)
B5 0.054(5) 0.048(5) 0.061(5) 0.002(4) -0.002(4) 0.029(4)
B7 0.064(6) 0.054(5) 0.083(5) 0.002(5) -0.015(5) 0.030(5)

loop_
_atom_type_symbol
_atom_type_description
_atom_type_scat_dispersion_real
_atom_type_scat_dispersion_imag
_atom_type_scat_source
C C 0.0181 0.0091 'International Tables Vol C Tables 4.2.6.8 and 6.1.1.4'
H H 0.0000 0.0000 'International Tables Vol C Tables 4.2.6.8 and 6.1.1.4'
B B 0.0090 0.0039 'International Tables Vol C Tables 4.2.6.8 and 6.1.1.4'
K K 0.3868 1.0657 'International Tables Vol C Tables 4.2.6.8 and 6.1.1.4'
N N 0.0311 0.0180 'International Tables Vol C Tables 4.2.6.8 and 6.1.1.4'
O O 0.0492 0.0322 'International Tables Vol C Tables 4.2.6.8 and 6.1.1.4'

loop_
_geom_angle_atom_site_label_1
_geom_angle_atom_site_label_2
_geom_angle_atom_site_label_3
_geom_angle
_geom_angle_site_symmetry_1
_geom_angle_site_symmetry_3
_geom_angle_publ_flag
O2 K1 N2 121.9(7) . . ?
O2 K1 N7 159.2(7) . . ?
O2 K1 C13 105.5(7) . . ?
O2 K1 C26 174.9(7) . . ?
O2 K1 C28 109.8(7) . . ?
O2 K1 C30 92.1(7) . . ?
O2 K1 C31 68.3(7) . . ?
O2 K1 C40 149.2(11) . . ?
O2 K1 C41 136.0(10) . . ?
O8 K1 O2 61.9(8) . . ?
O8 K1 N2 120.9(7) . . ?
O8 K1 N7 119.0(7) . . ?
O8 K1 C13 133.8(8) . . ?
O8 K1 C26 113.8(7) . . ?
O8 K1 C28 150.6(8) . . ?
O8 K1 C30 125.9(8) . . ?
O8 K1 C31 119.1(8) . . ?
O8 K1 C40 87.6(10) . . ?
O8 K1 C41 78.9(10) . . ?
O18 K1 O2 49.0(9) . . ?
O18 K1 O8 45.9(9) . . ?
O18 K1 N2 165.1(7) . . ?
O18 K1 N7 114.9(7) . . ?
O18 K1 C13 153.8(8) . . ?
O18 K1 C26 130.5(8) . . ?
O18 K1 C28 106.1(8) . . ?
O18 K1 C30 80.7(8) . . ?
O18 K1 C31 75.4(8) . . ?
O18 K1 C40 113.0(11) . . ?
O18 K1 C41 89.9(11) . . ?
N2 K1 N7 76.6(5) . . ?
N2 K1 C13 25.3(5) . . ?
N2 K1 C26 57.2(5) . . ?
N2 K1 C31 114.0(6) . . ?
N2 K1 C41 94.2(9) . . ?
N7 K1 C26 24.3(5) . . ?
N7 K1 C31 96.6(5) . . ?
N7 K1 C41 40.2(9) . . ?
C13 K1 N7 88.3(5) . . ?
C13 K1 C26 75.5(6) . . ?
C13 K1 C31 90.7(6) . . ?
C13 K1 C41 116.2(9) . . ?
C26 K1 C31 116.7(6) . . ?
C28 K1 N2 87.9(5) . . ?
C28 K1 N7 58.2(5) . . ?
C28 K1 C13 74.9(6) . . ?
C28 K1 C26 75.2(6) . . ?
C28 K1 C31 41.8(6) . . ?
C28 K1 C41 94.3(9) . . ?
C30 K1 N2 113.1(6) . . ?
C30 K1 N7 70.5(5) . . ?
C30 K1 C13 97.1(6) . . ?
C30 K1 C26 92.7(6) . . ?
C30 K1 C28 25.5(5) . . ?
C30 K1 C31 27.2(6) . . ?
C30 K1 C41 95.8(9) . . ?
C40 K1 N2 68.6(9) . . ?
C40 K1 N7 41.4(9) . . ?
C40 K1 C13 92.3(9) . . ?
C40 K1 C26 26.2(9) . . ?
C40 K1 C28 98.9(9) . . ?
C40 K1 C30 110.8(10) . . ?
C40 K1 C31 137.7(10) . . ?
C40 K1 C41 26.3(11) . . ?
C41 K1 C26 41.7(9) . . ?
C41 K1 C31 121.9(9) . . ?
O24 K2 O26 62.0(8) . . ?
O24 K2 N8 106.9(7) . . ?
O24 K2 N10 120.3(7) . . ?
O24 K2 C12 166.0(8) . . ?
O24 K2 C17 140.7(8) . . ?
O24 K2 C27 119.6(7) . . ?
O24 K2 C29 107.9(7) . . ?
O24 K2 C33 101.6(7) . . ?
O24 K2 C35 79.1(7) . . ?
O24 K2 C55 102.3(7) . . ?
O24 K2 N1 162.6(7) . . ?
O26 K2 N8 130.5(7) . . ?
O26 K2 N10 153.2(7) . . ?
O26 K2 C12 112.7(7) . . ?
O26 K2 C17 91.3(7) . . ?
O26 K2 C27 115.4(7) . . ?
O26 K2 C29 168.2(7) . . ?
O26 K2 C33 92.0(7) . . ?
O26 K2 C35 91.8(7) . . ?
O26 K2 C55 132.0(7) . . ?
O26 K2 N1 103.1(7) . . ?
N8 K2 C17 112.4(5) . . ?
N8 K2 C29 56.3(5) . . ?
N8 K2 C33 40.4(5) . . ?
N8 K2 C35 40.3(5) . . ?
N8 K2 C55 97.0(5) . . ?
N8 K2 N1 75.1(4) . . ?
N10 K2 N8 75.9(4) . . ?
N10 K2 C12 57.9(5) . . ?
N10 K2 C17 71.0(5) . . ?
N10 K2 C27 87.4(5) . . ?
N10 K2 C29 25.1(4) . . ?
N10 K2 C33 112.3(5) . . ?
N10 K2 C35 115.0(5) . . ?
N10 K2 C55 24.6(5) . . ?
N10 K2 N1 77.1(4) . . ?
C12 K2 N8 86.4(5) . . ?
C12 K2 C17 26.3(5) . . ?
C12 K2 C27 74.4(5) . . ?
C12 K2 C29 75.6(5) . . ?
C12 K2 C33 91.3(5) . . ?
C12 K2 C35 114.7(5) . . ?
C12 K2 C55 71.1(5) . . ?
C12 K2 N1 24.8(4) . . ?
C17 K2 C35 133.4(6) . . ?
C17 K2 C55 73.4(5) . . ?
C17 K2 N1 41.1(5) . . ?
C27 K2 N8 24.2(4) . . ?
C27 K2 C17 97.3(5) . . ?
C27 K2 C29 74.4(5) . . ?
C27 K2 C33 25.1(5) . . ?
C27 K2 C35 41.0(5) . . ?
C27 K2 C55 111.7(5) . . ?
C27 K2 N1 56.5(4) . . ?
C29 K2 C17 94.1(5) . . ?
C29 K2 C33 96.3(5) . . ?
C29 K2 C35 92.1(5) . . ?
C29 K2 C55 41.0(5) . . ?
C29 K2 N1 87.8(5) . . ?
C33 K2 C17 108.0(5) . . ?
C33 K2 C35 25.5(5) . . ?
C33 K2 C55 136.0(6) . . ?
C33 K2 N1 68.3(5) . . ?
C55 K2 C35 131.9(5) . . ?
N1 K2 C35 93.2(5) . . ?
N1 K2 C55 94.5(5) . . ?
O29 K3 O30 67.0(9) . . ?
O29 K3 N19 106.4(7) . . ?
O29 K3 N25 117.1(9) . . ?
O29 K3 N26 166.6(9) . . ?
O29 K3 C93 103.3(9) . . ?
O29 K3 C94 121.7(8) . . ?
O29 K3 C107 105.8(8) . . ?
O29 K3 C108 161.7(8) . . ?
O29 K3 C110 141.2(9) . . ?
O29 K3 C128 79.4(9) . . ?
O29 K3 C303 51.8(9) . . ?
O30 K3 N19 159.0(7) . . ?
O30 K3 N25 125.6(7) . . ?
O30 K3 N26 104.5(7) . . ?
O30 K3 C93 118.7(7) . . ?
O30 K3 C94 140.8(8) . . ?
O30 K3 C107 144.6(7) . . ?
O30 K3 C108 102.4(7) . . ?
O30 K3 C110 80.4(8) . . ?
O30 K3 C128 126.6(8) . . ?
O30 K3 C303 28.7(10) . . ?
N25 K3 N19 75.4(4) . . ?
N25 K3 C93 112.9(5) . . ?
N25 K3 C110 98.6(5) . . ?
N26 K3 N19 77.7(5) . . ?
N26 K3 N25 76.2(5) . . ?
N26 K3 C93 70.9(5) . . ?
N26 K3 C94 57.8(5) . . ?
N26 K3 C107 87.2(5) . . ?
N26 K3 C108 25.9(5) . . ?
N26 K3 C110 26.3(5) . . ?
N26 K3 C128 113.8(5) . . ?
C93 K3 N19 41.6(5) . . ?
C93 K3 C110 73.7(5) . . ?
C94 K3 N19 25.3(5) . . ?
C94 K3 N25 86.7(5) . . ?
C94 K3 C93 26.5(6) . . ?
C94 K3 C108 76.1(6) . . ?
C94 K3 C110 72.3(5) . . ?
C94 K3 C128 92.0(6) . . ?
C107 K3 N19 55.5(5) . . ?
C107 K3 N25 24.7(4) . . ?
C107 K3 C93 96.7(6) . . ?
C107 K3 C94 73.6(6) . . ?
C107 K3 C108 73.9(5) . . ?
C107 K3 C110 113.0(5) . . ?
C107 K3 C128 26.9(5) . . ?
C108 K3 N19 88.6(5) . . ?
C108 K3 N25 55.9(4) . . ?
C108 K3 C93 94.8(6) . . ?
C108 K3 C110 42.9(5) . . ?
C110 K3 N19 96.4(5) . . ?
C128 K3 N19 68.5(5) . . ?
C128 K3 N25 41.5(5) . . ?
C128 K3 C93 108.4(6) . . ?
C128 K3 C108 97.1(5) . . ?
C128 K3 C110 139.0(6) . . ?
C303 K3 N19 157.3(8) . . ?
C303 K3 N25 107.0(9) . . ?
C303 K3 N26 125.0(8) . . ?
C303 K3 C93 139.9(10) . . ?
C303 K3 C94 166.3(10) . . ?
C303 K3 C107 118.8(10) . . ?
C303 K3 C108 111.7(8) . . ?
C303 K3 C110 105.4(9) . . ?
C303 K3 C128 97.9(10) . . ?
O6 K4 N20 109.0(8) . . ?
O6 K4 N24 117.1(8) . . ?
O6 K4 N41 165.9(8) . . ?
O6 K4 C95 124.5(9) . . ?
O6 K4 C106 105.5(8) . . ?
O6 K4 C109 162.0(9) . . ?
O6 K4 C138 138.1(9) . . ?
O6 K4 C143 130.7(9) . . ?
O6 K4 C304 73.3(13) . . ?
O6 K4 C229 81.4(17) . . ?
O6 K4 C234 77.8(17) . . ?
N20 K4 N41 74.8(5) . . ?
N20 K4 C95 25.1(5) . . ?
N20 K4 C106 56.6(5) . . ?
N20 K4 C143 114.0(6) . . ?
N24 K4 N20 75.4(5) . . ?
N24 K4 N41 77.0(5) . . ?
N24 K4 C95 86.3(5) . . ?
N24 K4 C106 24.8(5) . . ?
N24 K4 C143 96.4(5) . . ?
N24 K4 C234 40.0(16) . . ?
N41 K4 C106 88.0(5) . . ?
N41 K4 C143 40.5(6) . . ?
C95 K4 N41 54.5(5) . . ?
C95 K4 C106 74.6(6) . . ?
C95 K4 C143 90.6(6) . . ?
C106 K4 C143 117.6(6) . . ?
C109 K4 N20 86.8(6) . . ?
C109 K4 N24 57.3(5) . . ?
C109 K4 N41 25.8(5) . . ?
C109 K4 C95 73.4(6) . . ?
C109 K4 C106 75.5(6) . . ?
C109 K4 C138 26.2(6) . . ?
C109 K4 C143 42.5(6) . . ?
C109 K4 C304 107.1(11) . . ?
C109 K4 C229 97.4(16) . . ?
C109 K4 C234 92.8(16) . . ?
C138 K4 N20 112.7(6) . . ?
C138 K4 N24 70.3(5) . . ?
C138 K4 N41 42.3(6) . . ?
C138 K4 C95 96.3(6) . . ?
C138 K4 C106 93.4(6) . . ?
C138 K4 C143 27.2(6) . . ?
C138 K4 C304 90.4(11) . . ?
C138 K4 C229 110.0(16) . . ?
C138 K4 C234 94.4(16) . . ?
C304 K4 N20 119.0(11) . . ?
C304 K4 N24 159.8(10) . . ?
C304 K4 N41 92.8(11) . . ?
C304 K4 C95 102.0(11) . . ?
C304 K4 C106 175.1(11) . . ?
C304 K4 C143 65.5(11) . . ?
C304 K4 C234 141.4(19) . . ?
C229 K4 N20 67.7(16) . . ?
C229 K4 N24 40.8(15) . . ?
C229 K4 N41 112.3(16) . . ?
C229 K4 C95 90.8(16) . . ?
C229 K4 C106 24.4(16) . . ?
C229 K4 C143 136.9(16) . . ?
C229 K4 C304 154.7(19) . . ?
C229 K4 C234 27(2) . . ?
C234 K4 N20 94.2(15) . . ?
C234 K4 N41 115.9(16) . . ?
C234 K4 C95 115.4(16) . . ?
C234 K4 C106 41.3(16) . . ?
C234 K4 C143 120.6(16) . . ?
O1 K5 C333 160.2(9) . 2_655 ?
O1 K5 C333 160.2(9) . 3_665 ?
O1 K5 C333 160.2(9) . . ?
O1 K5 O10 69.9(7) . . ?
O1 K5 O10 69.9(7) . 3_665 ?
O1 K5 O11 124.1(7) . 3_665 ?
O1 K5 O11 124.1(7) . . ?
O1 K5 O11 124.1(7) . 2_655 ?
O1 K5 O12 87.7(7) . 2_655 ?
O1 K5 O12 87.7(7) . . ?
O1 K5 O12 87.7(7) . 3_665 ?
C333 K5 C333 34.1(16) 3_665 . ?
C333 K5 C333 34.1(16) 3_665 2_655 ?
C333 K5 C333 34.1(16) 2_655 . ?
C333 K5 O10 108.2(12) . . ?
C333 K5 O10 127.2(11) 2_655 . ?
C333 K5 O10 93.1(12) 3_665 . ?
C333 K5 O10 93.1(12) 2_655 3_665 ?
C333 K5 O10 127.2(11) . 3_665 ?
C333 K5 O10 108.2(12) 3_665 3_665 ?
O10 K5 O10 108.8(7) . 3_665 ?
O11 K5 C333 43.5(12) 3_665 2_655 ?
O11 K5 C333 43.5(12) 2_655 . ?
O11 K5 C333 75.1(12) . . ?
O11 K5 C333 75.1(12) 3_665 3_665 ?
O11 K5 C333 75.1(12) 2_655 2_655 ?
O11 K5 C333 53.1(12) 3_665 . ?
O11 K5 C333 43.5(12) . 3_665 ?
O11 K5 C333 53.1(12) 2_655 3_665 ?
O11 K5 C333 53.1(12) . 2_655 ?
O11 K5 O10 159.3(9) 2_655 3_665 ?
O11 K5 O10 67.8(10) . 3_665 ?
O11 K5 O10 91.2(9) . . ?
O11 K5 O10 91.2(9) 3_665 3_665 ?
O11 K5 O10 159.3(10) 3_665 . ?
O11 K5 O10 67.8(10) 2_655 . ?
O11 K5 O11 91.6(10) . 2_655 ?
O11 K5 O11 91.6(10) . 3_665 ?
O11 K5 O11 91.6(10) 2_655 3_665 ?
O11 K5 O12 96.7(9) 2_655 . ?
O11 K5 O12 42.6(9) 2_655 2_655 ?
O11 K5 O12 42.6(9) . . ?
O11 K5 O12 133.4(10) 3_665 . ?
O11 K5 O12 133.4(10) 2_655 3_665 ?
O11 K5 O12 133.4(10) . 2_655 ?
O11 K5 O12 96.7(9) . 3_665 ?
O11 K5 O12 42.6(9) 3_665 3_665 ?
O11 K5 O12 96.7(9) 3_665 2_655 ?
O12 K5 C333 73.9(11) 2_655 . ?
O12 K5 C333 73.9(11) 3_665 2_655 ?
O12 K5 C333 107.7(12) . . ?
O12 K5 C333 95.0(12) 3_665 . ?
O12 K5 C333 95.0(12) 2_655 3_665 ?
O12 K5 C333 73.9(11) . 3_665 ?
O12 K5 C333 95.0(12) . 2_655 ?
O12 K5 C333 107.7(12) 3_665 3_665 ?
O12 K5 C333 107.7(12) 2_655 2_655 ?
O12 K5 O10 66.8(9) . 3_665 ?
O12 K5 O10 156.8(10) 3_665 . ?
O12 K5 O10 55.5(9) . . ?
O12 K5 O10 156.8(10) 2_655 3_665 ?
O12 K5 O10 55.5(9) 3_665 3_665 ?
O12 K5 O10 66.8(9) 2_655 . ?
O12 K5 O12 119.84(11) . 2_655 ?
O12 K5 O12 119.84(10) 2_655 3_665 ?
O12 K5 O12 119.84(11) . 3_665 ?
C332 K6 C332 51.3(14) 2_655 3_665 ?
C332 K6 C332 51.3(14) . 2_655 ?
C332 K6 C332 51.3(14) . 3_665 ?
C332 K6 O13 65.7(11) 2_655 . ?
C332 K6 O13 90.2(14) 3_665 3_665 ?
C332 K6 O13 90.2(14) 2_655 2_655 ?
C332 K6 O13 117.0(13) 3_665 . ?
C332 K6 O13 117.0(13) . 2_655 ?
C332 K6 O13 65.7(11) . 3_665 ?
C332 K6 O13 90.2(14) . . ?
C332 K6 O13 117.0(13) 2_655 3_665 ?
C332 K6 O13 65.7(11) 3_665 2_655 ?
C332 K6 O16 32.7(14) . . ?
C332 K6 O16 81.4(11) 2_655 3_665 ?
C332 K6 O16 32.7(14) 2_655 2_655 ?
C332 K6 O16 56.3(15) 2_655 . ?
C332 K6 O16 81.4(11) . 2_655 ?
C332 K6 O16 81.4(11) 3_665 . ?
C332 K6 O16 56.3(15) 3_665 2_655 ?
C332 K6 O16 56.3(15) . 3_665 ?
C332 K6 O16 32.7(14) 3_665 3_665 ?
C332 K6 C318 117.1(11) 2_655 . ?
C332 K6 C318 117.1(11) 3_665 2_655 ?
C332 K6 C318 155.0(14) 2_655 3_665 ?
C332 K6 C318 155.0(14) 3_665 . ?
C332 K6 C318 117.1(11) . 3_665 ?
C332 K6 C318 155.0(14) . 2_655 ?
C332 K6 C318 144.1(15) 3_665 3_665 ?
C332 K6 C318 144.1(15) 2_655 2_655 ?
C332 K6 C318 144.1(15) . . ?
O13 K6 O13 119.97(5) 3_665 2_655 ?
O13 K6 O13 119.97(5) . 3_665 ?
O13 K6 O13 119.97(5) . 2_655 ?
O13 K6 O16 61.7(10) 3_665 3_665 ?
O13 K6 O16 72.4(10) 2_655 3_665 ?
O13 K6 O16 143.9(11) . 3_665 ?
O13 K6 O16 143.9(11) 3_665 2_655 ?
O13 K6 O16 72.4(10) 3_665 . ?
O13 K6 O16 72.4(10) . 2_655 ?
O13 K6 O16 143.9(11) 2_655 . ?
O13 K6 O16 61.7(10) 2_655 2_655 ?
O13 K6 O16 61.7(10) . . ?
O13 K6 C318 94.8(12) 2_655 . ?
O13 K6 C318 57.9(11) . . ?
O13 K6 C318 94.8(12) 3_665 2_655 ?
O13 K6 C318 94.8(12) . 3_665 ?
O13 K6 C318 113.8(12) . 2_655 ?
O13 K6 C318 57.9(11) 3_665 3_665 ?
O13 K6 C318 113.8(12) 2_655 3_665 ?
O13 K6 C318 57.9(11) 2_655 2_655 ?
O13 K6 C318 113.8(12) 3_665 . ?
O16 K6 O16 88.2(11) . 3_665 ?
O16 K6 O16 88.2(11) 3_665 2_655 ?
O16 K6 O16 88.2(11) . 2_655 ?
C318 K6 O16 158.1(12) 2_655 . ?
C318 K6 O16 111.5(12) 2_655 2_655 ?
C318 K6 O16 101.5(12) 2_655 3_665 ?
C318 K6 O16 101.5(12) 3_665 . ?
C318 K6 O16 111.5(12) 3_665 3_665 ?
C318 K6 O16 158.1(12) 3_665 2_655 ?
C318 K6 O16 158.1(12) . 3_665 ?
C318 K6 O16 111.5(12) . . ?
C318 K6 O16 101.5(12) . 2_655 ?
C318 K6 C318 56.8(13) 3_665 . ?
C318 K6 C318 56.8(13) . 2_655 ?
C318 K6 C318 56.8(13) 3_665 2_655 ?
O19 K7 O19 49.2(14) 2_765 3_675 ?
O19 K7 O19 49.2(14) . 3_675 ?
O19 K7 O19 49.2(14) . 2_765 ?
O19 K7 C326 125.7(18) 2_765 3_675 ?
O19 K7 C326 78.1(18) 3_675 2_765 ?
O19 K7 C326 78.1(18) 2_765 . ?
O19 K7 C326 89.1(17) 3_675 3_675 ?
O19 K7 C326 89.1(17) . . ?
O19 K7 C326 125.7(18) 3_675 . ?
O19 K7 C326 78.1(18) . 3_675 ?
O19 K7 C326 89.1(17) 2_765 2_765 ?
O19 K7 C326 125.7(18) . 2_765 ?
O19 K7 C361 85.7(16) 2_765 . ?
O19 K7 C361 65.8(13) 2_765 2_765 ?
O19 K7 C361 114.7(16) 3_675 . ?
O19 K7 C361 114.7(16) 2_765 3_675 ?
O19 K7 C361 85.7(17) 3_675 2_765 ?
O19 K7 C361 65.8(13) . . ?
O19 K7 C361 85.7(17) . 3_675 ?
O19 K7 C361 114.7(16) . 2_765 ?
O19 K7 C361 65.8(13) 3_675 3_675 ?
O28 K7 O19 42.9(7) . . ?
O28 K7 O19 90.8(15) 2_765 . ?
O28 K7 O19 90.8(15) . 3_675 ?
O28 K7 O19 42.9(7) 2_765 2_765 ?
O28 K7 O19 81.6(14) 3_675 . ?
O28 K7 O19 90.8(15) 3_675 2_765 ?
O28 K7 O19 81.6(14) 2_765 3_675 ?
O28 K7 O19 42.9(7) 3_675 3_675 ?
O28 K7 O19 81.6(14) . 2_765 ?
O28 K7 O28 109.7(9) 3_675 . ?
O28 K7 O28 109.7(9) 2_765 3_675 ?
O28 K7 O28 109.7(9) 2_765 . ?
O28 K7 C326 66.4(13) . . ?
O28 K7 C326 168.6(19) 3_675 . ?
O28 K7 C326 63.6(15) . 3_675 ?
O28 K7 C326 66.4(13) 3_675 3_675 ?
O28 K7 C326 66.4(13) 2_765 2_765 ?
O28 K7 C326 63.6(15) 2_765 . ?
O28 K7 C326 63.6(15) 3_675 2_765 ?
O28 K7 C326 168.6(19) . 2_765 ?
O28 K7 C326 168.6(19) 2_765 3_675 ?
O28 K7 C361 139.5(11) 2_765 3_675 ?
O28 K7 C361 29.8(7) . . ?
O28 K7 C361 29.8(7) 2_765 2_765 ?
O28 K7 C361 139.5(11) . 2_765 ?
O28 K7 C361 94.7(14) . 3_675 ?
O28 K7 C361 94.7(13) 2_765 . ?
O28 K7 C361 139.5(11) 3_675 . ?
O28 K7 C361 29.8(7) 3_675 3_675 ?
O28 K7 C361 94.7(14) 3_675 2_765 ?
C326 K7 C326 118.1(7) 3_675 2_765 ?
C326 K7 C326 118.1(8) 3_675 . ?
C326 K7 C326 118.1(8) 2_765 . ?
C326 K7 C361 83.2(10) 3_675 . ?
C326 K7 C361 156.3(10) . 3_675 ?
C326 K7 C361 83.2(10) . 2_765 ?
C326 K7 C361 156.3(10) 2_765 . ?
C326 K7 C361 38.2(7) 3_675 3_675 ?
C326 K7 C361 38.2(7) . . ?
C326 K7 C361 156.3(10) 3_675 2_765 ?
C326 K7 C361 38.2(7) 2_765 2_765 ?
C326 K7 C361 83.2(10) 2_765 3_675 ?
C361 K7 C361 119.94(12) 2_765 . ?
C361 K7 C361 119.94(14) 3_675 . ?
C361 K7 C361 119.94(12) 2_765 3_675 ?
O7 K10 O7 94.1(12) 2_665 . ?
O7 K10 O7 94.1(12) 2_665 3_565 ?
O7 K10 O7 94.1(11) . 3_565 ?
O7 K10 C308 83.8(11) 3_565 3_565 ?
O7 K10 C308 177.5(13) 3_565 2_665 ?
O7 K10 C308 84.5(14) . 2_665 ?
O7 K10 C308 84.5(14) 2_665 3_565 ?
O7 K10 C308 83.8(11) 2_665 2_665 ?
O7 K10 C308 177.5(13) . 3_565 ?
O7 K10 C319 125.4(13) 2_665 . ?
O7 K10 C319 101.8(13) . 2_665 ?
O7 K10 C319 33.6(13) 3_565 3_565 ?
O7 K10 C319 33.6(13) . . ?
O7 K10 C319 125.4(13) . 3_565 ?
O7 K10 C319 101.8(13) 3_565 . ?
O7 K10 C319 125.4(13) 3_565 2_665 ?
O7 K10 C319 101.8(13) 2_665 3_565 ?
O7 K10 C319 33.6(13) 2_665 2_665 ?
C307 K10 O7 55.2(11) 2_665 2_665 ?
C307 K10 O7 146.8(13) 2_665 3_565 ?
C307 K10 O7 77.7(13) . 3_565 ?
C307 K10 O7 146.8(13) 3_565 . ?
C307 K10 O7 55.2(11) 3_565 3_565 ?
C307 K10 O7 55.2(11) . . ?
C307 K10 O7 146.8(13) . 2_665 ?
C307 K10 O7 77.7(13) 3_565 2_665 ?
C307 K10 O7 77.7(13) 2_665 . ?
C307 K10 C307 119.89(12) 2_665 . ?
C307 K10 C307 119.89(12) 3_565 . ?
C307 K10 C307 119.89(12) 2_665 3_565 ?
C307 K10 C308 30.7(7) 3_565 3_565 ?
C307 K10 C308 103.2(14) 2_665 3_565 ?
C307 K10 C308 103.2(14) . 2_665 ?
C307 K10 C308 125.5(15) . 3_565 ?
C307 K10 C308 125.5(15) 3_565 2_665 ?
C307 K10 C308 30.7(7) 2_665 2_665 ?
C307 K10 C319 89.1(7) . 3_565 ?
C307 K10 C319 31.2(7) . . ?
C307 K10 C319 151.0(7) . 2_665 ?
C307 K10 C319 151.0(7) 2_665 3_565 ?
C307 K10 C319 89.1(7) 3_565 2_665 ?
C307 K10 C319 89.1(7) 2_665 . ?
C307 K10 C319 31.2(7) 3_565 3_565 ?
C307 K10 C319 151.0(7) 3_565 . ?
C307 K10 C319 31.2(7) 2_665 2_665 ?
C308 K10 C308 97.4(12) 2_665 3_565 ?
C319 K10 C308 52.9(12) 2_665 2_665 ?
C319 K10 C308 52.9(12) 3_565 3_565 ?
C319 K10 C308 148.3(17) 3_565 2_665 ?
C319 K10 C308 78.2(14) 2_665 3_565 ?
C319 K10 C308 78.2(14) . 2_665 ?
C319 K10 C308 148.3(17) . 3_565 ?
C319 K10 C319 119.91(13) 3_565 . ?
C319 K10 C319 119.91(13) 2_665 3_565 ?
C319 K10 C319 119.91(13) 2_665 . ?
C367 K10 O7 57.7(8) 1_454 . ?
C367 K10 O7 57.7(8) 1_454 3_565 ?
C367 K10 O7 57.7(8) 1_454 2_665 ?
C367 K10 C307 91.9(10) 1_454 . ?
C367 K10 C307 91.9(10) 1_454 2_665 ?
C367 K10 C307 91.9(10) 1_454 3_565 ?
C367 K10 C308 119.8(10) 1_454 3_565 ?
C367 K10 C308 119.8(9) 1_454 2_665 ?
C367 K10 C319 88.3(12) 1_454 3_565 ?
C367 K10 C319 88.3(12) 1_454 . ?
C367 K10 C319 88.3(12) 1_454 2_665 ?
O21 K9 O21 108.2(7) 2_755 . ?
O21 K9 O21 108.2(7) 2_755 3_775 ?
O21 K9 O21 108.2(7) 3_775 . ?
O21 K9 O23 80.3(10) 2_755 . ?
O21 K9 O23 80.3(10) 3_775 2_755 ?
O21 K9 O23 117.5(11) 2_755 3_775 ?
O21 K9 O23 117.5(11) 3_775 . ?
O21 K9 O23 117.5(11) . 2_755 ?
O21 K9 O23 128.2(11) . . ?
O21 K9 O23 80.3(10) . 3_775 ?
O21 K9 O23 128.2(11) 2_755 2_755 ?
O21 K9 O23 128.2(11) 3_775 3_775 ?
O22 K9 O21 60.2(9) . . ?
O22 K9 O21 60.2(9) 3_775 3_775 ?
O22 K9 O21 64.0(8) . 3_775 ?
O22 K9 O21 64.0(8) 3_775 2_755 ?
O22 K9 O21 159.0(11) 2_755 3_775 ?
O22 K9 O21 60.2(9) 2_755 2_755 ?
O22 K9 O21 64.0(8) 2_755 . ?
O22 K9 O21 159.0(11) . 2_755 ?
O22 K9 O21 159.0(11) 3_775 . ?
O22 K9 O22 119.999(11) 3_775 2_755 ?
O22 K9 O22 119.999(19) 2_755 . ?
O22 K9 O22 120.00(2) 3_775 . ?
O22 K9 O23 120.7(11) 2_755 2_755 ?
O22 K9 O23 79.4(10) . 3_775 ?
O22 K9 O23 120.7(11) 3_775 3_775 ?
O22 K9 O23 71.3(11) . 2_755 ?
O22 K9 O23 79.4(11) 2_755 . ?
O22 K9 O23 71.3(11) 3_775 . ?
O22 K9 O23 120.7(11) . . ?
O22 K9 O23 79.4(11) 3_775 2_755 ?
O22 K9 O23 71.3(11) 2_755 3_775 ?
O23 K9 O23 52.9(13) . 3_775 ?
O23 K9 O23 52.9(13) . 2_755 ?
O23 K9 O23 52.9(13) 2_755 3_775 ?
O5 K8 O5 119.54(14) 2_765 . ?
O5 K8 O5 119.54(14) 2_765 3_675 ?
O5 K8 O5 119.54(14) 3_675 . ?
O5 K8 O17 71.4(9) . . ?
O5 K8 O17 132.2(11) 3_675 2_765 ?
O5 K8 O17 132.2(11) 2_765 . ?
O5 K8 O17 71.4(9) 2_765 2_765 ?
O5 K8 O17 78.9(10) 3_675 . ?
O5 K8 O17 78.9(10) 2_765 3_675 ?
O5 K8 O17 78.9(10) . 2_765 ?
O5 K8 O17 132.2(11) . 3_675 ?
O5 K8 O17 71.4(9) 3_675 3_675 ?
O5 K8 O27 143.7(11) 3_675 . ?
O5 K8 O27 59.7(10) 2_765 2_765 ?
O5 K8 O27 143.7(11) . 2_765 ?
O5 K8 O27 143.7(11) 2_765 3_675 ?
O5 K8 O27 65.7(10) 3_675 2_765 ?
O5 K8 O27 59.7(10) 3_675 3_675 ?
O5 K8 O27 65.7(10) 2_765 . ?
O5 K8 O27 65.7(10) . 3_675 ?
O5 K8 O27 59.7(10) . . ?
O5 K8 C180 92.6(14) 3_675 2_765 ?
O5 K8 C180 92.6(14) . 3_675 ?
O5 K8 C180 146.4(14) 3_675 . ?
O5 K8 C180 146.4(14) . 2_765 ?
O5 K8 C180 92.6(14) 2_765 . ?
O5 K8 C180 146.4(14) 2_765 3_675 ?
O5 K8 C180 27.1(14) 2_765 2_765 ?
O5 K8 C180 27.1(14) 3_675 3_675 ?
O5 K8 C180 27.1(14) . . ?
O17 K8 O17 65.4(14) 2_765 . ?
O17 K8 O17 65.4(14) 3_675 2_765 ?
O17 K8 O17 65.4(14) 3_675 . ?
O17 K8 O27 126.4(12) 3_675 3_675 ?
O17 K8 O27 126.4(12) 2_765 2_765 ?
O17 K8 O27 139.3(12) 3_675 . ?
O17 K8 O27 139.3(12) 2_765 3_675 ?
O17 K8 O27 139.3(12) . 2_765 ?
O17 K8 O27 84.1(12) . 3_675 ?
O17 K8 O27 84.1(12) 2_765 . ?
O17 K8 O27 126.4(12) . . ?
O17 K8 O27 84.1(12) 3_675 2_765 ?
O17 K8 C180 64.3(17) . 3_675 ?
O17 K8 C180 86.7(17) 3_675 3_675 ?
O17 K8 C180 129.0(17) 3_675 . ?
O17 K8 C180 64.3(17) 3_675 2_765 ?
O17 K8 C180 129.0(17) . 2_765 ?
O17 K8 C180 64.3(17) 2_765 . ?
O17 K8 C180 129.0(17) 2_765 3_675 ?
O17 K8 C180 86.7(17) . . ?
O17 K8 C180 86.7(17) 2_765 2_765 ?
O27 K8 O27 94.2(12) 2_765 . ?
O27 K8 O27 94.2(12) 3_675 2_765 ?
O27 K8 O27 94.2(12) 3_675 . ?
C180 K8 O27 88.9(17) 2_765 . ?
C180 K8 O27 39.8(17) 3_675 3_675 ?
C180 K8 O27 39.8(17) . . ?
C180 K8 O27 134.0(17) 3_675 . ?
C180 K8 O27 39.8(17) 2_765 2_765 ?
C180 K8 O27 88.9(17) . 3_675 ?
C180 K8 O27 88.9(17) 3_675 2_765 ?
C180 K8 O27 134.0(17) . 2_765 ?
C180 K8 O27 134.0(17) 2_765 3_675 ?
C180 K8 C180 119.7(3) 2_765 . ?
C180 K8 C180 119.7(3) 3_675 . ?
C180 K8 C180 119.7(3) 2_765 3_675 ?
O9 K11 O9 119.90(14) . 3_675 ?
O9 K11 O9 119.90(14) . 2_765 ?
O9 K11 O9 119.89(13) 2_765 3_675 ?
O9 K11 O15 68.5(12) 2_765 2_765 ?
O9 K11 O15 144.2(16) . 2_765 ?
O9 K11 O15 68.5(12) . . ?
O9 K11 O15 60.2(12) 3_675 2_765 ?
O9 K11 O15 144.2(16) 2_765 3_675 ?
O9 K11 O15 60.2(12) . 3_675 ?
O9 K11 O15 68.5(12) 3_675 3_675 ?
O9 K11 O15 144.2(16) 3_675 . ?
O9 K11 O15 60.2(12) 2_765 . ?
O9 K11 C326 133.5(13) 2_765 3_675 ?
O9 K11 C326 133.5(13) 3_675 . ?
O9 K11 C326 103.3(13) 3_675 2_765 ?
O9 K11 C326 133.5(13) . 2_765 ?
O9 K11 C326 103.3(13) . 3_675 ?
O9 K11 C326 27.7(15) 2_765 2_765 ?
O9 K11 C326 27.7(15) 3_675 3_675 ?
O9 K11 C326 27.7(15) . . ?
O9 K11 C326 103.3(13) 2_765 . ?
O15 K11 O15 92.3(13) 3_675 . ?
O15 K11 O15 92.3(13) 2_765 . ?
O15 K11 O15 92.3(13) 2_765 3_675 ?
C321 K11 O9 49.2(14) . . ?
C321 K11 O9 71.7(15) 3_675 . ?
C321 K11 O9 161(2) 3_675 2_765 ?
C321 K11 O9 49.2(14) 3_675 3_675 ?
C321 K11 O9 161(2) 2_765 . ?
C321 K11 O9 71.7(15) . 2_765 ?
C321 K11 O9 49.2(14) 2_765 2_765 ?
C321 K11 O9 71.7(15) 2_765 3_675 ?
C321 K11 O9 161(2) . 3_675 ?
C321 K11 O15 25.4(7) . . ?
C321 K11 O15 25.3(7) 2_765 2_765 ?
C321 K11 O15 93.3(18) 3_675 2_765 ?
C321 K11 O15 117.6(14) 3_675 . ?
C321 K11 O15 117.6(14) . 2_765 ?
C321 K11 O15 25.4(7) 3_675 3_675 ?
C321 K11 O15 93.3(19) . 3_675 ?
C321 K11 O15 117.6(14) 2_765 3_675 ?
C321 K11 O15 93.3(19) 2_765 . ?
C321 K11 C321 114.8(10) . 3_675 ?
C321 K11 C321 114.8(10) . 2_765 ?
C321 K11 C321 114.8(10) 3_675 2_765 ?
C321 K11 C326 46.3(14) . . ?
C321 K11 C326 152.3(15) . 3_675 ?
C321 K11 C326 92.9(18) 2_765 3_675 ?
C321 K11 C326 92.9(18) 3_675 . ?
C321 K11 C326 46.3(14) 3_675 3_675 ?
C321 K11 C326 152.3(15) 2_765 . ?
C321 K11 C326 46.3(14) 2_765 2_765 ?
C321 K11 C326 152.3(15) 3_675 2_765 ?
C321 K11 C326 92.9(18) . 2_765 ?
C326 K11 O15 163.7(17) . 2_765 ?
C326 K11 O15 163.7(17) 3_675 . ?
C326 K11 O15 71.5(14) . . ?
C326 K11 O15 163.7(17) 2_765 3_675 ?
C326 K11 O15 86.8(15) 3_675 2_765 ?
C326 K11 O15 71.5(14) 3_675 3_675 ?
C326 K11 O15 86.8(16) . 3_675 ?
C326 K11 O15 71.4(14) 2_765 2_765 ?
C326 K11 O15 86.8(16) 2_765 . ?
C326 K11 C326 108.2(16) 2_765 3_675 ?
C326 K11 C326 108.2(16) 3_675 . ?
C326 K11 C326 108.2(16) 2_765 . ?
O25 K12 O25 105.7(11) 3_565 2_665 ?
O25 K12 O25 105.7(11) 3_565 . ?
O25 K12 O25 105.7(11) 2_665 . ?
O25 K12 C307 160.2(11) 2_665 3_565 ?
O25 K12 C307 61.5(9) . . ?
O25 K12 C307 160.2(11) 3_565 . ?
O25 K12 C307 92.8(13) . 3_565 ?
O25 K12 C307 92.8(12) 3_565 2_665 ?
O25 K12 C307 92.8(13) 2_665 . ?
O25 K12 C307 160.2(11) . 2_665 ?
O25 K12 C307 61.5(9) 3_565 3_565 ?
O25 K12 C307 61.5(9) 2_665 2_665 ?
C307 K12 C307 102.3(13) 2_665 . ?
C307 K12 C307 102.3(13) 3_565 . ?
C307 K12 C307 102.3(13) 2_665 3_565 ?
C308 K12 O25 33.4(7) . . ?
C308 K12 O25 138.9(13) 3_565 2_665 ?
C308 K12 O25 33.4(7) 2_665 2_665 ?
C308 K12 O25 138.9(13) 2_665 . ?
C308 K12 O25 138.9(13) . 3_565 ?
C308 K12 O25 33.4(7) 3_565 3_565 ?
C308 K12 O25 94.8(14) 3_565 . ?
C308 K12 O25 94.8(14) 2_665 3_565 ?
C308 K12 O25 94.8(14) . 2_665 ?
C308 K12 C307 128.3(14) 3_565 . ?
C308 K12 C307 104.7(16) 3_565 2_665 ?
C308 K12 C307 128.3(14) 2_665 3_565 ?
C308 K12 C307 29.0(8) 3_565 3_565 ?
C308 K12 C307 128.3(15) . 2_665 ?
C308 K12 C307 104.7(16) . 3_565 ?
C308 K12 C307 104.7(16) 2_665 . ?
C308 K12 C307 29.0(8) 2_665 2_665 ?
C308 K12 C307 29.0(8) . . ?
C308 K12 C308 120.000(18) 2_665 3_565 ?
C308 K12 C308 120.001(19) 2_665 . ?
C308 K12 C308 119.999(15) 3_565 . ?
C308 K12 C309 121.6(19) 2_665 . ?
C308 K12 C309 121.6(19) . 3_565 ?
C308 K12 C309 121.6(19) 3_565 2_665 ?
C308 K12 C309 86.7(19) 3_565 . ?
C308 K12 C309 62.5(13) 2_665 2_665 ?
C308 K12 C309 62.5(13) . . ?
C308 K12 C309 86.7(19) . 2_665 ?
C308 K12 C309 62.5(13) 3_565 3_565 ?
C308 K12 C309 86.7(19) 2_665 3_565 ?
C309 K12 O25 81.4(17) . 3_565 ?
C309 K12 O25 91.5(18) 3_565 . ?
C309 K12 O25 33.2(7) 3_565 3_565 ?
C309 K12 O25 81.4(17) 2_665 . ?
C309 K12 O25 33.2(7) . . ?
C309 K12 O25 81.4(17) 3_565 2_665 ?
C309 K12 O25 91.5(18) 2_665 3_565 ?
C309 K12 O25 33.2(7) 2_665 2_665 ?
C309 K12 O25 91.5(18) . 2_665 ?
C309 K12 C307 100.8(17) 2_665 . ?
C309 K12 C307 100.8(16) 3_565 2_665 ?
C309 K12 C307 149.9(17) 2_665 3_565 ?
C309 K12 C307 100.8(17) . 3_565 ?
C309 K12 C307 91.5(12) 3_565 3_565 ?
C309 K12 C307 91.5(12) 2_665 2_665 ?
C309 K12 C307 149.9(17) . 2_665 ?
C309 K12 C307 149.9(17) 3_565 . ?
C309 K12 C307 91.5(12) . . ?
C309 K12 C309 59.4(17) 3_565 . ?
C309 K12 C309 59.4(17) 2_665 . ?
C309 K12 C309 59.4(17) 3_565 2_665 ?
O21 K13 O21 98.6(11) 3_775 . ?
O21 K13 O21 98.6(11) 2_755 3_775 ?
O21 K13 O21 98.6(11) 2_755 . ?
O21 K13 C185 54.3(9) . 2_755 ?
O21 K13 C185 151.6(15) . 3_775 ?
O21 K13 C185 151.6(15) 3_775 2_755 ?
O21 K13 C185 151.6(15) 2_755 . ?
O21 K13 C185 79.8(10) 2_755 2_755 ?
O21 K13 C185 54.3(9) 2_755 3_775 ?
O21 K13 C185 79.8(10) . . ?
O21 K13 C185 79.8(10) 3_775 3_775 ?
O21 K13 C185 54.3(9) 3_775 . ?
O22 K13 O21 141.3(17) 3_775 . ?
O22 K13 O21 60.9(9) . 3_775 ?
O22 K13 O21 141.3(17) 2_755 3_775 ?
O22 K13 O21 141.3(17) . 2_755 ?
O22 K13 O21 57.3(9) 2_755 2_755 ?
O22 K13 O21 60.9(9) 3_775 2_755 ?
O22 K13 O21 57.3(9) 3_775 3_775 ?
O22 K13 O21 57.3(9) . . ?
O22 K13 O21 60.9(9) 2_755 . ?
O22 K13 O22 117.2(6) 3_775 . ?
O22 K13 O22 117.2(6) 2_755 . ?
O22 K13 O22 117.2(6) 3_775 2_755 ?
O22 K13 C185 102.9(10) 3_775 . ?
O22 K13 C185 137.7(10) 2_755 . ?
O22 K13 C185 22.8(10) 2_755 2_755 ?
O22 K13 C185 22.8(10) 3_775 3_775 ?
O22 K13 C185 102.9(10) 2_755 3_775 ?
O22 K13 C185 22.8(10) . . ?
O22 K13 C185 137.7(10) . 3_775 ?
O22 K13 C185 137.7(10) 3_775 2_755 ?
O22 K13 C185 102.9(10) . 2_755 ?
O23 K13 O21 83.3(11) 3_775 . ?
O23 K13 O21 136.8(13) . . ?
O23 K13 O21 83.3(11) 2_755 3_775 ?
O23 K13 O21 83.3(11) . 2_755 ?
O23 K13 O21 124.1(12) . 3_775 ?
O23 K13 O21 124.1(12) 3_775 2_755 ?
O23 K13 O21 124.1(12) 2_755 . ?
O23 K13 O21 136.8(12) 3_775 3_775 ?
O23 K13 O21 136.8(12) 2_755 2_755 ?
O23 K13 O22 76.8(12) . 3_775 ?
O23 K13 O22 135.4(17) 2_755 2_755 ?
O23 K13 O22 135.4(17) . . ?
O23 K13 O22 85.7(12) 2_755 3_775 ?
O23 K13 O22 85.7(12) 3_775 . ?
O23 K13 O22 135.4(17) 3_775 3_775 ?
O23 K13 O22 76.8(12) 2_755 . ?
O23 K13 O22 85.7(12) . 2_755 ?
O23 K13 O22 76.8(12) 3_775 2_755 ?
O23 K13 O23 61.5(17) 2_755 3_775 ?
O23 K13 O23 61.5(17) . 2_755 ?
O23 K13 O23 61.5(17) . 3_775 ?
O23 K13 C185 117.4(16) 3_775 3_775 ?
O23 K13 C185 84.1(13) . 2_755 ?
O23 K13 C185 84.1(13) 2_755 3_775 ?
O23 K13 C185 117.4(16) . . ?
O23 K13 C185 56.2(13) 3_775 2_755 ?
O23 K13 C185 117.4(16) 2_755 2_755 ?
O23 K13 C185 56.2(12) 2_755 . ?
O23 K13 C185 56.2(13) . 3_775 ?
O23 K13 C185 84.1(13) 3_775 . ?
C185 K13 C185 119.3(3) 3_775 . ?
C185 K13 C185 119.3(3) 3_775 2_755 ?
C185 K13 C185 119.3(3) 2_755 . ?
C357 O1 K5 127(3) 3_665 . ?
C357 O1 K5 127(3) . . ?
C357 O1 K5 127(3) 2_655 . ?
C357 O1 C357 88(4) 3_665 . ?
C357 O1 C357 88(4) 3_665 2_655 ?
C357 O1 C357 88(4) . 2_655 ?
C357 O1 C166 48(3) 3_665 3_665 ?
C357 O1 C166 92(3) . 2_655 ?
C357 O1 C166 92(3) 3_665 . ?
C357 O1 C166 137(4) . 3_665 ?
C357 O1 C166 137(4) 2_655 . ?
C357 O1 C166 92(3) 2_655 3_665 ?
C357 O1 C166 48(3) . . ?
C357 O1 C166 137(4) 3_665 2_655 ?
C357 O1 C166 48(3) 2_655 2_655 ?
C166 O1 K5 87(3) 2_655 . ?
C166 O1 K5 87(3) 3_665 . ?
C166 O1 K5 87(3) . . ?
C166 O1 C166 119.7(6) 3_665 2_655 ?
C166 O1 C166 119.7(6) . 3_665 ?
C166 O1 C166 119.7(6) . 2_655 ?
C51 O2 K1 118(3) . . ?
C51 O2 C311 112(4) . . ?
C311 O2 K1 126(2) . . ?
C333 O3 K5 77(5) . . ?
C333 O3 K5 77(5) 2_655 . ?
C333 O3 K5 77(5) 3_665 . ?
C333 O3 C333 115(3) . 2_655 ?
C333 O3 C333 115(3) 3_665 2_655 ?
C333 O3 C333 115(3) 3_665 . ?
C333 O3 C162 167(4) . . ?
C333 O3 C162 78(4) 2_655 3_665 ?
C333 O3 C162 78(4) . 2_655 ?
C333 O3 C162 57(3) 2_655 . ?
C333 O3 C162 78(4) 3_665 . ?
C333 O3 C162 167(4) 3_665 3_665 ?
C333 O3 C162 167(4) 2_655 2_655 ?
C333 O3 C162 57(3) . 3_665 ?
C333 O3 C162 57(3) 3_665 2_655 ?
C162 O3 K5 109(3) 3_665 . ?
C162 O3 K5 109(3) 2_655 . ?
C162 O3 K5 109(3) . . ?
C162 O3 C162 110(3) 2_655 3_665 ?
C162 O3 C162 110(3) 2_655 . ?
C162 O3 C162 110(3) . 3_665 ?
C330 O4 K4 78(2) . . ?
C304 O4 K4 59(4) . . ?
C304 O4 C330 126(5) . . ?
C180 O5 K8 84(3) . . ?
C180 O5 C322 138(5) . . ?
C180 O5 C324 37(3) . . ?
C322 O5 K8 120(2) . . ?
C322 O5 C324 125(3) . . ?
C324 O5 K8 114(3) . . ?
K4 C330 H33A 164.4 . . ?
K4 C330 H33B 54.9 . . ?
O4 C330 K4 77(2) . . ?
O4 C330 H33A 111.8 . . ?
O4 C330 H33B 111.8 . . ?
O4 C330 C115 100(4) . . ?
H33A C330 H33B 109.5 . . ?
C115 C330 K4 78(3) . . ?
C115 C330 H33A 111.8 . . ?
C115 C330 H33B 111.8 . . ?
C332 C331 C359 45.0(15) . . ?
C332 C331 O16 62(3) . . ?
O16 C331 C359 87(3) . . ?
C331 C332 K6 122(3) . . ?
C331 C332 O16 60(2) . . ?
C331 C332 O20 121(4) . . ?
C359 C332 K6 159(3) . . ?
C359 C332 C331 77(4) . . ?
C359 C332 O16 105(4) . . ?
C359 C332 O20 64.0(18) . . ?
C359 C332 O20 62(3) . 3_665 ?
O16 C332 K6 80.2(17) . . ?
O20 C332 K6 95.8(18) . . ?
O20 C332 K6 103(3) 3_665 . ?
O20 C332 C331 132(3) 3_665 . ?
O20 C332 O16 151(4) 3_665 . ?
O20 C332 O16 89(3) . . ?
O20 C332 O20 62(3) 3_665 . ?
O3 C333 K5 83(5) . . ?
O3 C333 C333 32.4(16) . 2_655 ?
O3 C333 C333 32.3(16) . 3_665 ?
O3 C333 C162 81(4) . 3_665 ?
O3 C333 C162 64(3) . 2_655 ?
C333 C333 K5 72.9(8) 2_655 . ?
C333 C333 K5 72.9(8) 3_665 . ?
C333 C333 C333 60.001(9) 2_655 3_665 ?
C162 C333 K5 107(3) 2_655 . ?
C162 C333 K5 121(4) 3_665 . ?
C162 C333 C333 45(3) 2_655 3_665 ?
C162 C333 C333 112(3) 3_665 3_665 ?
C162 C333 C333 64(4) 3_665 2_655 ?
C162 C333 C333 97(3) 2_655 2_655 ?
C162 C333 C162 115(5) 3_665 2_655 ?
C334 C334 C334 60.00(2) 3_675 2_765 ?
O17 C334 C334 113(3) . 3_675 ?
O17 C334 C334 113(3) . 2_765 ?
O18 C356 K1 49.0(19) . . ?
C166 C357 O1 66(2) . . ?
C115 O6 K4 116(3) . . ?
C115 O6 C305 113(4) . . ?
C305 O6 K4 114(3) . . ?
C306 O7 K10 113(3) . . ?
C306 O7 C319 172(4) . . ?
C319 O7 K10 75(2) . . ?
C355 O8 K1 129(3) . . ?
C355 O8 C52 106(4) . . ?
C52 O8 K1 104.3(19) . . ?
C320 O9 K11 90(3) . . ?
C326 O9 K11 76(3) . . ?
C326 O9 C320 54(4) . . ?
C164 O10 K5 109(2) . . ?
C169 O10 K5 119(3) . . ?
C169 O10 C164 117(4) . . ?
C161 O11 K5 118(3) . . ?
C167 O11 K5 120(2) . . ?
C167 O11 C161 108(3) . . ?
C167 O12 K5 104.0(17) . . ?
C168 O12 K5 114(3) . . ?
C168 O12 C167 109(3) . . ?
C358 O13 K6 82(2) . . ?
C358 O13 O14 126(4) . . ?
O14 O13 K6 83.1(18) . . ?
C173 O13 K6 139(3) . . ?
C173 O13 C358 59(3) . . ?
C173 O13 O14 130(3) . . ?
C173 O13 C175 71(2) . . ?
C175 O13 K6 134(3) . . ?
C175 O13 C358 100(4) . . ?
C175 O13 O14 58(2) . . ?
O13 C358 K6 67(2) . . ?
O13 C358 C314 135(5) . . ?
C173 C358 K6 117(3) . . ?
C173 C358 O13 52(3) . . ?
C173 C358 C314 106(4) . . ?
C314 C358 K6 108(3) . . ?
C332 C359 C331 58(3) . . ?
C332 C359 O20 60(3) . 3_665 ?
C332 C359 O20 67.3(15) . . ?
O20 C359 C331 114(3) 3_665 . ?
O20 C359 C331 110(3) . . ?
O20 C359 O20 63(3) 3_665 . ?
O13 O14 K6 65.1(17) . . ?
O13 O14 C318 114(3) . . ?
C175 O14 K6 115(3) . . ?
C175 O14 O13 56(2) . . ?
C175 O14 C318 115(3) . . ?
C318 O14 K6 68(2) . . ?
C321 O15 K11 50(2) . . ?
C321 O15 C327 131(5) . . ?
C327 O15 K11 96(3) . . ?
C331 O16 K6 112(3) . . ?
C331 O16 C332 58.5(17) . . ?
C332 O16 K6 67.2(13) . . ?
C314 O16 K6 112(2) . . ?
C314 O16 C331 109(3) . . ?
C314 O16 C332 163(3) . . ?
C334 O17 K8 115(3) . . ?
C325 O17 K8 92(3) . . ?
C325 O17 C334 127(5) . . ?
C356 O18 K1 105(2) . . ?
C356 O18 C52 118(3) . . ?
C52 O18 K1 107(2) . . ?
C329 O19 K7 120(6) . . ?
C329 O19 C360 59(5) . . ?
C329 O19 C362 103(7) . . ?
C360 O19 K7 107(2) . . ?
C362 O19 K7 118(4) . . ?
C362 O19 C360 58(4) . . ?
C332 O20 K6 54.0(17) 2_655 . ?
C332 O20 K6 55.8(13) . . ?
C332 O20 C332 110(3) 2_655 . ?
C332 O20 C359 158(3) 2_655 . ?
C332 O20 C359 58(2) 2_655 2_655 ?
C332 O20 O20 114(2) 2_655 3_665 ?
C332 O20 O20 68(3) 2_655 2_655 ?
C359 O20 K6 110(3) 2_655 . ?
C359 O20 K6 104.2(19) . . ?
C359 O20 C332 163(3) 2_655 . ?
C359 O20 C332 48.7(13) . . ?
C359 O20 C359 142(5) 2_655 . ?
C359 O20 O20 121(2) 2_655 3_665 ?
C359 O20 O20 65(2) 2_655 2_655 ?
O20 O20 K6 76.8(5) 3_665 . ?
O20 O20 K6 76.8(5) 2_655 . ?
O20 O20 C332 50(3) 3_665 . ?
O20 O20 C332 100(2) 2_655 . ?
O20 O20 C359 109(3) 2_655 . ?
O20 O20 C359 53(3) 3_665 . ?
O20 O20 O20 60.000(7) 3_665 2_655 ?
C181 O21 K9 122(3) . . ?
C181 O21 K13 128(3) . . ?
C181 O21 C183 110(3) . . ?
C183 O21 K9 110(2) . . ?
C183 O21 K13 110(2) . . ?
C182 O22 K9 116(2) . . ?
C182 O22 K13 116(2) . . ?
C182 O22 C185 121(3) . . ?
C185 O22 K9 114(2) . . ?
C185 O22 K13 108(2) . . ?
C184 O23 K9 127(3) . . ?
C184 O23 K13 122(3) . . ?
C313 O23 K9 140(4) . . ?
C313 O23 K13 144(4) . . ?
C313 O23 C184 92(5) . . ?
C72 O24 K2 107(2) . . ?
C81 O24 K2 117(2) . . ?
C81 O24 C72 122(3) . . ?
C308 O25 K12 68(3) . . ?
C308 O25 C309 126(4) . . ?
C309 O25 K12 72(3) . . ?
C70 O26 K2 121(2) . . ?
C312 O26 K2 110(2) . . ?
C312 O26 C70 115(3) . . ?
C176 O27 K8 78(3) . . ?
C323 O27 K8 119(4) . . ?
C323 O27 C176 87(5) . . ?
C329 O28 K7 89(2) . . ?
C360 O28 K7 118(3) . . ?
C360 O28 C329 54.3(19) . . ?
C360 O28 C361 96(4) . . ?
C361 O28 K7 91(3) . . ?
C361 O28 C329 146(5) . . ?
C300 O29 K3 135(2) . . ?
C300 O29 C301 114(3) . . ?
C301 O29 K3 111(2) . . ?
C302 O30 K3 110(2) . . ?
C303 O30 K3 82(2) . . ?
C303 O30 C302 139(3) . . ?
C366 O31 C366 61(5) 2_755 3_775 ?
C366 O31 C366 61(5) . 2_755 ?
C366 O31 C366 61(5) . 3_775 ?
C367 O31 C366 144(3) . 2_755 ?
C367 O31 C366 144(3) . 3_775 ?
C367 O31 C366 144(3) . . ?
B1 N2 K1 122.6(12) . . ?
C10 N2 K1 84.8(13) . . ?
C10 N2 B1 123.4(17) . . ?
C13 N2 K1 78.6(12) . . ?
C13 N2 B1 122.4(18) . . ?
C13 N2 C10 110.4(18) . . ?
C8 N4 C11 117(3) . . ?
C11 N4 C208 113(2) . . ?
C12 N5 C13 109.6(16) . . ?
C12 N5 B3 125.9(17) . . ?
C13 N5 B3 124.3(18) . . ?
C26 N6 B1 129.0(19) . . ?
C26 N6 C27 111.5(17) . . ?
C27 N6 B1 118.9(17) . . ?
C26 N7 K1 79.4(12) . . ?
C26 N7 B2 120.0(18) . . ?
C42 N7 K1 86.5(14) . . ?
C42 N7 C26 114.6(18) . . ?
C42 N7 B2 122.6(17) . . ?
B2 N7 K1 118.9(11) . . ?
C27 N8 K2 77.5(11) . . ?
C27 N8 C34 110.2(16) . . ?
C27 N8 B2 124.4(17) . . ?
C34 N8 K2 84.4(11) . . ?
C34 N8 B2 122.5(16) . . ?
B2 N8 K2 121.5(12) . . ?
C28 N9 K1 71.6(11) . . ?
C28 N9 B3 125.0(17) . . ?
C32 N9 K1 85.6(12) . . ?
C32 N9 C28 109.6(17) . . ?
C32 N9 B3 123.7(17) . . ?
B3 N9 K1 121.2(12) . . ?
C29 N10 K2 81.8(11) . . ?
C29 N10 C55 111.8(16) . . ?
C29 N10 B3 121.6(17) . . ?
C55 N10 K2 86.5(11) . . ?
C55 N10 B3 121.4(16) . . ?
B3 N10 K2 121.7(12) . . ?
C28 N11 C29 109.4(15) . . ?
C28 N11 B2 127.1(17) . . ?
C29 N11 B2 122.8(16) . . ?
C55 N15 C201 108(3) . . ?
C54 N15 C55 119(2) . . ?
C88 N17 B4 122.3(19) . . ?
C89 N17 C88 110.4(19) . . ?
C89 N17 B4 125(2) . . ?
C90 N18 C88 113.3(18) . . ?
C90 N19 K3 86.0(11) . . ?
C90 N19 B4 124.8(17) . . ?
C94 N19 K3 74.4(11) . . ?
C94 N19 C90 110.5(17) . . ?
C94 N19 B4 122.5(19) . . ?
B4 N19 K3 120.5(13) . . ?
C91 N20 K4 81.0(13) . . ?
C91 N20 B4 124.1(19) . . ?
C95 N20 K4 78.0(13) . . ?
C95 N20 C91 112.1(19) . . ?
C95 N20 B4 121.9(19) . . ?
B4 N20 K4 121.8(13) . . ?
C89 N21 C91 122(2) . . ?
C94 N22 B7 122.1(19) . . ?
C95 N22 C94 110.2(18) . . ?
C95 N22 B7 127(2) . . ?
C106 N23 B4 124.4(19) . . ?
C107 N23 C106 112.0(17) . . ?
C107 N23 B4 123.5(18) . . ?
C106 N24 K4 80.7(12) . . ?
C106 N24 C122 108.0(17) . . ?
C106 N24 B5 123.3(19) . . ?
C122 N24 K4 86.2(12) . . ?
C122 N24 B5 124.5(17) . . ?
B5 N24 K4 119.5(12) . . ?
C107 N25 K3 76.1(11) . . ?
C107 N25 C124 113.7(16) . . ?
C107 N25 B5 121.9(17) . . ?
C124 N25 K3 84.0(11) . . ?
C124 N25 B5 122.6(16) . . ?
B5 N25 K3 120.9(12) . . ?
C108 N26 K3 81.9(11) . . ?
C108 N26 C110 110.9(16) . . ?
C108 N26 B7 119.6(19) . . ?
C110 N26 K3 82.7(12) . . ?
C110 N26 B7 125.3(18) . . ?
B7 N26 K3 122.4(13) . . ?
C108 N27 B5 121.4(16) . . ?
C109 N27 C108 112.1(16) . . ?
C109 N27 B5 126.2(18) . . ?
C113 N28 C149 111(2) . . ?
C113 N28 B7 123(2) . . ?
C149 N28 B7 121(2) . . ?
C113 N29 C110 110.4(19) . . ?
C123 N31 B5 122.5(17) . . ?
C125 N31 C123 112.0(17) . . ?
C125 N31 B5 124.2(18) . . ?
C123 N32 C124 113.0(17) . . ?
C125 N33 C122 117.8(19) . . ?
C149 N34 C144 120(2) . . ?
C109 N41 K4 71.9(12) . . ?
C109 N41 B7 121.7(18) . . ?
C144 N41 K4 86.7(13) . . ?
C144 N41 C109 111.1(19) . . ?
C144 N41 B7 125(2) . . ?
B7 N41 K4 123.4(13) . . ?
C10 N3 C7 115(2) . . ?
C197 N3 C10 130(4) . . ?
C7 N13 B1 116(3) . . ?
C8 N13 C7 115(3) . . ?
C8 N13 B1 126(3) . . ?
C2 C1 C8 111(3) . . ?
C6 C1 C2 122(3) . . ?
C6 C1 C8 127(3) . . ?
C1 C2 C7 109(3) . . ?
C3 C2 C1 120(3) . . ?
C3 C2 C7 131(4) . . ?
C2 C3 H3 121.4 . . ?
C2 C3 C4 117(3) . . ?
C4 C3 H3 121.4 . . ?
C3 C4 H4 120.4 . . ?
C5 C4 C3 119(3) . . ?
C5 C4 H4 120.4 . . ?
C4 C5 H5 118.8 . . ?
C4 C5 C6 122(4) . . ?
C6 C5 H5 118.8 . . ?
C1 C6 C5 120(3) . . ?
C1 C6 H6 120.2 . . ?
C5 C6 H6 120.2 . . ?
N3 C7 N13 127(3) . . ?
N3 C7 C2 130(3) . . ?
N13 C7 C2 100(3) . . ?
N4 C8 N13 126(4) . . ?
N4 C8 C1 132(4) . . ?
N13 C8 C1 101(3) . . ?
N6 B1 N2 109.2(17) . . ?
N13 B1 N2 108(2) . . ?
N13 B1 N6 118(2) . . ?
N39 B1 N2 94(2) . . ?
N39 B1 N6 120(3) . . ?
N1 B1 N2 102.6(16) . . ?
N1 B1 N6 117.2(18) . . ?
N1 B1 N13 100(2) . . ?
N1 B1 N39 110(3) . . ?
N2 C10 K1 70.3(11) . . ?
N3 C10 K1 132.3(15) . . ?
N3 C10 N2 123(2) . . ?
C15 C10 K1 79.4(14) . . ?
C15 C10 N2 105.8(19) . . ?
C15 C10 N3 127(2) . . ?
N4 C11 K2 133.7(11) . . ?
N4 C11 N1 121.8(17) . . ?
C16 C11 K2 74.6(11) . . ?
C16 C11 N4 128.2(19) . . ?
C16 C11 N1 107.4(17) . . ?
N1 C11 K2 71.1(9) . . ?
N5 C12 K2 113.4(12) . . ?
N5 C12 C17 135.0(18) . . ?
C17 C12 K2 78.5(11) . . ?
N1 C12 K2 81.4(10) . . ?
N1 C12 N5 117.8(18) . . ?
N1 C12 C17 106.7(18) . . ?
N2 C13 K1 76.1(12) . . ?
N2 C13 N5 116.1(18) . . ?
N2 C13 C14 108.3(19) . . ?
N5 C13 K1 114.9(13) . . ?
C14 C13 K1 81.7(14) . . ?
C14 C13 N5 135(2) . . ?
C13 C14 K1 72.6(13) . . ?
C13 C14 C15 104(2) . . ?
C15 C14 K1 80.0(15) . . ?
C18 C14 K1 123.4(17) . . ?
C18 C14 C13 128(2) . . ?
C18 C14 C15 127(2) . . ?
C10 C15 K1 76.8(14) . . ?
C10 C15 C14 112(2) . . ?
C10 C15 C21 132(2) . . ?
C14 C15 K1 75.0(14) . . ?
C14 C15 C21 116(2) . . ?
C21 C15 K1 117.6(17) . . ?
C11 C16 K2 81.5(11) . . ?
C11 C16 C17 108.3(19) . . ?
C11 C16 C22 131(2) . . ?
C17 C16 K2 72.2(11) . . ?
C17 C16 C22 120.0(19) . . ?
C22 C16 K2 117.5(13) . . ?
C12 C17 K2 75.2(11) . . ?
C16 C17 K2 83.0(12) . . ?
C16 C17 C12 107.5(18) . . ?
C16 C17 C25 116(2) . . ?
C25 C17 K2 108.9(14) . . ?
C25 C17 C12 136(2) . . ?
C14 C18 H18 120.0 . . ?
C14 C18 C19 120(3) . . ?
C19 C18 H18 120.0 . . ?
C18 C19 H19 123.7 . . ?
C18 C19 C20 113(3) . . ?
C20 C19 H19 123.7 . . ?
C19 C20 H20 116.8 . . ?
C21 C20 C19 126(3) . . ?
C21 C20 H20 116.8 . . ?
C15 C21 H21 121.6 . . ?
C20 C21 C15 117(3) . . ?
C20 C21 H21 121.6 . . ?
C16 C22 H22 121.6 . . ?
C23 C22 C16 117(2) . . ?
C23 C22 H22 121.6 . . ?
C22 C23 H23 117.9 . . ?
C24 C23 C22 124(2) . . ?
C24 C23 H23 117.9 . . ?
C23 C24 H24 120.6 . . ?
C23 C24 C25 119(2) . . ?
C25 C24 H24 120.6 . . ?
C17 C25 H25 118.3 . . ?
C24 C25 C17 123(2) . . ?
C24 C25 H25 118.3 . . ?
N6 C26 K1 113.8(14) . . ?
N6 C26 C40 134(3) . . ?
N6 C26 C218 128(3) . . ?
N7 C26 K1 76.3(12) . . ?
N7 C26 N6 121(2) . . ?
N7 C26 C40 105(2) . . ?
N7 C26 C218 107(3) . . ?
C40 C26 K1 71(2) . . ?
C218 C26 K1 97(3) . . ?
N6 C27 K2 117.5(11) . . ?
N8 C27 K2 78.3(11) . . ?
N8 C27 N6 115.0(17) . . ?
N8 C27 C33 108.3(17) . . ?
C33 C27 K2 78.0(12) . . ?
C33 C27 N6 136.0(18) . . ?
N9 C28 K1 82.8(12) . . ?
N9 C28 N11 115.2(17) . . ?
N11 C28 K1 115.4(12) . . ?
C30 C28 K1 77.0(13) . . ?
C30 C28 N9 109.4(18) . . ?
C30 C28 N11 134.7(19) . . ?
N10 C29 K2 73.1(11) . . ?
N10 C29 N11 118.4(17) . . ?
N10 C29 C59 107.5(17) . . ?
N11 C29 K2 115.7(11) . . ?
C59 C29 K2 85.3(12) . . ?
C59 C29 N11 133.1(17) . . ?
C28 C30 K1 77.5(13) . . ?
C28 C30 C31 104.6(19) . . ?
C28 C30 C65 135(2) . . ?
C31 C30 K1 81.8(12) . . ?
C65 C30 K1 107.8(14) . . ?
C65 C30 C31 121(2) . . ?
C30 C31 K1 71.0(12) . . ?
C32 C31 K1 86.0(13) . . ?
C32 C31 C30 108.9(19) . . ?
C32 C31 C68 135(2) . . ?
C68 C31 K1 115.1(15) . . ?
C68 C31 C30 115(2) . . ?
N9 C32 K1 70.6(11) . . ?
N9 C32 N16 120(2) . . ?
C31 C32 K1 70.5(13) . . ?
C31 C32 N9 107.0(18) . . ?
C31 C32 N16 130(2) . . ?
N16 C32 K1 138.7(17) . . ?
N35 C32 K1 129(4) . . ?
N35 C32 N9 131(4) . . ?
N35 C32 C31 121(4) . . ?
C27 C33 K2 76.9(11) . . ?
C27 C33 C35 107.6(17) . . ?
C27 C33 C39 130(2) . . ?
C27 C33 C225 146(3) . . ?
C35 C33 K2 81.9(12) . . ?
C35 C33 C225 104(3) . . ?
C39 C33 K2 119.5(19) . . ?
C39 C33 C35 121(2) . . ?
C225 C33 K2 95(3) . . ?
N8 C34 K2 71.6(10) . . ?
N8 C34 C35 108.6(17) . . ?
N8 C34 N14 125(2) . . ?
C35 C34 K2 76.7(11) . . ?
C35 C34 N14 125(2) . . ?
N14 C34 K2 129.2(19) . . ?
N37 C34 K2 136(4) . . ?
N37 C34 N8 129(4) . . ?
N37 C34 C35 118(4) . . ?
C33 C35 K2 72.6(11) . . ?
C33 C35 C228 124(3) . . ?
C34 C35 K2 79.2(11) . . ?
C34 C35 C33 105.0(17) . . ?
C34 C35 C228 130(3) . . ?
C36 C35 K2 121(2) . . ?
C36 C35 C33 114(2) . . ?
C36 C35 C34 140(2) . . ?
C228 C35 K2 106(2) . . ?
C35 C36 H36 116.2 . . ?
C35 C36 C37 128(3) . . ?
C37 C36 H36 116.2 . . ?
C36 C37 H37 122.5 . . ?
C38 C37 C36 115(3) . . ?
C38 C37 H37 122.5 . . ?
C37 C38 H38 117.7 . . ?
C37 C38 C39 125(3) . . ?
C39 C38 H38 117.7 . . ?
C33 C39 H39 121.5 . . ?
C38 C39 C33 117(3) . . ?
C38 C39 H39 121.5 . . ?
N7 C42 K1 70.4(13) . . ?
N7 C42 C41 105(2) . . ?
N7 C42 N40 124(2) . . ?
N7 C42 C213 104(3) . . ?
C41 C42 K1 71(2) . . ?
N40 C42 K1 135.3(14) . . ?
N40 C42 C41 129(3) . . ?
C213 C42 K1 95(3) . . ?
C213 C42 N40 117(3) . . ?
C26 C40 K1 83(2) . . ?
C41 C40 K1 82(3) . . ?
C41 C40 C26 106(3) . . ?
C43 C40 K1 111(3) . . ?
C43 C40 C26 135(4) . . ?
C43 C40 C41 118(4) . . ?
C42 C41 K1 84(2) . . ?
C42 C41 C46 129(4) . . ?
C40 C41 K1 72(3) . . ?
C40 C41 C42 107(4) . . ?
C40 C41 C46 123(4) . . ?
C46 C41 K1 115(3) . . ?
C40 C43 H43 122.1 . . ?
C40 C43 C44 116(4) . . ?
C44 C43 H43 122.1 . . ?
C43 C44 H44 119.1 . . ?
C45 C44 C43 122(4) . . ?
C45 C44 H44 119.1 . . ?
C44 C45 H45 115.5 . . ?
C44 C45 C46 129(4) . . ?
C46 C45 H45 115.5 . . ?
C41 C46 H46 123.9 . . ?
C45 C46 C41 112(4) . . ?
C45 C46 H46 123.9 . . ?
O2 C51 K1 47(2) . . ?
O2 C51 C52 114(4) . . ?
C52 C51 K1 72.0(19) . . ?
O8 C52 K1 50.2(15) . . ?
O8 C52 O18 86(2) . . ?
O8 C52 C51 110(3) . . ?
O18 C52 K1 47.6(16) . . ?
O18 C52 C51 95(3) . . ?
C51 C52 K1 81(2) . . ?
N10 C55 K2 68.9(10) . . ?
N10 C55 N15 125.8(17) . . ?
N10 C55 C60 107.4(16) . . ?
N15 C55 K2 127.9(13) . . ?
N15 C55 C60 124.7(18) . . ?
C60 C55 K2 81.6(11) . . ?
C29 C59 K2 70.3(11) . . ?
C29 C59 C60 108.5(16) . . ?
C29 C59 C64 134.9(19) . . ?
C60 C59 K2 78.5(12) . . ?
C64 C59 K2 122.6(12) . . ?
C64 C59 C60 116.3(18) . . ?
C55 C60 K2 73.5(11) . . ?
C55 C60 C59 104.3(18) . . ?
C59 C60 K2 76.5(11) . . ?
C61 C60 K2 121.3(16) . . ?
C61 C60 C55 133.3(19) . . ?
C61 C60 C59 121.8(17) . . ?
C60 C61 H61 120.8 . . ?
C60 C61 C62 118(2) . . ?
C62 C61 H61 120.8 . . ?
C61 C62 H62 119.7 . . ?
C63 C62 C61 120.6(19) . . ?
C63 C62 H62 119.7 . . ?
C62 C63 H63 118.8 . . ?
C64 C63 C62 122.4(19) . . ?
C64 C63 H63 118.8 . . ?
C59 C64 H64 120.0 . . ?
C63 C64 C59 120.0(18) . . ?
C63 C64 H64 120.0 . . ?
C30 C65 H65 120.3 . . ?
C66 C65 C30 119(2) . . ?
C66 C65 H65 120.3 . . ?
C65 C66 H66 117.8 . . ?
C65 C66 C67 124(2) . . ?
C67 C66 H66 117.8 . . ?
C66 C67 H67 121.9 . . ?
C68 C67 C66 116(2) . . ?
C68 C67 H67 121.9 . . ?
C31 C68 H68 118.1 . . ?
C67 C68 C31 124(2) . . ?
C67 C68 H68 118.1 . . ?
O26 C70 H70A 109.5 . . ?
O26 C70 H70B 109.5 . . ?
O26 C70 H70C 109.5 . . ?
H70A C70 H70B 109.5 . . ?
H70A C70 H70C 109.5 . . ?
H70B C70 H70C 109.5 . . ?
K2 C72 H72A 154.3 . . ?
K2 C72 H72B 92.6 . . ?
O24 C72 K2 47.3(16) . . ?
O24 C72 H72A 109.6 . . ?
O24 C72 H72B 109.6 . . ?
H72A C72 H72B 108.1 . . ?
C312 C72 K2 76(3) . . ?
C312 C72 O24 110(4) . . ?
C312 C72 H72A 109.6 . . ?
C312 C72 H72B 109.6 . . ?
C235 N40 C42 117.2(19) . . ?
N40 C235 N12 123(2) . . ?
N40 C235 C48 127(2) . . ?
N40 C235 N38 129(4) . . ?
N40 C235 C73 137(2) . . ?
N12 C235 C48 108(3) . . ?
N38 C235 C73 90(4) . . ?
C235 N12 C50 110(4) . . ?
C235 N12 B2 129(3) . . ?
C50 N12 B2 119(3) . . ?
C50 N14 C34 111(4) . . ?
C48 C236 H236 122.9 . . ?
C48 C236 C74 114(3) . . ?
C74 C236 H236 122.9 . . ?
C236 C48 C235 131(3) . . ?
C49 C48 C235 107(2) . . ?
C49 C48 C236 122(3) . . ?
C48 C49 C50 108(3) . . ?
C76 C49 C48 119(3) . . ?
C76 C49 C50 131(3) . . ?
N12 C50 C49 105(3) . . ?
N14 C50 N12 127(5) . . ?
N14 C50 C49 128(4) . . ?
C236 C74 H74 118.5 . . ?
C75 C74 C236 123(3) . . ?
C75 C74 H74 118.5 . . ?
C74 C75 H75 119.9 . . ?
C74 C75 C76 120(3) . . ?
C76 C75 H75 119.9 . . ?
C49 C76 H76 120.0 . . ?
C75 C76 C49 120(3) . . ?
C75 C76 H76 120.0 . . ?
C56 N16 C32 121(3) . . ?
C54 N30 B3 125(2) . . ?
C56 N30 C54 112(3) . . ?
C56 N30 B3 120(2) . . ?
N15 C54 N30 121(3) . . ?
N15 C54 C58 135(3) . . ?
N30 C54 C58 102(2) . . ?
N16 C56 N30 124(4) . . ?
N16 C56 C57 131(4) . . ?
N30 C56 C57 104(3) . . ?
C58 C57 C56 109(3) . . ?
C77 C57 C56 133(3) . . ?
C77 C57 C58 118(3) . . ?
C57 C58 C54 109(3) . . ?
C57 C58 C80 122(3) . . ?
C80 C58 C54 128(3) . . ?
C57 C77 H77 117.7 . . ?
C57 C77 C78 125(3) . . ?
C78 C77 H77 117.7 . . ?
C77 C78 H78 122.7 . . ?
C79 C78 C77 115(3) . . ?
C79 C78 H78 122.7 . . ?
C78 C79 H79 117.7 . . ?
C80 C79 C78 125(3) . . ?
C80 C79 H79 117.7 . . ?
C58 C80 H80 122.0 . . ?
C79 C80 C58 116(3) . . ?
C79 C80 H80 122.0 . . ?
K2 C81 H81A 146.1 . . ?
K2 C81 H81B 100.5 . . ?
K2 C81 H81C 73.4 . . ?
O24 C81 K2 43.3(18) . . ?
O24 C81 H81A 109.5 . . ?
O24 C81 H81B 109.5 . . ?
O24 C81 H81C 109.5 . . ?
H81A C81 H81B 109.5 . . ?
H81A C81 H81C 109.5 . . ?
H81B C81 H81C 109.5 . . ?
C83 C82 C89 126(2) . . ?
C87 C82 C83 126(2) . . ?
C87 C82 C89 109(2) . . ?
C82 C83 H83 123.6 . . ?
C84 C83 C82 113(3) . . ?
C84 C83 H83 123.6 . . ?
C83 C84 H84 119.2 . . ?
C85 C84 C83 122(3) . . ?
C85 C84 H84 119.2 . . ?
C84 C85 H85 117.8 . . ?
C84 C85 C86 124(3) . . ?
C86 C85 H85 117.8 . . ?
C85 C86 H86 120.7 . . ?
C85 C86 C87 119(3) . . ?
C87 C86 H86 120.7 . . ?
C82 C87 C86 117(2) . . ?
C82 C87 C88 106(2) . . ?
C88 C87 C86 136(3) . . ?
N17 C88 N18 125.0(19) . . ?
N17 C88 C87 109(2) . . ?
N18 C88 C87 124(2) . . ?
N17 C89 C82 103(2) . . ?
N21 C89 N17 125(2) . . ?
N21 C89 C82 132(2) . . ?
N18 C90 K3 134.7(13) . . ?
N18 C90 N19 123.2(19) . . ?
N18 C90 C92 125(2) . . ?
N19 C90 K3 69.5(10) . . ?
C92 C90 K3 75.1(12) . . ?
C92 C90 N19 109.5(17) . . ?
N20 C91 K4 73.2(12) . . ?
N21 C91 K4 135.9(17) . . ?
N21 C91 N20 116(2) . . ?
C97 C91 K4 78.8(15) . . ?
C97 C91 N20 105(2) . . ?
C97 C91 N21 131(2) . . ?
C90 C92 K3 81.1(12) . . ?
C90 C92 C93 105.3(19) . . ?
C93 C92 K3 70.8(11) . . ?
C98 C92 K3 117.8(15) . . ?
C98 C92 C90 138(2) . . ?
C98 C92 C93 116(2) . . ?
C92 C93 K3 82.9(12) . . ?
C94 C93 K3 74.8(11) . . ?
C94 C93 C92 108.0(18) . . ?
C94 C93 C101 136(2) . . ?
C101 C93 K3 109.5(14) . . ?
C101 C93 C92 115(2) . . ?
N19 C94 K3 80.4(11) . . ?
N19 C94 N22 117(2) . . ?
N19 C94 C93 106.2(18) . . ?
N22 C94 K3 114.1(13) . . ?
N22 C94 C93 136.1(19) . . ?
C93 C94 K3 78.6(12) . . ?
N20 C95 K4 76.9(13) . . ?
N20 C95 C96 108(2) . . ?
N22 C95 K4 115.4(15) . . ?
N22 C95 N20 118.1(19) . . ?
N22 C95 C96 133(2) . . ?
C96 C95 K4 81.4(15) . . ?
C95 C96 K4 73.1(14) . . ?
C95 C96 C97 104(2) . . ?
C97 C96 K4 76.9(15) . . ?
C102 C96 K4 121.2(16) . . ?
C102 C96 C95 132(2) . . ?
C102 C96 C97 123(2) . . ?
C91 C97 K4 77.1(15) . . ?
C91 C97 C96 111(2) . . ?
C91 C97 C105 131(3) . . ?
C96 C97 K4 76.7(14) . . ?
C105 C97 K4 119.9(18) . . ?
C105 C97 C96 117(2) . . ?
C92 C98 H98 117.5 . . ?
C92 C98 C99 125(2) . . ?
C99 C98 H98 117.5 . . ?
C98 C99 H99 120.9 . . ?
C98 C99 C100 118(2) . . ?
C100 C99 H99 120.9 . . ?
C99 C100 H100 118.5 . . ?
C101 C100 C99 123(3) . . ?
C101 C100 H100 118.5 . . ?
C93 C101 H101 118.8 . . ?
C100 C101 C93 122(2) . . ?
C100 C101 H101 118.9 . . ?
C96 C102 H102 121.2 . . ?
C103 C102 C96 118(3) . . ?
C103 C102 H102 121.2 . . ?
C102 C103 H103 119.8 . . ?
C102 C103 C104 120(3) . . ?
C104 C103 H103 119.8 . . ?
C103 C104 H104 118.0 . . ?
C105 C104 C103 124(3) . . ?
C105 C104 H104 118.0 . . ?
C97 C105 H105 121.0 . . ?
C104 C105 C97 118(3) . . ?
C104 C105 H105 121.0 . . ?
N23 C106 K4 112.7(13) . . ?
N24 C106 K4 74.6(12) . . ?
N24 C106 N23 114.6(19) . . ?
N24 C106 C116 111(2) . . ?
C116 C106 K4 92(2) . . ?
C116 C106 N23 132(2) . . ?
C229 C106 K4 71(3) . . ?
C229 C106 N23 139(4) . . ?
C229 C106 N24 106(4) . . ?
N23 C107 K3 117.5(12) . . ?
N23 C107 C128 135.8(18) . . ?
N25 C107 K3 79.2(11) . . ?
N25 C107 N23 117.6(17) . . ?
N25 C107 C128 105.7(17) . . ?
C128 C107 K3 77.5(11) . . ?
N26 C108 K3 72.2(11) . . ?
N26 C108 N27 116.1(17) . . ?
N27 C108 K3 115.6(11) . . ?
C112 C108 K3 85.1(13) . . ?
C112 C108 N26 107.5(18) . . ?
C112 C108 N27 135.5(18) . . ?
N27 C109 K4 116.3(13) . . ?
N41 C109 K4 82.3(12) . . ?
N41 C109 N27 116(2) . . ?
C138 C109 K4 77.1(14) . . ?
C138 C109 N27 135(2) . . ?
C138 C109 N41 108.4(19) . . ?
N26 C110 K3 71.0(10) . . ?
N29 C110 K3 132.0(14) . . ?
N29 C110 N26 124.1(18) . . ?
N29 C110 C111 124.4(18) . . ?
C111 C110 K3 82.9(12) . . ?
C111 C110 N26 106.3(17) . . ?
C110 C111 K3 72.0(12) . . ?
C110 C111 C112 104.4(17) . . ?
C112 C111 K3 76.9(11) . . ?
C145 C111 K3 124.6(15) . . ?
C145 C111 C110 131.8(19) . . ?
C145 C111 C112 122.8(17) . . ?
C108 C112 K3 71.5(12) . . ?
C108 C112 C111 110.8(16) . . ?
C108 C112 C148 137.3(18) . . ?
C111 C112 K3 77.1(11) . . ?
C148 C112 K3 119.9(12) . . ?
C148 C112 C111 111.8(17) . . ?
N28 C113 N29 130(2) . . ?
N28 C113 C150 113(2) . . ?
N29 C113 C150 117(2) . . ?
K4 C115 H11A 154.8 . . ?
K4 C115 H11B 91.2 . . ?
C330 C115 K4 74(3) . . ?
C330 C115 H11A 110.7 . . ?
C330 C115 H11B 110.7 . . ?
O6 C115 K4 46(3) . . ?
O6 C115 C330 105(4) . . ?
O6 C115 H11A 110.7 . . ?
O6 C115 H11B 110.7 . . ?
H11A C115 H11B 108.8 . . ?
C106 C116 C121 103(3) . . ?
C117 C116 C106 134(4) . . ?
C117 C116 C121 122(4) . . ?
C116 C117 H117 119.4 . . ?
C116 C117 C118 121(4) . . ?
C118 C117 H117 119.4 . . ?
C117 C118 H118 120.8 . . ?
C117 C118 C119 118(3) . . ?
C119 C118 H118 120.8 . . ?
C118 C119 H119 119.1 . . ?
C120 C119 C118 122(3) . . ?
C120 C119 H119 119.1 . . ?
C119 C120 H120 121.2 . . ?
C119 C120 C121 118(3) . . ?
C121 C120 H120 121.2 . . ?
C116 C121 C120 117(3) . . ?
C122 C121 C116 113(4) . . ?
C122 C121 C120 130(4) . . ?
N24 C122 K4 68.6(11) . . ?
N33 C122 K4 131.5(15) . . ?
N33 C122 N24 119.9(19) . . ?
C121 C122 K4 88(2) . . ?
C121 C122 N24 105(3) . . ?
C121 C122 N33 128(3) . . ?
C234 C122 K4 70(4) . . ?
C234 C122 N24 106(4) . . ?
C234 C122 N33 134(5) . . ?
N31 C123 N32 127.0(18) . . ?
N31 C123 C127 106.5(18) . . ?
N32 C123 C127 125.4(18) . . ?
N25 C124 K3 71.5(10) . . ?
N25 C124 C129 105.0(17) . . ?
N32 C124 K3 134.9(13) . . ?
N32 C124 N25 124.8(18) . . ?
N32 C124 C129 126.7(18) . . ?
C129 C124 K3 74.5(11) . . ?
N31 C125 C126 108.3(18) . . ?
N33 C125 N31 124.8(19) . . ?
N33 C125 C126 124.4(19) . . ?
C127 C126 C125 104.8(18) . . ?
C152 C126 C125 136(2) . . ?
C152 C126 C127 119(2) . . ?
C126 C127 C123 105.9(18) . . ?
C126 C127 C155 121.5(19) . . ?
C155 C127 C123 131(2) . . ?
C107 C128 K3 75.6(11) . . ?
C129 C128 K3 81.2(12) . . ?
C129 C128 C107 107.3(17) . . ?
C133 C128 K3 113.1(15) . . ?
C133 C128 C107 133(2) . . ?
C133 C128 C129 119(2) . . ?
C124 C129 K3 80.1(11) . . ?
C128 C129 K3 73.5(11) . . ?
C128 C129 C124 108.1(18) . . ?
C128 C129 C130 121(2) . . ?
C130 C129 K3 115.5(15) . . ?
C130 C129 C124 131(2) . . ?
C129 C130 H130 120.6 . . ?
C131 C130 C129 119(2) . . ?
C131 C130 H130 120.6 . . ?
C130 C131 H131 118.6 . . ?
C130 C131 C132 123(2) . . ?
C132 C131 H131 118.6 . . ?
C131 C132 H132 120.5 . . ?
C133 C132 C131 119(2) . . ?
C133 C132 H132 120.5 . . ?
C128 C133 H133 120.5 . . ?
C132 C133 C128 119(2) . . ?
C132 C133 H133 120.5 . . ?
C109 C138 K4 76.8(13) . . ?
C109 C138 C139 134(2) . . ?
C109 C138 C143 106(2) . . ?
C139 C138 K4 110.3(16) . . ?
C139 C138 C143 120(2) . . ?
C143 C138 K4 83.9(13) . . ?
C138 C139 H139 120.7 . . ?
C140 C139 C138 119(2) . . ?
C140 C139 H139 120.7 . . ?
C139 C140 H140 119.5 . . ?
C139 C140 C141 121(3) . . ?
C141 C140 H140 119.5 . . ?
C140 C141 H141 119.1 . . ?
C142 C141 C140 122(2) . . ?
C142 C141 H141 119.1 . . ?
C141 C142 H142 120.9 . . ?
C143 C142 C141 118(2) . . ?
C143 C142 H142 120.9 . . ?
C138 C143 K4 68.9(12) . . ?
C142 C143 K4 117.9(17) . . ?
C142 C143 C138 120(2) . . ?
C142 C143 C144 132(2) . . ?
C144 C143 K4 83.6(14) . . ?
C144 C143 C138 108(2) . . ?
N34 C144 K4 138.5(14) . . ?
N41 C144 K4 69.3(12) . . ?
N41 C144 N34 119(2) . . ?
N41 C144 C143 107(2) . . ?
C143 C144 K4 72.4(14) . . ?
C143 C144 N34 131(2) . . ?
C111 C145 H145 120.3 . . ?
C146 C145 C111 119(2) . . ?
C146 C145 H145 120.3 . . ?
C145 C146 H146 119.2 . . ?
C145 C146 C147 122(2) . . ?
C147 C146 H146 119.2 . . ?
C146 C147 H147 118.6 . . ?
C148 C147 C146 123(2) . . ?
C148 C147 H147 118.6 . . ?
C112 C148 H148 119.3 . . ?
C147 C148 C112 121.3(18) . . ?
C147 C148 H148 119.3 . . ?
N28 C149 C151 104(2) . . ?
N34 C149 N28 127(2) . . ?
N34 C149 C151 128(2) . . ?
C113 C150 C151 100(2) . . ?
C156 C150 C113 141(3) . . ?
C156 C150 C151 119(2) . . ?
C150 C151 C149 107(2) . . ?
C159 C151 C149 133(3) . . ?
C159 C151 C150 119(3) . . ?
C126 C152 H152 121.6 . . ?
C126 C152 C153 117(2) . . ?
C153 C152 H152 121.6 . . ?
C152 C153 H153 119.0 . . ?
C154 C153 C152 122(2) . . ?
C154 C153 H153 119.0 . . ?
C153 C154 H154 117.1 . . ?
C155 C154 C153 126(3) . . ?
C155 C154 H154 117.1 . . ?
C127 C155 H155 122.8 . . ?
C154 C155 C127 114(2) . . ?
C154 C155 H155 122.8 . . ?
C150 C156 H156 118.9 . . ?
C157 C156 C150 122(3) . . ?
C157 C156 H156 118.9 . . ?
C156 C157 H157 122.9 . . ?
C158 C157 C156 114(3) . . ?
C158 C157 H157 122.9 . . ?
C157 C158 H158 113.8 . . ?
C157 C158 C159 132(3) . . ?
C159 C158 H158 113.8 . . ?
C151 C159 C158 112(3) . . ?
C151 C159 H159 123.8 . . ?
C158 C159 H159 123.8 . . ?
O11 C161 H16A 113.9 . . ?
O11 C161 H16B 113.9 . . ?
O11 C161 C162 88(3) . . ?
H16A C161 H16B 111.1 . . ?
C162 C161 H16A 113.9 . . ?
C162 C161 H16B 113.9 . . ?
O3 C162 C333 37.8(18) . 3_665 ?
O3 C162 C161 121(4) . . ?
C333 C162 O3 42(2) 2_655 . ?
C333 C162 C333 72(4) 2_655 3_665 ?
C333 C162 C161 103(3) 3_665 . ?
C333 C162 C161 97(4) 2_655 . ?
O10 C164 C166 84(3) . . ?
O1 C166 K5 63(3) . . ?
O1 C166 C164 163(5) . . ?
C357 C166 K5 119(3) . . ?
C357 C166 O1 66(2) . . ?
C357 C166 C164 116(5) . . ?
C164 C166 K5 106(3) . . ?
O11 C167 O12 90(2) . . ?
O11 C167 H16C 113.7 . . ?
O11 C167 H16D 113.7 . . ?
O12 C167 H16C 113.7 . . ?
O12 C167 H16D 113.7 . . ?
H16C C167 H16D 111.0 . . ?
O12 C168 H16E 111.0 . . ?
O12 C168 H16F 111.0 . . ?
O12 C168 C169 104(3) . . ?
H16E C168 H16F 109.0 . . ?
C169 C168 H16E 111.0 . . ?
C169 C168 H16F 111.0 . . ?
O10 C169 C168 112(3) . . ?
O10 C169 H16G 109.2 . . ?
O10 C169 H16H 109.2 . . ?
C168 C169 H16G 109.2 . . ?
C168 C169 H16H 109.2 . . ?
H16G C169 H16H 107.9 . . ?
O13 C173 C358 69(4) . . ?
O13 C173 C175 59(3) . . ?
C358 C173 C175 99(4) . . ?
O13 C175 O14 66(3) . . ?
O13 C175 C173 49(2) . . ?
O14 C175 C173 115(4) . . ?
O27 C176 K8 72(3) . . ?
O27 C176 C323 37(3) . . ?
C323 C176 K8 93(3) . . ?
O5 C180 K8 69(3) . . ?
O5 C180 C323 108(5) . . ?
C323 C180 K8 97(3) . . ?
C324 C180 K8 140(7) . . ?
C324 C180 O5 93(7) . . ?
C324 C180 C323 54(6) . . ?
O21 C181 H18A 109.5 . . ?
O21 C181 H18B 109.5 . . ?
O21 C181 H18C 109.5 . . ?
H18A C181 H18B 109.5 . . ?
H18A C181 H18C 109.5 . . ?
H18B C181 H18C 109.5 . . ?
O22 C182 H18D 110.2 . . ?
O22 C182 H18E 110.2 . . ?
O22 C182 C183 107(3) . . ?
H18D C182 H18E 108.5 . . ?
C183 C182 H18D 110.2 . . ?
C183 C182 H18E 110.2 . . ?
O21 C183 C182 114(3) . . ?
O21 C183 H18F 108.8 . . ?
O21 C183 H18G 108.8 . . ?
C182 C183 H18F 108.8 . . ?
C182 C183 H18G 108.8 . . ?
H18F C183 H18G 107.7 . . ?
O23 C184 C184 110(3) . 2_755 ?
O23 C184 C184 107(4) . 3_775 ?
C184 C184 C184 60.00(3) 3_775 2_755 ?
C366 C184 O23 162(6) . . ?
C366 C184 C184 88(4) . 3_775 ?
C366 C184 C184 86(4) . 2_755 ?
K13 C185 H18H 80.9 . . ?
K13 C185 H18I 83.0 . . ?
K13 C185 H18J 158.7 . . ?
O22 C185 K13 49.3(19) . . ?
O22 C185 H18H 109.5 . . ?
O22 C185 H18I 109.5 . . ?
O22 C185 H18J 109.5 . . ?
H18H C185 H18I 109.5 . . ?
H18H C185 H18J 109.5 . . ?
H18I C185 H18J 109.5 . . ?
O29 C300 H30A 109.5 . . ?
O29 C300 H30B 109.5 . . ?
O29 C300 H30C 109.5 . . ?
H30A C300 H30B 109.5 . . ?
H30A C300 H30C 109.5 . . ?
H30B C300 H30C 109.5 . . ?
K3 C301 H30D 109.8 . . ?
K3 C301 H30E 139.6 . . ?
O29 C301 K3 43.7(15) . . ?
O29 C301 H30D 112.8 . . ?
O29 C301 H30E 112.8 . . ?
O29 C301 C303 95(3) . . ?
H30D C301 H30E 110.2 . . ?
C303 C301 K3 54.8(19) . . ?
C303 C301 H30D 112.8 . . ?
C303 C301 H30E 112.8 . . ?
K3 C302 H30F 113.8 . . ?
K3 C302 H30G 135.3 . . ?
K3 C302 H30H 66.0 . . ?
O30 C302 K3 45.0(16) . . ?
O30 C302 H30F 109.5 . . ?
O30 C302 H30G 109.5 . . ?
O30 C302 H30H 109.5 . . ?
H30F C302 H30G 109.5 . . ?
H30F C302 H30H 109.5 . . ?
H30G C302 H30H 109.5 . . ?
K3 C303 H30I 48.8 . . ?
K3 C303 H30J 149.8 . . ?
O30 C303 K3 69(2) . . ?
O30 C303 C301 101(3) . . ?
O30 C303 H30I 111.6 . . ?
O30 C303 H30J 111.6 . . ?
C301 C303 K3 97(2) . . ?
C301 C303 H30I 111.6 . . ?
C301 C303 H30J 111.6 . . ?
H30I C303 H30J 109.4 . . ?
O4 C304 K4 107(5) . . ?
O6 C305 H30K 109.5 . . ?
O6 C305 H30L 109.5 . . ?
O6 C305 H30M 109.5 . . ?
H30K C305 H30L 109.5 . . ?
H30K C305 H30M 109.5 . . ?
H30L C305 H30M 109.5 . . ?
C308 C307 K10 79(3) . . ?
C308 C307 K12 54(3) . . ?
C308 C307 C319 116(4) . . ?
C319 C307 K10 77(3) . . ?
C319 C307 K12 82(3) . . ?
O25 C308 K10 100(3) . . ?
O25 C308 K12 78(3) . . ?
O25 C308 C307 161(5) . . ?
C307 C308 K10 70(3) . . ?
C307 C308 K12 97(3) . . ?
O25 C309 K12 74(3) . . ?
K2 C312 H31A 155.6 . . ?
K2 C312 H31B 87.2 . . ?
O26 C312 K2 48.1(19) . . ?
O26 C312 H31A 107.8 . . ?
O26 C312 H31B 107.8 . . ?
C72 C312 K2 85(3) . . ?
C72 C312 O26 118(5) . . ?
C72 C312 H31A 107.8 . . ?
C72 C312 H31B 107.8 . . ?
H31A C312 H31B 107.2 . . ?
O16 C314 C358 90(3) . . ?
O14 C318 K6 80(2) . . ?
O7 C319 K10 71(2) . . ?
O7 C319 K12 96(3) . . ?
C307 C319 K10 72(3) . . ?
C307 C319 K12 71(3) . . ?
C307 C319 O7 110(4) . . ?
O9 C320 K11 64(2) . . ?
O9 C320 C321 105(4) . . ?
C321 C320 K11 49(3) . . ?
C326 C320 K11 64(3) . . ?
C326 C320 O9 61(4) . . ?
C326 C320 C321 105(5) . . ?
O15 C321 K7 125(3) . . ?
O15 C321 K11 105(3) . . ?
O15 C321 C320 139(6) . . ?
C320 C321 K7 93(3) . . ?
C320 C321 K11 106(3) . . ?
O5 C322 H32G 111.9 . . ?
O5 C322 H32H 111.9 . . ?
O5 C322 C325 99(4) . . ?
H32G C322 H32H 109.6 . . ?
C325 C322 H32G 111.9 . . ?
C325 C322 H32H 111.9 . . ?
O27 C323 C176 56(4) . . ?
O27 C323 C180 82(5) . . ?
O27 C323 C324 116(7) . . ?
C180 C323 C176 109(4) . . ?
C324 C323 C176 132(5) . . ?
C324 C323 C180 35(3) . . ?
C180 C324 O5 50(5) . . ?
C180 C324 C323 91(7) . . ?
C323 C324 O5 106(4) . . ?
O17 C325 K8 60(3) . . ?
C322 C325 K8 92(4) . . ?
C322 C325 O17 152(5) . . ?
O9 C326 K7 99(3) . . ?
O9 C326 K11 76(3) . . ?
O9 C326 C361 69(3) . . ?
C320 C326 K7 118(4) . . ?
C320 C326 K11 93(4) . . ?
C320 C326 O9 65(4) . . ?
C320 C326 C361 132(5) . . ?
C361 C326 K7 79(2) . . ?
C361 C326 K11 86(3) . . ?
O15 C327 H32A 109.5 . . ?
O15 C327 H32B 109.5 . . ?
O15 C327 H32C 109.5 . . ?
H32A C327 H32B 109.5 . . ?
H32A C327 H32C 109.5 . . ?
H32B C327 H32C 109.5 . . ?
H32D C327 H32E 109.5 . . ?
H32D C327 H32F 109.5 . . ?
H32E C327 H32F 109.5 . . ?
O19 C329 K7 48(5) . . ?
O19 C329 O28 93(5) . . ?
O19 C329 C360 93(7) . . ?
O19 C329 C362 50(6) . . ?
O28 C329 K7 57.4(14) . . ?
C360 C329 K7 94(3) . . ?
C360 C329 O28 53(2) . . ?
C360 C329 C362 57(4) . . ?
C362 C329 K7 88(3) . . ?
C362 C329 O28 95(4) . . ?
O28 C360 O19 75(3) . . ?
O28 C360 C329 72(3) . . ?
O28 C360 C362 116(5) . . ?
C329 C360 O19 28(3) . . ?
C329 C360 C362 70(5) . . ?
C362 C360 O19 49(3) . . ?
O28 C361 K7 59(2) . . ?
O28 C361 K11 76(3) . . ?
O28 C361 C326 118(4) . . ?
C326 C361 K7 63(2) . . ?
C326 C361 K11 60(2) . . ?
O19 C362 C329 27(3) . . ?
O19 C362 C360 73(4) . . ?
C360 C362 C329 54(3) . . ?
O31 C366 C366 60(3) . 3_775 ?
O31 C366 C366 60(3) . 2_755 ?
C184 C366 O31 148(6) . . ?
C184 C366 C366 92(4) . 3_775 ?
C184 C366 C366 94(4) . 2_755 ?
C366 C366 C366 60.00(2) 2_755 3_775 ?
O31 C367 K10 180.0 . 1_656 ?
C106 C229 K4 85(4) . . ?
C106 C229 C230 137(7) . . ?
C106 C229 C234 107(6) . . ?
C230 C229 K4 102(4) . . ?
C234 C229 K4 80(4) . . ?
C234 C229 C230 116(7) . . ?
C229 C230 H230 121.7 . . ?
C231 C230 C229 117(6) . . ?
C231 C230 H230 121.7 . . ?
C230 C231 H231 117.1 . . ?
C232 C231 C230 126(6) . . ?
C232 C231 H231 117.1 . . ?
C231 C232 H232 118.2 . . ?
C231 C232 C233 124(7) . . ?
C233 C232 H232 118.2 . . ?
C232 C233 H233 118.7 . . ?
C232 C233 C234 123(7) . . ?
C234 C233 H233 118.7 . . ?
C122 C234 K4 89(4) . . ?
C122 C234 C229 109(7) . . ?
C122 C234 C233 136(7) . . ?
C229 C234 K4 72(4) . . ?
C229 C234 C233 114(7) . . ?
C233 C234 K4 103(5) . . ?
C33 C225 H225 113.8 . . ?
C226 C225 C33 132(5) . . ?
C226 C225 H225 113.8 . . ?
C225 C226 H226 121.3 . . ?
C225 C226 C227 117(5) . . ?
C227 C226 H226 121.3 . . ?
C226 C227 H227 116.8 . . ?
C228 C227 C226 126(6) . . ?
C228 C227 H227 116.8 . . ?
C35 C228 H228 123.2 . . ?
C227 C228 C35 114(5) . . ?
C227 C228 H228 123.2 . . ?
C34 N37 C219 118(8) . . ?
C235 N38 B2 111(4) . . ?
C219 N38 C235 116(7) . . ?
C219 N38 B2 132(7) . . ?
N38 C219 N37 114(9) . . ?
C221 C219 N37 129(8) . . ?
C221 C219 N38 111(7) . . ?
C219 C221 C222 130(4) . . ?
C219 C221 C73 110(4) . . ?
C222 C221 C73 120.0 . . ?
C221 C222 H222 120.0 . . ?
C221 C222 C223 120.0 . . ?
C223 C222 H222 120.0 . . ?
C222 C223 H223 120.0 . . ?
C224 C223 C222 120.0 . . ?
C224 C223 H223 120.0 . . ?
C223 C224 H224 120.0 . . ?
C47 C224 C223 120.0 . . ?
C47 C224 H224 120.0 . . ?
C224 C47 H47 120.0 . . ?
C73 C47 C224 120.0 . . ?
C73 C47 H47 120.0 . . ?
C221 C73 C235 112(2) . . ?
C47 C73 C235 128(2) . . ?
C47 C73 C221 120.0 . . ?
C42 C213 C214 137(5) . . ?
C42 C213 C218 110(4) . . ?
C218 C213 C214 112(5) . . ?
C213 C214 H214 116.7 . . ?
C215 C214 C213 127(5) . . ?
C215 C214 H214 116.7 . . ?
C214 C215 H215 121.6 . . ?
C214 C215 C216 117(4) . . ?
C216 C215 H215 121.6 . . ?
C215 C216 H216 120.1 . . ?
C217 C216 C215 120(5) . . ?
C217 C216 H216 120.0 . . ?
C216 C217 H217 119.7 . . ?
C216 C217 C218 121(5) . . ?
C218 C217 H217 119.7 . . ?
C26 C218 C213 103(4) . . ?
C217 C218 C26 134(5) . . ?
C217 C218 C213 123(5) . . ?
B1 N39 C197 125(4) . . ?
C208 N39 B1 118(4) . . ?
C208 N39 C197 117(4) . . ?
N3 C197 N39 113(5) . . ?
N3 C197 C206 139(5) . . ?
C206 C197 N39 87(4) . . ?
C207 C206 C197 120(4) . . ?
C207 C206 C209 121(4) . . ?
C209 C206 C197 118(4) . . ?
C206 C207 C208 113(4) . . ?
C206 C207 C210 122(4) . . ?
C208 C207 C210 125(5) . . ?
N39 C208 N4 121(4) . . ?
N39 C208 C207 102(4) . . ?
C207 C208 N4 135(4) . . ?
C206 C209 H209 122.8 . . ?
C206 C209 C212 114(4) . . ?
C212 C209 H209 122.8 . . ?
C207 C210 H210 120.6 . . ?
C211 C210 C207 119(4) . . ?
C211 C210 H210 120.6 . . ?
C210 C211 H211 120.4 . . ?
C210 C211 C212 119(5) . . ?
C212 C211 H211 120.4 . . ?
C209 C212 H212 118.2 . . ?
C211 C212 C209 124(4) . . ?
C211 C212 H212 118.2 . . ?
C32 N35 C198 110(7) . . ?
C198 N36 C201 101(6) . . ?
C198 N36 B3 143(7) . . ?
B3 N36 C201 113(5) . . ?
N35 C198 N36 117(9) . . ?
N35 C198 C199 124(9) . . ?
N36 C198 C199 118(8) . . ?
C198 C199 C200 103(6) . . ?
C202 C199 C198 143(7) . . ?
C202 C199 C200 113(6) . . ?
C201 C200 C199 106(6) . . ?
C205 C200 C199 123(7) . . ?
C205 C200 C201 130(7) . . ?
N36 C201 N15 125(5) . . ?
C200 C201 N15 126(6) . . ?
C200 C201 N36 109(6) . . ?
C199 C202 H202 116.4 . . ?
C199 C202 C203 127(7) . . ?
C203 C202 H202 116.4 . . ?
C202 C203 H203 119.8 . . ?
C204 C203 C202 120(7) . . ?
C204 C203 H203 119.8 . . ?
C203 C204 H204 120.8 . . ?
C203 C204 C205 118(6) . . ?
C205 C204 H204 120.8 . . ?
C200 C205 C204 117(6) . . ?
C200 C205 H205 121.6 . . ?
C204 C205 H205 121.6 . . ?
B1 N1 K2 120.0(12) . . ?
C11 N1 K2 84.6(10) . . ?
C11 N1 B1 123.8(16) . . ?
C12 N1 K2 73.9(10) . . ?
C12 N1 B1 124.8(18) . . ?
C12 N1 C11 109.9(16) . . ?
N7 B2 N38 108(3) . . ?
N8 B2 N7 104.5(16) . . ?
N8 B2 N38 98(3) . . ?
N11 B2 N7 113.1(17) . . ?
N11 B2 N8 114.0(18) . . ?
N11 B2 N12 117(2) . . ?
N11 B2 N38 118(3) . . ?
N12 B2 N7 99(2) . . ?
N12 B2 N8 107(2) . . ?
N5 B3 N10 112.7(17) . . ?
N5 B3 N30 116.6(18) . . ?
N9 B3 N5 113.2(18) . . ?
N9 B3 N10 105.2(16) . . ?
N9 B3 N30 106.0(19) . . ?
N10 B3 N30 101.9(18) . . ?
N36 B3 N5 116(3) . . ?
N36 B3 N9 91(3) . . ?
N36 B3 N10 116(3) . . ?
N17 B4 N20 101.8(18) . . ?
N17 B4 N23 119.5(18) . . ?
N19 B4 N17 104.2(19) . . ?
N19 B4 N20 103.4(17) . . ?
N19 B4 N23 113.7(19) . . ?
N20 B4 N23 112.4(19) . . ?
N24 B5 N25 104.1(16) . . ?
N24 B5 N31 102.2(17) . . ?
N25 B5 N31 102.9(16) . . ?
N27 B5 N24 113.0(18) . . ?
N27 B5 N25 114.2(18) . . ?
N27 B5 N31 118.8(17) . . ?
N22 B7 N28 113.7(19) . . ?
N26 B7 N22 114.5(18) . . ?
N26 B7 N28 103.5(19) . . ?
N41 B7 N22 110(2) . . ?
N41 B7 N26 109.5(19) . . ?
N41 B7 N28 105.6(18) . . ?

loop_
_geom_bond_atom_site_label_1
_geom_bond_atom_site_label_2
_geom_bond_distance
_geom_bond_site_symmetry_2
_geom_bond_publ_flag
K1 O2 2.89(3) . ?
K1 O8 2.69(3) . ?
K1 O18 2.62(3) . ?
K1 N2 3.12(2) . ?
K1 N7 3.158(18) . ?
K1 C13 3.15(2) . ?
K1 C26 3.19(2) . ?
K1 C28 3.07(2) . ?
K1 C30 3.07(2) . ?
K1 C31 3.21(2) . ?
K1 C40 3.05(5) . ?
K1 C41 3.17(5) . ?
K2 O24 2.72(3) . ?
K2 O26 2.73(3) . ?
K2 N8 3.162(17) . ?
K2 N10 3.061(17) . ?
K2 C12 3.134(19) . ?
K2 C17 3.18(2) . ?
K2 C27 3.15(2) . ?
K2 C29 3.17(2) . ?
K2 C33 3.17(2) . ?
K2 C35 3.29(2) . ?
K2 C55 3.27(2) . ?
K2 N1 3.225(16) . ?
K3 O29 2.48(3) . ?
K3 O30 2.61(3) . ?
K3 N19 3.204(18) . ?
K3 N25 3.164(17) . ?
K3 N26 3.035(18) . ?
K3 C93 3.18(2) . ?
K3 C94 3.13(2) . ?
K3 C107 3.13(2) . ?
K3 C108 3.16(2) . ?
K3 C110 3.18(2) . ?
K3 C128 3.15(2) . ?
K3 C303 2.77(5) . ?
K4 O6 2.79(4) . ?
K4 N20 3.16(2) . ?
K4 N24 3.150(19) . ?
K4 N41 3.18(2) . ?
K4 C95 3.18(3) . ?
K4 C106 3.22(2) . ?
K4 C109 3.05(2) . ?
K4 C138 3.05(2) . ?
K4 C143 3.26(2) . ?
K4 C304 3.07(5) . ?
K4 C229 3.05(7) . ?
K4 C234 3.16(8) . ?
K5 O1 2.64(5) . ?
K5 C333 2.93(5) . ?
K5 C333 2.93(5) 3_665 ?
K5 C333 2.93(5) 2_655 ?
K5 O10 2.96(3) . ?
K5 O10 2.96(3) 3_665 ?
K5 O11 2.67(3) . ?
K5 O11 2.67(3) 2_655 ?
K5 O11 2.67(3) 3_665 ?
K5 O12 2.92(3) 2_655 ?
K5 O12 2.92(3) 3_665 ?
K5 O12 2.92(3) . ?
K6 C332 2.631(14) 2_655 ?
K6 C332 2.631(14) . ?
K6 C332 2.631(14) 3_665 ?
K6 O13 2.64(3) . ?
K6 O13 2.64(3) 3_665 ?
K6 O13 2.64(3) 2_655 ?
K6 O16 2.81(3) 3_665 ?
K6 O16 2.81(3) . ?
K6 O16 2.81(3) 2_655 ?
K6 C318 2.71(5) 2_655 ?
K6 C318 2.71(5) . ?
K6 C318 2.71(5) 3_665 ?
K7 O19 2.74(5) 2_765 ?
K7 O19 2.74(5) 3_675 ?
K7 O19 2.74(5) . ?
K7 O28 2.72(4) 2_765 ?
K7 O28 2.72(4) . ?
K7 O28 2.72(4) 3_675 ?
K7 C326 2.89(6) 2_765 ?
K7 C326 2.89(6) . ?
K7 C326 2.89(6) 3_675 ?
K7 C361 3.17(6) 2_765 ?
K7 C361 3.17(6) 3_675 ?
K7 C361 3.17(6) . ?
K10 O7 2.83(4) 2_665 ?
K10 O7 2.83(4) . ?
K10 O7 2.83(4) 3_565 ?
K10 C307 2.81(5) . ?
K10 C307 2.81(5) 2_665 ?
K10 C307 2.81(5) 3_565 ?
K10 C308 2.93(5) 3_565 ?
K10 C308 2.93(5) 2_665 ?
K10 C319 2.89(5) 2_665 ?
K10 C319 2.89(5) 3_565 ?
K10 C319 2.89(5) . ?
K10 C367 2.76(7) 1_454 ?
K9 O21 2.87(3) . ?
K9 O21 2.87(3) 2_755 ?
K9 O21 2.87(3) 3_775 ?
K9 O22 2.77(3) 2_755 ?
K9 O22 2.77(3) 3_775 ?
K9 O22 2.77(3) . ?
K9 O23 3.04(4) 3_775 ?
K9 O23 3.04(4) . ?
K9 O23 3.04(4) 2_755 ?
K8 O5 2.71(2) . ?
K8 O5 2.71(2) 2_765 ?
K8 O5 2.71(2) 3_675 ?
K8 O17 2.81(4) 2_765 ?
K8 O17 2.81(5) 3_675 ?
K8 O17 2.81(5) . ?
K8 O27 2.93(4) . ?
K8 O27 2.93(4) 2_765 ?
K8 O27 2.93(4) 3_675 ?
K8 C180 2.89(7) 2_765 ?
K8 C180 2.89(7) . ?
K8 C180 2.89(7) 3_675 ?
K11 O9 3.05(4) 3_675 ?
K11 O9 3.05(4) . ?
K11 O9 3.05(4) 2_765 ?
K11 O15 3.363(14) . ?
K11 O15 3.363(14) 2_765 ?
K11 O15 3.363(14) 3_675 ?
K11 C321 2.65(6) . ?
K11 C321 2.65(6) 2_765 ?
K11 C321 2.65(6) 3_675 ?
K11 C326 3.06(6) 3_675 ?
K11 C326 3.06(6) . ?
K11 C326 3.06(6) 2_765 ?
K12 O25 2.68(4) 2_665 ?
K12 O25 2.68(4) 3_565 ?
K12 O25 2.68(4) . ?
K12 C307 3.12(5) . ?
K12 C307 3.12(5) 3_565 ?
K12 C307 3.12(5) 2_665 ?
K12 C308 2.54(5) 2_665 ?
K12 C308 2.54(5) 3_565 ?
K12 C308 2.54(5) . ?
K12 C309 2.65(6) . ?
K12 C309 2.65(6) 3_565 ?
K12 C309 2.65(6) 2_665 ?
K13 O21 3.07(4) . ?
K13 O21 3.07(4) 3_775 ?
K13 O21 3.07(4) 2_755 ?
K13 O22 2.81(3) 2_755 ?
K13 O22 2.81(3) 3_775 ?
K13 O22 2.81(3) . ?
K13 O23 2.65(5) 3_775 ?
K13 O23 2.65(5) . ?
K13 O23 2.65(5) 2_755 ?
K13 C185 3.52(4) 2_755 ?
K13 C185 3.52(4) . ?
K13 C185 3.52(4) 3_775 ?
O1 C357 1.51(3) 3_665 ?
O1 C357 1.51(3) . ?
O1 C357 1.51(3) 2_655 ?
O1 C166 1.52(2) 3_665 ?
O1 C166 1.52(2) 2_655 ?
O1 C166 1.52(2) . ?
O2 C51 1.08(5) . ?
O2 C311 1.41(5) . ?
O3 C333 1.02(5) 3_665 ?
O3 C333 1.02(5) . ?
O3 C333 1.02(5) 2_655 ?
O3 C162 1.50(3) 2_655 ?
O3 C162 1.50(3) 3_665 ?
O3 C162 1.50(3) . ?
O4 C330 1.53(3) . ?
O4 C304 0.87(5) . ?
O5 C180 1.32(7) . ?
O5 C322 1.44(6) . ?
O5 C324 1.72(7) . ?
C330 H33A 0.9900 . ?
C330 H33B 0.9900 . ?
C330 C115 1.64(7) . ?
C331 C332 1.49(3) . ?
C331 C359 1.70(7) . ?
C331 O16 1.50(3) . ?
C332 C359 1.24(3) . ?
C332 O16 1.54(6) . ?
C332 O20 1.52(3) . ?
C332 O20 1.26(5) 3_665 ?
C333 C333 1.72(8) 3_665 ?
C333 C333 1.72(8) 2_655 ?
C333 C162 1.62(6) 2_655 ?
C333 C162 1.27(6) 3_665 ?
C334 C334 1.77(11) 3_675 ?
C334 C334 1.77(11) 2_765 ?
C334 O17 1.64(8) . ?
C355 O8 1.21(5) . ?
C356 O18 1.50(3) . ?
C357 C166 1.24(6) . ?
O6 C115 1.24(6) . ?
O6 C305 1.46(6) . ?
O7 C306 1.39(6) . ?
O7 C319 1.66(6) . ?
O8 C52 1.50(3) . ?
O9 C320 1.51(3) . ?
O9 C326 1.46(8) . ?
O10 C164 1.46(6) . ?
O10 C169 1.26(5) . ?
O11 C161 1.51(3) . ?
O11 C167 1.40(4) . ?
O12 C167 1.49(4) . ?
O12 C168 1.29(5) . ?
O13 C358 1.46(6) . ?
O13 O14 1.53(4) . ?
O13 C173 1.22(5) . ?
O13 C175 1.39(5) . ?
C358 C173 1.34(7) . ?
C358 C314 1.53(6) . ?
C359 O20 1.48(3) . ?
C359 O20 1.30(6) 3_665 ?
O14 C175 1.43(5) . ?
O14 C318 1.56(3) . ?
O15 C321 1.49(3) . ?
O15 C327 1.52(3) . ?
O16 C314 1.44(4) . ?
O17 C325 1.55(3) . ?
O18 C52 1.53(3) . ?
O19 C329 0.82(6) . ?
O19 C360 1.76(8) . ?
O19 C362 1.39(8) . ?
O20 O20 1.45(6) 2_655 ?
O20 O20 1.45(6) 3_665 ?
O21 C181 1.30(5) . ?
O21 C183 1.36(5) . ?
O22 C182 1.35(5) . ?
O22 C185 1.43(5) . ?
O23 C184 1.53(3) . ?
O23 C313 1.32(7) . ?
O24 C72 1.60(5) . ?
O24 C81 1.33(5) . ?
O25 C308 1.51(3) . ?
O25 C309 1.52(3) . ?
O26 C70 1.52(5) . ?
O26 C312 1.35(5) . ?
O27 C176 1.53(3) . ?
O27 C323 1.10(6) . ?
O28 C329 1.78(7) . ?
O28 C360 1.50(3) . ?
O28 C361 1.58(3) . ?
O29 C300 1.47(5) . ?
O29 C301 1.55(2) . ?
O30 C302 1.54(2) . ?
O30 C303 1.34(5) . ?
O31 C366 1.54(3) 3_775 ?
O31 C366 1.54(3) 2_755 ?
O31 C366 1.54(3) . ?
O31 C367 1.51(3) . ?
N2 B1 1.58(3) . ?
N2 C10 1.39(3) . ?
N2 C13 1.37(3) . ?
N4 C8 1.12(4) . ?
N4 C11 1.40(2) . ?
N4 C208 1.62(5) . ?
N5 C12 1.41(3) . ?
N5 C13 1.45(3) . ?
N5 B3 1.50(3) . ?
N6 B1 1.56(3) . ?
N6 C26 1.36(3) . ?
N6 C27 1.49(3) . ?
N7 C26 1.34(3) . ?
N7 C42 1.32(3) . ?
N7 B2 1.55(3) . ?
N8 C27 1.32(2) . ?
N8 C34 1.36(2) . ?
N8 B2 1.54(3) . ?
N9 C28 1.40(3) . ?
N9 C32 1.37(2) . ?
N9 B3 1.49(3) . ?
N10 C29 1.36(2) . ?
N10 C55 1.37(3) . ?
N10 B3 1.53(3) . ?
N11 C28 1.45(3) . ?
N11 C29 1.47(3) . ?
N11 B2 1.49(3) . ?
N15 C55 1.42(2) . ?
N15 C54 1.18(3) . ?
N15 C201 1.59(7) . ?
N17 C88 1.37(3) . ?
N17 C89 1.37(3) . ?
N17 B4 1.52(3) . ?
N18 C88 1.40(3) . ?
N18 C90 1.36(3) . ?
N19 C90 1.42(3) . ?
N19 C94 1.39(3) . ?
N19 B4 1.48(3) . ?
N20 C91 1.44(3) . ?
N20 C95 1.38(3) . ?
N20 B4 1.54(3) . ?
N21 C89 1.20(3) . ?
N21 C91 1.40(3) . ?
N22 C94 1.43(3) . ?
N22 C95 1.35(3) . ?
N22 B7 1.54(3) . ?
N23 C106 1.42(3) . ?
N23 C107 1.38(3) . ?
N23 B4 1.54(3) . ?
N24 C106 1.37(3) . ?
N24 C122 1.44(3) . ?
N24 B5 1.50(3) . ?
N25 C107 1.35(2) . ?
N25 C124 1.38(2) . ?
N25 B5 1.53(3) . ?
N26 C108 1.39(2) . ?
N26 C110 1.42(3) . ?
N26 B7 1.49(3) . ?
N27 C108 1.46(3) . ?
N27 C109 1.41(3) . ?
N27 B5 1.49(3) . ?
N28 C113 1.32(3) . ?
N28 C149 1.38(3) . ?
N28 B7 1.58(3) . ?
N29 C110 1.41(3) . ?
N29 C113 1.37(3) . ?
N31 C123 1.33(3) . ?
N31 C125 1.33(3) . ?
N31 B5 1.54(3) . ?
N32 C123 1.36(3) . ?
N32 C124 1.37(2) . ?
N33 C122 1.37(3) . ?
N33 C125 1.31(3) . ?
N34 C144 1.45(3) . ?
N34 C149 1.19(3) . ?
N41 C109 1.40(3) . ?
N41 C144 1.39(3) . ?
N41 B7 1.48(3) . ?
N3 C7 1.41(4) . ?
N3 C10 1.37(3) . ?
N3 C197 0.91(5) . ?
N13 C7 1.47(5) . ?
N13 C8 1.41(5) . ?
N13 B1 1.51(4) . ?
C1 C2 1.39(4) . ?
C1 C6 1.39(5) . ?
C1 C8 1.52(5) . ?
C2 C3 1.36(5) . ?
C2 C7 1.51(5) . ?
C3 H3 0.9500 . ?
C3 C4 1.57(5) . ?
C4 H4 0.9500 . ?
C4 C5 1.25(5) . ?
C5 H5 0.9500 . ?
C5 C6 1.42(5) . ?
C6 H6 0.9500 . ?
B1 N39 1.54(6) . ?
B1 N1 1.48(3) . ?
C10 C15 1.37(3) . ?
C11 C16 1.39(3) . ?
C11 N1 1.40(2) . ?
C12 C17 1.44(3) . ?
C12 N1 1.37(2) . ?
C13 C14 1.43(3) . ?
C14 C15 1.43(3) . ?
C14 C18 1.40(3) . ?
C15 C21 1.44(3) . ?
C16 C17 1.40(3) . ?
C16 C22 1.46(3) . ?
C17 C25 1.42(3) . ?
C18 H18 0.9500 . ?
C18 C19 1.40(3) . ?
C19 H19 0.9500 . ?
C19 C20 1.54(4) . ?
C20 H20 0.9500 . ?
C20 C21 1.39(4) . ?
C21 H21 0.9500 . ?
C22 H22 0.9500 . ?
C22 C23 1.39(3) . ?
C23 H23 0.9500 . ?
C23 C24 1.32(3) . ?
C24 H24 0.9500 . ?
C24 C25 1.38(3) . ?
C25 H25 0.9500 . ?
C26 C40 1.42(5) . ?
C26 C218 1.41(6) . ?
C27 C33 1.37(3) . ?
C28 C30 1.35(3) . ?
C29 C59 1.39(3) . ?
C30 C31 1.48(3) . ?
C30 C65 1.41(3) . ?
C31 C32 1.36(3) . ?
C31 C68 1.47(3) . ?
C32 N16 1.43(4) . ?
C32 N35 1.28(9) . ?
C33 C35 1.43(3) . ?
C33 C39 1.39(4) . ?
C33 C225 1.45(6) . ?
C34 C35 1.38(3) . ?
C34 N14 1.45(5) . ?
C34 N37 1.32(9) . ?
C35 C36 1.32(4) . ?
C35 C228 1.63(6) . ?
C36 H36 0.9500 . ?
C36 C37 1.39(5) . ?
C37 H37 0.9500 . ?
C37 C38 1.33(5) . ?
C38 H38 0.9500 . ?
C38 C39 1.37(4) . ?
C39 H39 0.9500 . ?
C42 C41 1.43(5) . ?
C42 N40 1.42(3) . ?
C42 C213 1.38(6) . ?
C40 C41 1.42(6) . ?
C40 C43 1.40(6) . ?
C41 C46 1.46(6) . ?
C43 H43 0.9500 . ?
C43 C44 1.50(6) . ?
C44 H44 0.9500 . ?
C44 C45 1.20(5) . ?
C45 H45 0.9500 . ?
C45 C46 1.39(5) . ?
C46 H46 0.9500 . ?
C51 C52 1.61(6) . ?
C55 C60 1.44(3) . ?
C59 C60 1.46(3) . ?
C59 C64 1.43(3) . ?
C60 C61 1.35(3) . ?
C61 H61 0.9500 . ?
C61 C62 1.40(3) . ?
C62 H62 0.9500 . ?
C62 C63 1.37(3) . ?
C63 H63 0.9500 . ?
C63 C64 1.34(3) . ?
C64 H64 0.9500 . ?
C65 H65 0.9500 . ?
C65 C66 1.38(3) . ?
C66 H66 0.9500 . ?
C66 C67 1.44(3) . ?
C67 H67 0.9500 . ?
C67 C68 1.39(3) . ?
C68 H68 0.9500 . ?
C70 H70A 0.9800 . ?
C70 H70B 0.9800 . ?
C70 H70C 0.9800 . ?
C72 H72A 0.9900 . ?
C72 H72B 0.9900 . ?
C72 C312 1.14(5) . ?
N40 C235 1.19(3) . ?
C235 N12 1.35(4) . ?
C235 C48 1.50(4) . ?
C235 N38 1.57(7) . ?
C235 C73 1.71(4) . ?
N12 C50 1.43(5) . ?
N12 B2 1.51(5) . ?
N14 C50 1.39(7) . ?
C236 H236 0.9500 . ?
C236 C48 1.40(4) . ?
C236 C74 1.43(4) . ?
C48 C49 1.39(4) . ?
C49 C50 1.49(7) . ?
C49 C76 1.37(4) . ?
C74 H74 0.9500 . ?
C74 C75 1.36(4) . ?
C75 H75 0.9500 . ?
C75 C76 1.36(4) . ?
C76 H76 0.9500 . ?
N16 C56 1.24(5) . ?
N30 C54 1.45(4) . ?
N30 C56 1.40(5) . ?
N30 B3 1.58(4) . ?
C54 C58 1.46(4) . ?
C56 C57 1.45(5) . ?
C57 C58 1.40(4) . ?
C57 C77 1.29(4) . ?
C58 C80 1.45(4) . ?
C77 H77 0.9500 . ?
C77 C78 1.47(4) . ?
C78 H78 0.9500 . ?
C78 C79 1.39(4) . ?
C79 H79 0.9500 . ?
C79 C80 1.35(4) . ?
C80 H80 0.9500 . ?
C81 H81A 0.9800 . ?
C81 H81B 0.9800 . ?
C81 H81C 0.9800 . ?
C82 C83 1.43(3) . ?
C82 C87 1.37(3) . ?
C82 C89 1.51(3) . ?
C83 H83 0.9500 . ?
C83 C84 1.43(4) . ?
C84 H84 0.9500 . ?
C84 C85 1.32(4) . ?
C85 H85 0.9500 . ?
C85 C86 1.37(3) . ?
C86 H86 0.9500 . ?
C86 C87 1.41(3) . ?
C87 C88 1.41(3) . ?
C90 C92 1.39(3) . ?
C91 C97 1.37(3) . ?
C92 C93 1.49(3) . ?
C92 C98 1.38(3) . ?
C93 C94 1.45(3) . ?
C93 C101 1.48(3) . ?
C95 C96 1.43(3) . ?
C96 C97 1.50(3) . ?
C96 C102 1.40(3) . ?
C97 C105 1.48(4) . ?
C98 H98 0.9500 . ?
C98 C99 1.38(3) . ?
C99 H99 0.9500 . ?
C99 C100 1.37(4) . ?
C100 H100 0.9500 . ?
C100 C101 1.28(3) . ?
C101 H101 0.9500 . ?
C102 H102 0.9500 . ?
C102 C103 1.36(3) . ?
C103 H103 0.9500 . ?
C103 C104 1.52(4) . ?
C104 H104 0.9500 . ?
C104 C105 1.30(4) . ?
C105 H105 0.9500 . ?
C106 C116 1.39(5) . ?
C106 C229 1.34(8) . ?
C107 C128 1.46(3) . ?
C108 C112 1.32(3) . ?
C109 C138 1.38(3) . ?
C110 C111 1.42(3) . ?
C111 C112 1.49(3) . ?
C111 C145 1.37(3) . ?
C112 C148 1.45(2) . ?
C113 C150 1.48(3) . ?
C115 H11A 0.9900 . ?
C115 H11B 0.9900 . ?
C116 C117 1.36(5) . ?
C116 C121 1.43(6) . ?
C117 H117 0.9500 . ?
C117 C118 1.41(5) . ?
C118 H118 0.9500 . ?
C118 C119 1.43(5) . ?
C119 H119 0.9500 . ?
C119 C120 1.37(4) . ?
C120 H120 0.9500 . ?
C120 C121 1.52(5) . ?
C121 C122 1.33(5) . ?
C122 C234 1.26(8) . ?
C123 C127 1.49(3) . ?
C124 C129 1.44(3) . ?
C125 C126 1.47(3) . ?
C126 C127 1.42(3) . ?
C126 C152 1.39(3) . ?
C127 C155 1.46(3) . ?
C128 C129 1.40(3) . ?
C128 C133 1.38(3) . ?
C129 C130 1.42(3) . ?
C130 H130 0.9500 . ?
C130 C131 1.26(3) . ?
C131 H131 0.9500 . ?
C131 C132 1.46(3) . ?
C132 H132 0.9500 . ?
C132 C133 1.37(3) . ?
C133 H133 0.9500 . ?
C138 C139 1.41(3) . ?
C138 C143 1.50(3) . ?
C139 H139 0.9500 . ?
C139 C140 1.32(3) . ?
C140 H140 0.9500 . ?
C140 C141 1.48(3) . ?
C141 H141 0.9500 . ?
C141 C142 1.39(3) . ?
C142 H142 0.9500 . ?
C142 C143 1.36(3) . ?
C143 C144 1.39(3) . ?
C145 H145 0.9500 . ?
C145 C146 1.33(3) . ?
C146 H146 0.9500 . ?
C146 C147 1.35(3) . ?
C147 H147 0.9500 . ?
C147 C148 1.34(3) . ?
C148 H148 0.9500 . ?
C149 C151 1.54(4) . ?
C150 C151 1.52(4) . ?
C150 C156 1.37(4) . ?
C151 C159 1.32(3) . ?
C152 H152 0.9500 . ?
C152 C153 1.42(3) . ?
C153 H153 0.9500 . ?
C153 C154 1.33(3) . ?
C154 H154 0.9500 . ?
C154 C155 1.32(3) . ?
C155 H155 0.9500 . ?
C156 H156 0.9500 . ?
C156 C157 1.37(3) . ?
C157 H157 0.9500 . ?
C157 C158 1.28(4) . ?
C158 H158 0.9500 . ?
C158 C159 1.46(4) . ?
C159 H159 0.9500 . ?
C161 H16A 0.9900 . ?
C161 H16B 0.9900 . ?
C161 C162 1.76(7) . ?
C164 C166 1.55(3) . ?
C167 H16C 0.9900 . ?
C167 H16D 0.9900 . ?
C168 H16E 0.9900 . ?
C168 H16F 0.9900 . ?
C168 C169 1.64(6) . ?
C169 H16G 0.9900 . ?
C169 H16H 0.9900 . ?
C173 C175 1.53(3) . ?
C176 C323 1.83(8) . ?
C180 C323 1.81(10) . ?
C180 C324 1.03(8) . ?
C181 H18A 0.9800 . ?
C181 H18B 0.9800 . ?
C181 H18C 0.9800 . ?
C182 H18D 0.9900 . ?
C182 H18E 0.9900 . ?
C182 C183 1.50(3) . ?
C183 H18F 0.9900 . ?
C183 H18G 0.9900 . ?
C184 C184 1.73(11) 2_755 ?
C184 C184 1.73(11) 3_775 ?
C184 C366 1.52(3) . ?
C185 H18H 0.9800 . ?
C185 H18I 0.9800 . ?
C185 H18J 0.9800 . ?
C300 H30A 0.9800 . ?
C300 H30B 0.9800 . ?
C300 H30C 0.9800 . ?
C301 H30D 0.9900 . ?
C301 H30E 0.9900 . ?
C301 C303 1.58(3) . ?
C302 H30F 0.9800 . ?
C302 H30G 0.9800 . ?
C302 H30H 0.9800 . ?
C303 H30I 0.9900 . ?
C303 H30J 0.9900 . ?
C305 H30K 0.9800 . ?
C305 H30L 0.9800 . ?
C305 H30M 0.9800 . ?
C307 C308 1.52(3) . ?
C307 C319 1.53(3) . ?
C312 H31A 0.9900 . ?
C312 H31B 0.9900 . ?
C320 C321 1.52(3) . ?
C320 C326 1.35(9) . ?
C322 H32G 0.9900 . ?
C322 H32H 0.9900 . ?
C322 C325 1.54(3) . ?
C323 C324 1.47(9) . ?
C326 C361 2.00(3) . ?
C327 H32A 0.9800 . ?
C327 H32B 0.9800 . ?
C327 H32C 0.9800 . ?
C327 H32D 0.9800 . ?
C327 H32E 0.9800 . ?
C327 H32F 0.9800 . ?
C329 C360 1.52(3) . ?
C329 C362 1.77(10) . ?
C360 C362 1.57(9) . ?
C366 C366 1.56(11) 2_755 ?
C366 C366 1.56(11) 3_775 ?
C229 C230 1.57(10) . ?
C229 C234 1.47(12) . ?
C230 H230 0.9500 . ?
C230 C231 1.36(9) . ?
C231 H231 0.9500 . ?
C231 C232 1.28(8) . ?
C232 H232 0.9500 . ?
C232 C233 1.29(8) . ?
C233 H233 0.9500 . ?
C233 C234 1.52(10) . ?
C225 H225 0.9500 . ?
C225 C226 1.29(7) . ?
C226 H226 0.9500 . ?
C226 C227 1.37(7) . ?
C227 H227 0.9500 . ?
C227 C228 1.23(7) . ?
C228 H228 0.9500 . ?
N37 C219 1.36(14) . ?
N38 C219 1.38(11) . ?
N38 B2 1.56(9) . ?
C219 C221 1.35(11) . ?
C221 C222 1.3900 . ?
C221 C73 1.3900 . ?
C222 H222 0.9500 . ?
C222 C223 1.3900 . ?
C223 H223 0.9500 . ?
C223 C224 1.3900 . ?
C224 H224 0.9500 . ?
C224 C47 1.3900 . ?
C47 H47 0.9500 . ?
C47 C73 1.3900 . ?
C213 C214 1.48(7) . ?
C213 C218 1.43(8) . ?
C214 H214 0.9500 . ?
C214 C215 1.32(6) . ?
C215 H215 0.9500 . ?
C215 C216 1.51(7) . ?
C216 H216 0.9500 . ?
C216 C217 1.35(7) . ?
C217 H217 0.9500 . ?
C217 C218 1.40(7) . ?
N39 C197 1.65(6) . ?
N39 C208 1.37(7) . ?
C197 C206 1.61(7) . ?
C206 C207 1.22(7) . ?
C206 C209 1.40(7) . ?
C207 C208 1.47(7) . ?
C207 C210 1.53(6) . ?
C209 H209 0.9500 . ?
C209 C212 1.47(6) . ?
C210 H210 0.9500 . ?
C210 C211 1.28(7) . ?
C211 H211 0.9500 . ?
C211 C212 1.34(6) . ?
C212 H212 0.9500 . ?
N35 C198 1.28(11) . ?
N36 C198 1.30(11) . ?
N36 C201 1.50(9) . ?
N36 B3 1.44(7) . ?
C198 C199 1.38(12) . ?
C199 C200 1.47(9) . ?
C199 C202 1.35(10) . ?
C200 C201 1.39(10) . ?
C200 C205 1.35(10) . ?
C202 H202 0.9500 . ?
C202 C203 1.38(10) . ?
C203 H203 0.9500 . ?
C203 C204 1.31(10) . ?
C204 H204 0.9500 . ?
C204 C205 1.54(10) . ?
C205 H205 0.9500 . ?

loop_
_geom_torsion_atom_site_label_1
_geom_torsion_atom_site_label_2
_geom_torsion_atom_site_label_3
_geom_torsion_atom_site_label_4
_geom_torsion
_geom_torsion_site_symmetry_1
_geom_torsion_site_symmetry_2
_geom_torsion_site_symmetry_3
_geom_torsion_site_symmetry_4
_geom_torsion_publ_flag
K1 O2 C51 C52 29(4) . . . . ?
K1 C356 O18 C52 119(3) . . . . ?
K1 O8 C52 O18 -35(2) . . . . ?
K1 O8 C52 C51 59(3) . . . . ?
K1 O18 C52 O8 36(2) . . . . ?
K1 O18 C52 C51 -73(2) . . . . ?
K1 N2 B1 N6 0(2) . . . . ?
K1 N2 B1 N13 130(2) . . . . ?
K1 N2 B1 N39 124(2) . . . . ?
K1 N2 B1 N1 -124.8(13) . . . . ?
K1 N2 C10 N3 -128(2) . . . . ?
K1 N2 C10 C15 72.3(17) . . . . ?
K1 N2 C13 N5 111.3(17) . . . . ?
K1 N2 C13 C14 -76.2(17) . . . . ?
K1 N7 C26 N6 110(2) . . . . ?
K1 N7 C26 C40 -66(2) . . . . ?
K1 N7 C26 C218 -93(3) . . . . ?
K1 N7 C42 C41 63(2) . . . . ?
K1 N7 C42 N40 -132(2) . . . . ?
K1 N7 C42 C213 90(3) . . . . ?
K1 N7 B2 N8 -122.6(13) . . . . ?
K1 N7 B2 N11 2(2) . . . . ?
K1 N7 B2 N12 127.1(18) . . . . ?
K1 N7 B2 N38 134(3) . . . . ?
K1 N9 C28 N11 114.7(16) . . . . ?
K1 N9 C28 C30 -73.5(16) . . . . ?
K1 N9 C32 C31 61.5(16) . . . . ?
K1 N9 C32 N16 -136(2) . . . . ?
K1 N9 C32 N35 -125(5) . . . . ?
K1 N9 B3 N5 2(2) . . . . ?
K1 N9 B3 N10 -121.5(13) . . . . ?
K1 N9 B3 N30 131.0(15) . . . . ?
K1 N9 B3 N36 121(3) . . . . ?
K1 C10 C15 C14 67.8(19) . . . . ?
K1 C10 C15 C21 -116(3) . . . . ?
K1 C13 C14 C15 -74.7(17) . . . . ?
K1 C13 C14 C18 119(3) . . . . ?
K1 C14 C15 C10 -68.9(19) . . . . ?
K1 C14 C15 C21 114(2) . . . . ?
K1 C14 C18 C19 -101(3) . . . . ?
K1 C15 C21 C20 93(3) . . . . ?
K1 C26 C40 C41 -79(3) . . . . ?
K1 C26 C40 C43 112(5) . . . . ?
K1 C26 C218 C213 -73(4) . . . . ?
K1 C26 C218 C217 111(6) . . . . ?
K1 C28 C30 C31 -78.0(14) . . . . ?
K1 C28 C30 C65 103(3) . . . . ?
K1 C30 C31 C32 -78.7(16) . . . . ?
K1 C30 C31 C68 109.4(18) . . . . ?
K1 C30 C65 C66 -91(2) . . . . ?
K1 C31 C32 N9 -61.6(15) . . . . ?
K1 C31 C32 N16 138(3) . . . . ?
K1 C31 C32 N35 124(4) . . . . ?
K1 C31 C68 C67 74(2) . . . . ?
K1 C32 N16 C56 -100(4) . . . . ?
K1 C32 N35 C198 -114(6) . . . . ?
K1 C42 C41 C40 69(3) . . . . ?
K1 C42 C41 C46 -118(5) . . . . ?
K1 C42 N40 C235 -102(2) . . . . ?
K1 C42 C213 C214 -112(6) . . . . ?
K1 C42 C213 C218 61(4) . . . . ?
K1 C40 C41 C42 -78(3) . . . . ?
K1 C40 C41 C46 109(4) . . . . ?
K1 C40 C43 C44 -89(4) . . . . ?
K1 C41 C46 C45 82(4) . . . . ?
K1 C51 C52 O8 -42(2) . . . . ?
K1 C51 C52 O18 45.7(18) . . . . ?
K2 O24 C72 C312 46(4) . . . . ?
K2 O26 C312 C72 53(5) . . . . ?
K2 N8 C27 N6 -115.1(15) . . . . ?
K2 N8 C27 C33 73.1(15) . . . . ?
K2 N8 C34 C35 -68.4(15) . . . . ?
K2 N8 C34 N14 125(3) . . . . ?
K2 N8 C34 N37 135(5) . . . . ?
K2 N8 B2 N7 125.5(13) . . . . ?
K2 N8 B2 N11 1(2) . . . . ?
K2 N8 B2 N12 -130(2) . . . . ?
K2 N8 B2 N38 -124(3) . . . . ?
K2 N10 C29 N11 -110.5(15) . . . . ?
K2 N10 C29 C59 79.4(14) . . . . ?
K2 N10 C55 N15 122.2(19) . . . . ?
K2 N10 C55 C60 -73.5(15) . . . . ?
K2 N10 B3 N5 4(2) . . . . ?
K2 N10 B3 N9 127.4(14) . . . . ?
K2 N10 B3 N30 -122.2(15) . . . . ?
K2 N10 B3 N36 -134(3) . . . . ?
K2 C11 C16 C17 -68.0(14) . . . . ?
K2 C11 C16 C22 119(2) . . . . ?
K2 C11 N1 B1 -122.8(17) . . . . ?
K2 C11 N1 C12 70.7(12) . . . . ?
K2 C12 C17 C16 77.6(14) . . . . ?
K2 C12 C17 C25 -102(3) . . . . ?
K2 C12 N1 B1 115.7(17) . . . . ?
K2 C12 N1 C11 -78.0(13) . . . . ?
K2 C16 C17 C12 -72.0(13) . . . . ?
K2 C16 C17 C25 107.7(18) . . . . ?
K2 C16 C22 C23 -82(2) . . . . ?
K2 C17 C25 C24 93(2) . . . . ?
K2 C27 C33 C35 76.9(14) . . . . ?
K2 C27 C33 C39 -118(3) . . . . ?
K2 C27 C33 C225 -80(5) . . . . ?
K2 C29 C59 C60 69.9(15) . . . . ?
K2 C29 C59 C64 -117(2) . . . . ?
K2 C33 C35 C34 73.3(14) . . . . ?
K2 C33 C35 C36 -116(2) . . . . ?
K2 C33 C35 C228 -98(3) . . . . ?
K2 C33 C39 C38 93(3) . . . . ?
K2 C33 C225 C226 99(6) . . . . ?
K2 C34 C35 C33 -68.5(14) . . . . ?
K2 C34 C35 C36 125(4) . . . . ?
K2 C34 C35 C228 102(3) . . . . ?
K2 C34 N14 C50 114(4) . . . . ?
K2 C34 N37 C219 102(9) . . . . ?
K2 C35 C36 C37 -84(4) . . . . ?
K2 C35 C228 C227 -82(5) . . . . ?
K2 C55 C60 C59 -70.9(14) . . . . ?
K2 C55 C60 C61 118(3) . . . . ?
K2 C59 C60 C55 68.7(14) . . . . ?
K2 C59 C60 C61 -119(2) . . . . ?
K2 C59 C64 C63 96(2) . . . . ?
K2 C60 C61 C62 -100(2) . . . . ?
K2 C72 C312 O26 -37(4) . . . . ?
K3 O29 C301 C303 22(3) . . . . ?
K3 O30 C303 C301 94(2) . . . . ?
K3 N19 C90 N18 130.7(18) . . . . ?
K3 N19 C90 C92 -64.9(15) . . . . ?
K3 N19 C94 N22 -112.3(17) . . . . ?
K3 N19 C94 C93 75.1(14) . . . . ?
K3 N19 B4 N17 -132.5(13) . . . . ?
K3 N19 B4 N20 121.4(14) . . . . ?
K3 N19 B4 N23 -1(2) . . . . ?
K3 N25 C107 N23 -115.6(17) . . . . ?
K3 N25 C107 C128 73.6(13) . . . . ?
K3 N25 C124 N32 132.3(19) . . . . ?
K3 N25 C124 C129 -67.6(14) . . . . ?
K3 N25 B5 N24 124.3(14) . . . . ?
K3 N25 B5 N27 1(2) . . . . ?
K3 N25 B5 N31 -129.5(12) . . . . ?
K3 N26 C108 N27 -110.3(15) . . . . ?
K3 N26 C108 C112 78.8(15) . . . . ?
K3 N26 C110 N29 128(2) . . . . ?
K3 N26 C110 C111 -76.3(15) . . . . ?
K3 N26 B7 N22 2(3) . . . . ?
K3 N26 B7 N28 -122.2(14) . . . . ?
K3 N26 B7 N41 125.5(15) . . . . ?
K3 C90 C92 C93 -67.2(14) . . . . ?
K3 C90 C92 C98 122(3) . . . . ?
K3 C92 C93 C94 -71.5(14) . . . . ?
K3 C92 C93 C101 108.2(19) . . . . ?
K3 C92 C98 C99 -77(3) . . . . ?
K3 C93 C94 N19 -76.4(13) . . . . ?
K3 C93 C94 N22 113(3) . . . . ?
K3 C93 C101 C100 94(2) . . . . ?
K3 C107 C128 C129 75.8(15) . . . . ?
K3 C107 C128 C133 -108(3) . . . . ?
K3 C108 C112 C111 67.8(15) . . . . ?
K3 C108 C112 C148 -114(2) . . . . ?
K3 C110 C111 C112 -70.8(13) . . . . ?
K3 C110 C111 C145 121(2) . . . . ?
K3 C111 C112 C108 -64.2(15) . . . . ?
K3 C111 C112 C148 117.4(15) . . . . ?
K3 C111 C145 C146 -93(2) . . . . ?
K3 C112 C148 C147 92.2(19) . . . . ?
K3 C124 C129 C128 -68.9(15) . . . . ?
K3 C124 C129 C130 115(2) . . . . ?
K3 C128 C129 C124 73.4(15) . . . . ?
K3 C128 C129 C130 -110(2) . . . . ?
K3 C128 C133 C132 92(2) . . . . ?
K3 C129 C130 C131 -85(3) . . . . ?
K3 C301 C303 O30 -70(3) . . . . ?
K4 O4 C330 C115 -75(3) . . . . ?
K4 C330 C115 O6 34(4) . . . . ?
K4 O6 C115 C330 -49(5) . . . . ?
K4 N20 C91 N21 -133(2) . . . . ?
K4 N20 C91 C97 73.2(18) . . . . ?
K4 N20 C95 N22 112(2) . . . . ?
K4 N20 C95 C96 -76.3(17) . . . . ?
K4 N20 B4 N17 126.2(14) . . . . ?
K4 N20 B4 N19 -125.9(14) . . . . ?
K4 N20 B4 N23 -3(2) . . . . ?
K4 N24 C106 N23 108.3(17) . . . . ?
K4 N24 C106 C116 -86(2) . . . . ?
K4 N24 C106 C229 -64(4) . . . . ?
K4 N24 C122 N33 -126.5(19) . . . . ?
K4 N24 C122 C121 82(2) . . . . ?
K4 N24 C122 C234 60(4) . . . . ?
K4 N24 B5 N25 -125.4(13) . . . . ?
K4 N24 B5 N27 -1(2) . . . . ?
K4 N24 B5 N31 127.8(12) . . . . ?
K4 N41 C109 N27 115.6(18) . . . . ?
K4 N41 C109 C138 -73.5(17) . . . . ?
K4 N41 C144 N34 -134.8(18) . . . . ?
K4 N41 C144 C143 63.1(17) . . . . ?
K4 N41 B7 N22 6(2) . . . . ?
K4 N41 B7 N26 -119.9(16) . . . . ?
K4 N41 B7 N28 129.2(14) . . . . ?
K4 C91 C97 C96 70.1(19) . . . . ?
K4 C91 C97 C105 -119(3) . . . . ?
K4 C95 C96 C97 -71.3(17) . . . . ?
K4 C95 C96 C102 117(3) . . . . ?
K4 C96 C97 C91 -70(2) . . . . ?
K4 C96 C97 C105 117(2) . . . . ?
K4 C96 C102 C103 -93(2) . . . . ?
K4 C97 C105 C104 89(3) . . . . ?
K4 C106 C116 C117 116(4) . . . . ?
K4 C106 C116 C121 -73(3) . . . . ?
K4 C106 C229 C230 102(9) . . . . ?
K4 C106 C229 C234 -78(5) . . . . ?
K4 C109 C138 C139 106(3) . . . . ?
K4 C109 C138 C143 -79.7(16) . . . . ?
K4 C122 C234 C229 71(5) . . . . ?
K4 C122 C234 C233 -107(10) . . . . ?
K4 C138 C139 C140 -92(2) . . . . ?
K4 C138 C143 C142 111(2) . . . . ?
K4 C138 C143 C144 -75.6(18) . . . . ?
K4 C143 C144 N34 140(2) . . . . ?
K4 C143 C144 N41 -61.1(16) . . . . ?
K4 C229 C230 C231 -91(6) . . . . ?
K4 C229 C234 C122 -82(5) . . . . ?
K4 C229 C234 C233 96(6) . . . . ?
K5 O1 C357 C166 -42(4) . . . . ?
K5 O1 C166 C357 148(3) . . . . ?
K5 O1 C166 C164 49(17) . . . . ?
K5 O3 C333 C333 -69(7) . . . 2_655 ?
K5 O3 C333 C333 69(7) . . . 3_665 ?
K5 O3 C333 C162 -123(3) . . . 3_665 ?
K5 O3 C333 C162 113(3) . . . 2_655 ?
K5 O3 C162 C333 -72(4) . . . 3_665 ?
K5 O3 C162 C333 60(5) . . . 2_655 ?
K5 O3 C162 C161 -2(4) . . . . ?
K5 O10 C164 C166 40(3) . . . . ?
K5 O10 C169 C168 31(4) . . . . ?
K5 O11 C161 C162 76(3) . . . . ?
K5 O11 C167 O12 -21(3) . . . . ?
K5 O12 C167 O11 17(2) . . . . ?
K5 O12 C168 C169 63(3) . . . . ?
K6 C332 C359 C331 154(13) . . . . ?
K6 C332 C359 O20 20(12) . . . . ?
K6 C332 C359 O20 -50(12) . . . 3_665 ?
K6 C332 O16 C331 137(3) . . . . ?
K6 C332 O16 C314 91(10) . . . . ?
K6 C332 O20 C332 4(3) . . . 2_655 ?
K6 C332 O20 C359 -36(15) . . . 2_655 ?
K6 C332 O20 C359 -173(5) . . . . ?
K6 C332 O20 O20 -102(2) . . . 3_665 ?
K6 C332 O20 O20 -66.0(18) . . . 2_655 ?
K6 O13 C358 C173 166(4) . . . . ?
K6 O13 C358 C314 93(5) . . . . ?
K6 O13 O14 C175 153(3) . . . . ?
K6 O13 O14 C318 48(3) . . . . ?
K6 O13 C173 C358 -22(5) . . . . ?
K6 O13 C173 C175 -136(5) . . . . ?
K6 O13 C175 O14 -39(4) . . . . ?
K6 O13 C175 C173 141(4) . . . . ?
K6 C358 C173 O13 15(4) . . . . ?
K6 C358 C173 C175 67(5) . . . . ?
K6 C358 C314 O16 23(3) . . . . ?
K6 O14 C175 O13 27(3) . . . . ?
K6 O14 C175 C173 27(5) . . . . ?
K6 O16 C314 C358 -24(3) . . . . ?
K7 O19 C329 O28 40(6) . . . . ?
K7 O19 C329 C360 93(5) . . . . ?
K7 O19 C329 C362 133(7) . . . . ?
K7 O19 C360 O28 -34(3) . . . . ?
K7 O19 C360 C329 -115(6) . . . . ?
K7 O19 C360 C362 113(4) . . . . ?
K7 O19 C362 C329 -134(7) . . . . ?
K7 O19 C362 C360 -93(4) . . . . ?
K7 O28 C329 O19 -34(6) . . . . ?
K7 O28 C329 C360 -126(4) . . . . ?
K7 O28 C329 C362 -84(3) . . . . ?
K7 O28 C360 O19 38(4) . . . . ?
K7 O28 C360 C329 66(4) . . . . ?
K7 O28 C360 C362 10(7) . . . . ?
K7 O28 C361 C326 24(5) . . . . ?
K7 C329 C360 O19 48(4) . . . . ?
K7 C329 C360 O28 -43(3) . . . . ?
K7 C329 C360 C362 84(4) . . . . ?
K7 C329 C362 O19 33(5) . . . . ?
K7 C329 C362 C360 -97(3) . . . . ?
K10 O7 C319 C307 61(3) . . . . ?
K10 C307 C308 O25 61(14) . . . . ?
K10 C307 C319 O7 -61(3) . . . . ?
K9 O21 C183 C182 -47(4) . . . . ?
K9 O22 C182 C183 -50(4) . . . . ?
K9 O23 C184 C184 -26(8) . . . 2_755 ?
K9 O23 C184 C184 37(8) . . . 3_775 ?
K9 O23 C184 C366 -178(20) . . . . ?
K8 O5 C180 C323 -91(4) . . . . ?
K8 O5 C180 C324 -144(6) . . . . ?
K8 O5 C322 C325 -23(6) . . . . ?
K8 O5 C324 C180 40(7) . . . . ?
K8 O5 C324 C323 -38(5) . . . . ?
K8 O17 C325 C322 4(13) . . . . ?
K8 O27 C176 C323 -120(4) . . . . ?
K8 O27 C323 C176 74(4) . . . . ?
K8 O27 C323 C180 -45(5) . . . . ?
K8 O27 C323 C324 -50(7) . . . . ?
K8 C176 C323 O27 -55(4) . . . . ?
K8 C176 C323 C180 11(4) . . . . ?
K8 C176 C323 C324 41(7) . . . . ?
K8 C180 C323 O27 39(4) . . . . ?
K8 C180 C323 C176 -11(5) . . . . ?
K8 C180 C323 C324 -150(7) . . . . ?
K8 C180 C324 O5 -59(8) . . . . ?
K8 C180 C324 C323 51(11) . . . . ?
K11 O9 C320 C321 -26(5) . . . . ?
K11 O9 C320 C326 73(4) . . . . ?
K11 O9 C326 C320 -100(3) . . . . ?
K11 O9 C326 C361 91(2) . . . . ?
K11 O15 C321 C320 138(10) . . . . ?
K11 C320 C321 O15 -138(10) . . . . ?
K11 C320 C326 O9 73(3) . . . . ?
K11 C320 C326 C361 87(6) . . . . ?
K12 O25 C308 C307 -77(14) . . . . ?
K12 C307 C308 O25 74(14) . . . . ?
K12 C307 C319 O7 -89(3) . . . . ?
K13 O21 C183 C182 -39(4) . . . . ?
K13 O22 C182 C183 -61(4) . . . . ?
K13 O23 C184 C184 37(7) . . . 3_775 ?
K13 O23 C184 C184 -27(8) . . . 2_755 ?
K13 O23 C184 C366 -178(21) . . . . ?
O1 C357 C166 K5 33(3) . . . . ?
O1 C357 C166 C164 161(5) . . . . ?
O2 C51 C52 K1 -21(3) . . . . ?
O2 C51 C52 O8 -63(4) . . . . ?
O2 C51 C52 O18 24(4) . . . . ?
O4 C330 C115 K4 74(3) . . . . ?
O4 C330 C115 O6 108(5) . . . . ?
O5 C180 C323 O27 109(6) . . . . ?
O5 C180 C323 C176 59(6) . . . . ?
O5 C180 C323 C324 -80(7) . . . . ?
O5 C180 C324 C323 110(5) . . . . ?
O5 C322 C325 K8 16(4) . . . . ?
O5 C322 C325 O17 13(15) . . . . ?
C330 O4 C304 K4 40(7) . . . . ?
C331 C332 C359 O20 155(4) . . . 3_665 ?
C331 C332 C359 O20 -134(4) . . . . ?
C331 C332 O16 K6 -137(3) . . . . ?
C331 C332 O16 C314 -46(10) . . . . ?
C331 C332 O20 K6 -133(4) . . . . ?
C331 C332 O20 C332 -130(4) . . . 2_655 ?
C331 C332 O20 C359 54(4) . . . . ?
C331 C332 O20 C359 -170(14) . . . 2_655 ?
C331 C332 O20 O20 161(3) . . . 2_655 ?
C331 C332 O20 O20 125(4) . . . 3_665 ?
C331 C359 O20 K6 -47(4) . . . . ?
C331 C359 O20 C332 -49(13) . . . 2_655 ?
C331 C359 O20 C332 -40(3) . . . . ?
C331 C359 O20 C359 159(5) . . . 2_655 ?
C331 C359 O20 O20 -107(4) . . . 3_665 ?
C331 C359 O20 O20 -127(4) . . . 2_655 ?
C331 O16 C314 C358 -149(4) . . . . ?
C332 C331 C359 O20 -23(4) . . . 3_665 ?
C332 C331 C359 O20 45(3) . . . . ?
C332 C331 O16 K6 43(3) . . . . ?
C332 C331 O16 C314 167(3) . . . . ?
C332 C359 O20 K6 -6(4) . . . . ?
C332 C359 O20 C332 -9(13) . . . 2_655 ?
C332 C359 O20 C359 -161(6) . . . 2_655 ?
C332 C359 O20 O20 -67(3) . . . 3_665 ?
C332 C359 O20 O20 -87(4) . . . 2_655 ?
C332 O16 C314 C358 -108(10) . . . . ?
C333 O3 C333 K5 69(7) 2_655 . . . ?
C333 O3 C333 K5 -69(7) 3_665 . . . ?
C333 O3 C333 C333 138(13) 2_655 . . 3_665 ?
C333 O3 C333 C333 -138(13) 3_665 . . 2_655 ?
C333 O3 C333 C162 167(7) 3_665 . . 3_665 ?
C333 O3 C333 C162 -54(8) 2_655 . . 3_665 ?
C333 O3 C333 C162 -178(8) 2_655 . . 2_655 ?
C333 O3 C333 C162 44(7) 3_665 . . 2_655 ?
C333 O3 C162 C333 131(8) 3_665 . . 2_655 ?
C333 O3 C162 C333 -58(23) . . . 2_655 ?
C333 O3 C162 C333 171(29) . . . 3_665 ?
C333 O3 C162 C333 -131(8) 2_655 . . 3_665 ?
C333 O3 C162 C161 -120(26) . . . . ?
C333 O3 C162 C161 -62(5) 2_655 . . . ?
C333 O3 C162 C161 70(6) 3_665 . . . ?
C334 C334 O17 K8 33(7) 3_675 . . . ?
C334 C334 O17 K8 -32(7) 2_765 . . . ?
C334 C334 O17 C325 81(7) 2_765 . . . ?
C334 C334 O17 C325 146(6) 3_675 . . . ?
C334 O17 C325 K8 -123(5) . . . . ?
C334 O17 C325 C322 -120(12) . . . . ?
C355 O8 C52 K1 -139(4) . . . . ?
C355 O8 C52 O18 -173(3) . . . . ?
C355 O8 C52 C51 -79(4) . . . . ?
C356 O18 C52 K1 -118(4) . . . . ?
C356 O18 C52 O8 -82(4) . . . . ?
C356 O18 C52 C51 168(3) . . . . ?
C357 O1 C357 C166 94(5) 3_665 . . . ?
C357 O1 C357 C166 -177(4) 2_655 . . . ?
C357 O1 C166 K5 -148(3) . . . . ?
C357 O1 C166 K5 -144(5) 2_655 . . . ?
C357 O1 C166 K5 127(3) 3_665 . . . ?
C357 O1 C166 C357 4(6) 2_655 . . . ?
C357 O1 C166 C357 -86(5) 3_665 . . . ?
C357 O1 C166 C164 176(16) 3_665 . . . ?
C357 O1 C166 C164 -99(17) . . . . ?
C357 O1 C166 C164 -95(19) 2_655 . . . ?
O9 C320 C321 K7 54(5) . . . . ?
O9 C320 C321 K11 32(6) . . . . ?
O9 C320 C321 O15 -106(8) . . . . ?
O9 C320 C326 K7 -87(4) . . . . ?
O9 C320 C326 K11 -73(3) . . . . ?
O9 C320 C326 C361 14(6) . . . . ?
O10 C164 C166 K5 -39(3) . . . . ?
O10 C164 C166 O1 -83(17) . . . . ?
O10 C164 C166 C357 -174(5) . . . . ?
O11 C161 C162 O3 -38(5) . . . . ?
O11 C161 C162 C333 -2(4) . . . 3_665 ?
O11 C161 C162 C333 -74(4) . . . 2_655 ?
O12 C168 C169 O10 -64(5) . . . . ?
O13 C358 C173 C175 52(3) . . . . ?
O13 C358 C314 O16 -52(6) . . . . ?
O13 O14 C175 C173 -1(3) . . . . ?
O13 O14 C318 K6 -47(3) . . . . ?
O13 C173 C175 O14 1(4) . . . . ?
C358 O13 O14 K6 -75(4) . . . . ?
C358 O13 O14 C175 78(4) . . . . ?
C358 O13 O14 C318 -26(5) . . . . ?
C358 O13 C173 C175 -114(4) . . . . ?
C358 O13 C175 O14 -127(4) . . . . ?
C358 O13 C175 C173 52(4) . . . . ?
C358 C173 C175 O13 -60(4) . . . . ?
C358 C173 C175 O14 -59(5) . . . . ?
C359 C331 C332 K6 -169(5) . . . . ?
C359 C331 C332 O16 -117(4) . . . . ?
C359 C331 C332 O20 30(5) . . . 3_665 ?
C359 C331 C332 O20 -48(3) . . . . ?
C359 C331 O16 K6 82(3) . . . . ?
C359 C331 O16 C332 39(2) . . . . ?
C359 C331 O16 C314 -153(3) . . . . ?
C359 C332 O16 K6 159(3) . . . . ?
C359 C332 O16 C331 -64(4) . . . . ?
C359 C332 O16 C314 -110(10) . . . . ?
C359 C332 O20 K6 173(5) . . . . ?
C359 C332 O20 C332 177(5) . . . 2_655 ?
C359 C332 O20 C359 137(15) . . . 2_655 ?
C359 C332 O20 O20 107(4) . . . 2_655 ?
C359 C332 O20 O20 71(4) . . . 3_665 ?
O14 O13 C358 K6 75(3) . . . . ?
O14 O13 C358 C173 -119(4) . . . . ?
O14 O13 C358 C314 168(4) . . . . ?
O14 O13 C173 C358 114(5) . . . . ?
O14 O13 C173 C175 -1(5) . . . . ?
O14 O13 C175 C173 179(4) . . . . ?
O16 C331 C332 K6 -53(4) . . . . ?
O16 C331 C332 C359 117(4) . . . . ?
O16 C331 C332 O20 68(4) . . . . ?
O16 C331 C332 O20 147(5) . . . 3_665 ?
O16 C331 C359 C332 -52(4) . . . . ?
O16 C331 C359 O20 -8(4) . . . . ?
O16 C331 C359 O20 -76(4) . . . 3_665 ?
O16 C332 C359 C331 53(2) . . . . ?
O16 C332 C359 O20 -152(4) . . . 3_665 ?
O16 C332 C359 O20 -82(3) . . . . ?
O16 C332 O20 K6 -80.0(18) . . . . ?
O16 C332 O20 C332 -76(3) . . . 2_655 ?
O16 C332 O20 C359 107(4) . . . . ?
O16 C332 O20 C359 -116(15) . . . 2_655 ?
O16 C332 O20 O20 178(2) . . . 3_665 ?
O16 C332 O20 O20 -146.1(19) . . . 2_655 ?
O19 C329 C360 O28 -91(6) . . . . ?
O19 C329 C360 C362 37(6) . . . . ?
O19 C329 C362 C360 -129(7) . . . . ?
O19 C360 C362 C329 21(3) . . . . ?
O20 C332 C359 C331 134(4) . . . . ?
O20 C332 C359 C331 -155(4) 3_665 . . . ?
O20 C332 C359 O20 70(4) 3_665 . . . ?
O20 C332 C359 O20 -70(4) . . . 3_665 ?
O20 C332 O16 K6 96.0(18) . . . . ?
O20 C332 O16 K6 99(6) 3_665 . . . ?
O20 C332 O16 C331 -127(3) . . . . ?
O20 C332 O16 C331 -124(6) 3_665 . . . ?
O20 C332 O16 C314 -173(10) . . . . ?
O20 C332 O16 C314 -170(9) 3_665 . . . ?
O20 C332 O20 K6 102(2) 3_665 . . . ?
O20 C332 O20 C332 106(3) 3_665 . . 2_655 ?
O20 C332 O20 C359 -71(4) 3_665 . . . ?
O20 C332 O20 C359 65(15) 3_665 . . 2_655 ?
O20 C332 O20 O20 35.7(13) 3_665 . . 2_655 ?
O20 C359 O20 K6 61(3) 3_665 . . . ?
O20 C359 O20 C332 67(3) 3_665 . . . ?
O20 C359 O20 C332 58(12) 3_665 . . 2_655 ?
O20 C359 O20 C359 -94(4) 3_665 . . 2_655 ?
O20 C359 O20 O20 -20(2) 3_665 . . 2_655 ?
O22 C182 C183 O21 68(5) . . . . ?
O23 C184 C366 O31 -169(15) . . . . ?
O23 C184 C366 C366 -143(20) . . . 3_775 ?
O23 C184 C366 C366 157(20) . . . 2_755 ?
O24 C72 C312 K2 -33(3) . . . . ?
O24 C72 C312 O26 -70(5) . . . . ?
O27 C176 C323 C180 66(5) . . . . ?
O27 C176 C323 C324 97(8) . . . . ?
O27 C323 C324 O5 59(7) . . . . ?
O27 C323 C324 C180 10(9) . . . . ?
O28 C329 C360 O19 91(6) . . . . ?
O28 C329 C360 C362 128(5) . . . . ?
O28 C329 C362 O19 90(5) . . . . ?
O28 C329 C362 C360 -40(3) . . . . ?
O28 C360 C362 O19 36(5) . . . . ?
O28 C360 C362 C329 57(4) . . . . ?
O29 C301 C303 K3 -18(3) . . . . ?
O29 C301 C303 O30 -89(4) . . . . ?
N2 B1 N39 C197 -35(5) . . . . ?
N2 B1 N39 C208 143(4) . . . . ?
N2 B1 N1 K2 122.1(13) . . . . ?
N2 B1 N1 C11 -133.0(17) . . . . ?
N2 B1 N1 C12 31(2) . . . . ?
N2 C10 C15 K1 -65.9(15) . . . . ?
N2 C10 C15 C14 2(3) . . . . ?
N2 C10 C15 C21 179(3) . . . . ?
N2 C13 C14 K1 72.3(15) . . . . ?
N2 C13 C14 C15 -2(3) . . . . ?
N2 C13 C14 C18 -169(2) . . . . ?
N4 C11 C16 K2 -134.1(19) . . . . ?
N4 C11 C16 C17 157.9(19) . . . . ?
N4 C11 C16 C22 -15(4) . . . . ?
N4 C11 N1 K2 130.3(15) . . . . ?
N4 C11 N1 B1 7(3) . . . . ?
N4 C11 N1 C12 -159.0(16) . . . . ?
N5 C12 C17 K2 112(2) . . . . ?
N5 C12 C17 C16 -171(2) . . . . ?
N5 C12 C17 C25 10(4) . . . . ?
N5 C12 N1 K2 -112.0(16) . . . . ?
N5 C12 N1 B1 4(3) . . . . ?
N5 C12 N1 C11 170.1(16) . . . . ?
N5 C13 C14 K1 -117(3) . . . . ?
N5 C13 C14 C15 168(2) . . . . ?
N5 C13 C14 C18 2(5) . . . . ?
N6 B1 N39 C197 80(5) . . . . ?
N6 B1 N39 C208 -102(5) . . . . ?
N6 B1 N1 K2 3(2) . . . . ?
N6 B1 N1 C11 107(2) . . . . ?
N6 B1 N1 C12 -88(2) . . . . ?
N6 C26 C40 K1 -105(3) . . . . ?
N6 C26 C40 C41 176(3) . . . . ?
N6 C26 C40 C43 7(7) . . . . ?
N6 C26 C218 C213 160(3) . . . . ?
N6 C26 C218 C217 -16(8) . . . . ?
N6 C27 C33 K2 117(2) . . . . ?
N6 C27 C33 C35 -166(2) . . . . ?
N6 C27 C33 C39 0(4) . . . . ?
N6 C27 C33 C225 37(6) . . . . ?
N7 C26 C40 K1 69.4(17) . . . . ?
N7 C26 C40 C41 -10(4) . . . . ?
N7 C26 C40 C43 -179(5) . . . . ?
N7 C26 C218 C213 4(5) . . . . ?
N7 C26 C218 C217 -171(6) . . . . ?
N7 C42 C41 K1 -62.5(18) . . . . ?
N7 C42 C41 C40 7(4) . . . . ?
N7 C42 C41 C46 180(4) . . . . ?
N7 C42 N40 C235 -6(3) . . . . ?
N7 C42 C213 C214 177(6) . . . . ?
N7 C42 C213 C218 -10(5) . . . . ?
N8 C27 C33 K2 -73.2(14) . . . . ?
N8 C27 C33 C35 4(2) . . . . ?
N8 C27 C33 C39 169(3) . . . . ?
N8 C27 C33 C225 -154(5) . . . . ?
N8 C34 C35 K2 65.0(14) . . . . ?
N8 C34 C35 C33 -4(2) . . . . ?
N8 C34 C35 C36 -170(3) . . . . ?
N8 C34 C35 C228 167(3) . . . . ?
N8 C34 N14 C50 20(5) . . . . ?
N8 C34 N37 C219 -2(10) . . . . ?
N9 C28 C30 K1 77.5(15) . . . . ?
N9 C28 C30 C31 0(2) . . . . ?
N9 C28 C30 C65 -180(2) . . . . ?
N9 C32 N16 C56 -6(4) . . . . ?
N9 C32 N35 C198 -16(10) . . . . ?
N10 C29 C59 K2 -70.6(13) . . . . ?
N10 C29 C59 C60 -1(2) . . . . ?
N10 C29 C59 C64 173(2) . . . . ?
N10 C55 C60 K2 64.7(13) . . . . ?
N10 C55 C60 C59 -6(2) . . . . ?
N10 C55 C60 C61 -178(3) . . . . ?
N11 C28 C30 K1 -113(2) . . . . ?
N11 C28 C30 C31 169(2) . . . . ?
N11 C28 C30 C65 -10(4) . . . . ?
N11 C29 C59 K2 121(2) . . . . ?
N11 C29 C59 C60 -169(2) . . . . ?
N11 C29 C59 C64 5(4) . . . . ?
N15 C55 C60 K2 -131(2) . . . . ?
N15 C55 C60 C59 158.3(19) . . . . ?
N15 C55 C60 C61 -13(4) . . . . ?
N15 C54 C58 C57 -149(4) . . . . ?
N15 C54 C58 C80 24(6) . . . . ?
N18 C90 C92 K3 -135(2) . . . . ?
N18 C90 C92 C93 158(2) . . . . ?
N18 C90 C92 C98 -12(4) . . . . ?
N19 C90 C92 K3 61.4(14) . . . . ?
N19 C90 C92 C93 -6(2) . . . . ?
N19 C90 C92 C98 -176(3) . . . . ?
N20 C91 C97 K4 -69.1(16) . . . . ?
N20 C91 C97 C96 1(3) . . . . ?
N20 C91 C97 C105 172(3) . . . . ?
N20 C95 C96 K4 73.1(16) . . . . ?
N20 C95 C96 C97 2(3) . . . . ?
N20 C95 C96 C102 -170(3) . . . . ?
N21 C91 C97 K4 143(3) . . . . ?
N21 C91 C97 C96 -147(3) . . . . ?
N21 C91 C97 C105 25(5) . . . . ?
N22 C95 C96 K4 -117(3) . . . . ?
N22 C95 C96 C97 172(3) . . . . ?
N22 C95 C96 C102 0(5) . . . . ?
N23 C106 C116 C117 -7(7) . . . . ?
N23 C106 C116 C121 164(3) . . . . ?
N23 C106 C229 K4 -103(5) . . . . ?
N23 C106 C229 C230 0(13) . . . . ?
N23 C106 C229 C234 179(4) . . . . ?
N23 C107 C128 K3 117(2) . . . . ?
N23 C107 C128 C129 -167(2) . . . . ?
N23 C107 C128 C133 9(4) . . . . ?
N24 C106 C116 C117 -170(4) . . . . ?
N24 C106 C116 C121 1(3) . . . . ?
N24 C106 C229 K4 67(2) . . . . ?
N24 C106 C229 C230 169(8) . . . . ?
N24 C106 C229 C234 -12(6) . . . . ?
N24 C122 C234 K4 -59(3) . . . . ?
N24 C122 C234 C229 12(7) . . . . ?
N24 C122 C234 C233 -166(8) . . . . ?
N25 C107 C128 K3 -74.8(13) . . . . ?
N25 C107 C128 C129 1(2) . . . . ?
N25 C107 C128 C133 177(2) . . . . ?
N25 C124 C129 K3 65.5(13) . . . . ?
N25 C124 C129 C128 -3(2) . . . . ?
N25 C124 C129 C130 -179(2) . . . . ?
N26 C108 C112 K3 -69.6(13) . . . . ?
N26 C108 C112 C111 -2(2) . . . . ?
N26 C108 C112 C148 176(2) . . . . ?
N26 C110 C111 K3 67.8(13) . . . . ?
N26 C110 C111 C112 -3(2) . . . . ?
N26 C110 C111 C145 -171(2) . . . . ?
N27 C108 C112 K3 122(2) . . . . ?
N27 C108 C112 C111 -170(2) . . . . ?
N27 C108 C112 C148 8(4) . . . . ?
N27 C109 C138 K4 -114(3) . . . . ?
N27 C109 C138 C139 -9(5) . . . . ?
N27 C109 C138 C143 166(2) . . . . ?
N28 C113 C150 C151 16(3) . . . . ?
N28 C113 C150 C156 -171(3) . . . . ?
N28 C149 C151 C150 -10(3) . . . . ?
N28 C149 C151 C159 174(3) . . . . ?
N29 C110 C111 K3 -137(2) . . . . ?
N29 C110 C111 C112 152(2) . . . . ?
N29 C110 C111 C145 -16(4) . . . . ?
N29 C113 C150 C151 -158(2) . . . . ?
N29 C113 C150 C156 15(5) . . . . ?
N31 C123 C127 C126 11(2) . . . . ?
N31 C123 C127 C155 178(2) . . . . ?
N31 C125 C126 C127 -8(2) . . . . ?
N31 C125 C126 C152 176(2) . . . . ?
N32 C123 C127 C126 -158.0(18) . . . . ?
N32 C123 C127 C155 9(3) . . . . ?
N32 C124 C129 K3 -135(2) . . . . ?
N32 C124 C129 C128 156(2) . . . . ?
N32 C124 C129 C130 -20(4) . . . . ?
N33 C122 C234 K4 128(4) . . . . ?
N33 C122 C234 C229 -161(4) . . . . ?
N33 C122 C234 C233 21(13) . . . . ?
N33 C125 C126 C127 155(2) . . . . ?
N33 C125 C126 C152 -21(4) . . . . ?
N34 C149 C151 C150 157(3) . . . . ?
N34 C149 C151 C159 -19(5) . . . . ?
N41 C109 C138 K4 77.2(16) . . . . ?
N41 C109 C138 C139 -177(3) . . . . ?
N41 C109 C138 C143 -2(3) . . . . ?
N3 C10 C15 K1 136(3) . . . . ?
N3 C10 C15 C14 -156(2) . . . . ?
N3 C10 C15 C21 21(5) . . . . ?
N3 C197 C206 C207 117(8) . . . . ?
N3 C197 C206 C209 -51(9) . . . . ?
N13 B1 N1 K2 -126.5(17) . . . . ?
N13 B1 N1 C11 -22(3) . . . . ?
N13 B1 N1 C12 143(2) . . . . ?
C1 C2 C3 C4 2(5) . . . . ?
C1 C2 C7 N3 154(3) . . . . ?
C1 C2 C7 N13 -9(4) . . . . ?
C2 C1 C6 C5 -1(5) . . . . ?
C2 C1 C8 N4 -154(4) . . . . ?
C2 C1 C8 N13 13(4) . . . . ?
C2 C3 C4 C5 -7(5) . . . . ?
C3 C2 C7 N3 -20(7) . . . . ?
C3 C2 C7 N13 177(4) . . . . ?
C3 C4 C5 C6 7(5) . . . . ?
C4 C5 C6 C1 -3(5) . . . . ?
C6 C1 C2 C3 2(5) . . . . ?
C6 C1 C2 C7 -173(3) . . . . ?
C6 C1 C8 N4 16(6) . . . . ?
C6 C1 C8 N13 -177(3) . . . . ?
C7 N3 C10 K1 -105(2) . . . . ?
C7 N3 C10 N2 -13(3) . . . . ?
C7 N3 C10 C15 142(3) . . . . ?
C7 N13 C8 N4 148(4) . . . . ?
C7 N13 C8 C1 -20(4) . . . . ?
C7 N13 B1 N2 -28(4) . . . . ?
C7 N13 B1 N6 97(3) . . . . ?
C7 N13 B1 N1 -135(3) . . . . ?
C7 C2 C3 C4 175(4) . . . . ?
C8 N4 C11 K2 104(3) . . . . ?
C8 N4 C11 C16 -149(3) . . . . ?
C8 N4 C11 N1 11(3) . . . . ?
C8 N13 C7 N3 -145(3) . . . . ?
C8 N13 C7 C2 19(4) . . . . ?
C8 N13 B1 N2 132(3) . . . . ?
C8 N13 B1 N6 -103(4) . . . . ?
C8 N13 B1 N1 25(4) . . . . ?
C8 C1 C2 C3 173(3) . . . . ?
C8 C1 C2 C7 -2(4) . . . . ?
C8 C1 C6 C5 -171(3) . . . . ?
B1 N2 C10 K1 125.9(19) . . . . ?
B1 N2 C10 N3 -2(3) . . . . ?
B1 N2 C10 C15 -162(2) . . . . ?
B1 N2 C13 K1 -121.5(17) . . . . ?
B1 N2 C13 N5 -10(3) . . . . ?
B1 N2 C13 C14 162.3(19) . . . . ?
B1 N6 C26 K1 -37(2) . . . . ?
B1 N6 C26 N7 -125(2) . . . . ?
B1 N6 C26 C40 49(4) . . . . ?
B1 N6 C26 C218 83(4) . . . . ?
B1 N6 C27 K2 39(2) . . . . ?
B1 N6 C27 N8 128.1(18) . . . . ?
B1 N6 C27 C33 -63(3) . . . . ?
B1 N13 C7 N3 17(5) . . . . ?
B1 N13 C7 C2 -179(3) . . . . ?
B1 N13 C8 N4 -12(6) . . . . ?
B1 N13 C8 C1 180(3) . . . . ?
B1 N39 C197 N3 44(7) . . . . ?
B1 N39 C197 C206 -172(4) . . . . ?
B1 N39 C208 N4 -19(6) . . . . ?
B1 N39 C208 C207 172(4) . . . . ?
C10 N2 B1 N6 -107(2) . . . . ?
C10 N2 B1 N13 23(3) . . . . ?
C10 N2 B1 N39 17(3) . . . . ?
C10 N2 B1 N1 128(2) . . . . ?
C10 N2 C13 K1 79.9(15) . . . . ?
C10 N2 C13 N5 -168.8(18) . . . . ?
C10 N2 C13 C14 4(3) . . . . ?
C10 N3 C7 N13 5(4) . . . . ?
C10 N3 C7 C2 -154(3) . . . . ?
C10 N3 C197 N39 -23(7) . . . . ?
C10 N3 C197 C206 -137(6) . . . . ?
C10 C15 C21 C20 -170(3) . . . . ?
C11 N4 C8 N13 -8(5) . . . . ?
C11 N4 C8 C1 156(3) . . . . ?
C11 N4 C208 N39 -9(5) . . . . ?
C11 N4 C208 C207 156(5) . . . . ?
C11 C16 C17 K2 74.4(14) . . . . ?
C11 C16 C17 C12 2(2) . . . . ?
C11 C16 C17 C25 -178.0(18) . . . . ?
C11 C16 C22 C23 175(2) . . . . ?
C12 N5 C13 K1 134.3(13) . . . . ?
C12 N5 C13 N2 48(2) . . . . ?
C12 N5 C13 C14 -122(3) . . . . ?
C12 N5 B3 N9 -147.7(18) . . . . ?
C12 N5 B3 N10 -28(3) . . . . ?
C12 N5 B3 N30 89(2) . . . . ?
C12 N5 B3 N36 109(4) . . . . ?
C12 C17 C25 C24 -178(2) . . . . ?
C13 N2 B1 N6 97(2) . . . . ?
C13 N2 B1 N13 -133(2) . . . . ?
C13 N2 B1 N39 -139(3) . . . . ?
C13 N2 B1 N1 -28(2) . . . . ?
C13 N2 C10 K1 -75.7(15) . . . . ?
C13 N2 C10 N3 156(2) . . . . ?
C13 N2 C10 C15 -3(3) . . . . ?
C13 N5 C12 K2 -138.5(13) . . . . ?
C13 N5 C12 C17 124(2) . . . . ?
C13 N5 C12 N1 -46(2) . . . . ?
C13 N5 B3 N9 27(3) . . . . ?
C13 N5 B3 N10 145.8(18) . . . . ?
C13 N5 B3 N30 -97(2) . . . . ?
C13 N5 B3 N36 -77(4) . . . . ?
C13 C14 C15 K1 69.2(16) . . . . ?
C13 C14 C15 C10 0(3) . . . . ?
C13 C14 C15 C21 -177(2) . . . . ?
C13 C14 C18 C19 165(3) . . . . ?
C14 C15 C21 C20 7(4) . . . . ?
C14 C18 C19 C20 9(4) . . . . ?
C15 C14 C18 C19 2(4) . . . . ?
C16 C11 N1 K2 -66.3(14) . . . . ?
C16 C11 N1 B1 170.8(18) . . . . ?
C16 C11 N1 C12 4(2) . . . . ?
C16 C17 C25 C24 2(3) . . . . ?
C16 C22 C23 C24 2(4) . . . . ?
C17 C12 N1 K2 75.1(13) . . . . ?
C17 C12 N1 B1 -169.2(18) . . . . ?
C17 C12 N1 C11 -3(2) . . . . ?
C17 C16 C22 C23 3(3) . . . . ?
C18 C14 C15 K1 -124(3) . . . . ?
C18 C14 C15 C10 167(3) . . . . ?
C18 C14 C15 C21 -11(4) . . . . ?
C18 C19 C20 C21 -12(4) . . . . ?
C19 C20 C21 C15 4(4) . . . . ?
C22 C16 C17 K2 -112.0(17) . . . . ?
C22 C16 C17 C12 176.0(17) . . . . ?
C22 C16 C17 C25 -4(3) . . . . ?
C22 C23 C24 C25 -4(4) . . . . ?
C23 C24 C25 C17 2(4) . . . . ?
C26 N6 B1 N2 26(3) . . . . ?
C26 N6 B1 N13 -98(3) . . . . ?
C26 N6 B1 N39 -80(3) . . . . ?
C26 N6 B1 N1 142(2) . . . . ?
C26 N6 C27 K2 -132.8(14) . . . . ?
C26 N6 C27 N8 -43(2) . . . . ?
C26 N6 C27 C33 125(2) . . . . ?
C26 N7 C42 K1 -76.6(16) . . . . ?
C26 N7 C42 C41 -14(3) . . . . ?
C26 N7 C42 N40 151(2) . . . . ?
C26 N7 C42 C213 14(3) . . . . ?
C26 N7 B2 N8 -28(2) . . . . ?
C26 N7 B2 N11 96(2) . . . . ?
C26 N7 B2 N12 -139(2) . . . . ?
C26 N7 B2 N38 -132(3) . . . . ?
C26 C40 C41 K1 80(3) . . . . ?
C26 C40 C41 C42 2(4) . . . . ?
C26 C40 C41 C46 -172(4) . . . . ?
C26 C40 C43 C44 171(4) . . . . ?
C27 N6 B1 N2 -143.5(17) . . . . ?
C27 N6 B1 N13 92(3) . . . . ?
C27 N6 B1 N39 110(3) . . . . ?
C27 N6 B1 N1 -27(3) . . . . ?
C27 N6 C26 K1 133.4(13) . . . . ?
C27 N6 C26 N7 46(3) . . . . ?
C27 N6 C26 C40 -140(3) . . . . ?
C27 N6 C26 C218 -107(4) . . . . ?
C27 N8 C34 K2 74.4(14) . . . . ?
C27 N8 C34 C35 6(2) . . . . ?
C27 N8 C34 N14 -160(3) . . . . ?
C27 N8 C34 N37 -151(5) . . . . ?
C27 N8 B2 N7 29(2) . . . . ?
C27 N8 B2 N11 -95(2) . . . . ?
C27 N8 B2 N12 134(2) . . . . ?
C27 N8 B2 N38 140(3) . . . . ?
C27 C33 C35 K2 -73.4(14) . . . . ?
C27 C33 C35 C34 0(2) . . . . ?
C27 C33 C35 C36 170(2) . . . . ?
C27 C33 C35 C228 -171(3) . . . . ?
C27 C33 C39 C38 -170(3) . . . . ?
C27 C33 C225 C226 174(5) . . . . ?
C28 N9 C32 K1 -68.7(14) . . . . ?
C28 N9 C32 C31 -7(2) . . . . ?
C28 N9 C32 N16 156(2) . . . . ?
C28 N9 C32 N35 166(5) . . . . ?
C28 N9 B3 N5 91(2) . . . . ?
C28 N9 B3 N10 -33(3) . . . . ?
C28 N9 B3 N30 -140(2) . . . . ?
C28 N9 B3 N36 -150(3) . . . . ?
C28 N11 C29 K2 -131.8(13) . . . . ?
C28 N11 C29 N10 -48(2) . . . . ?
C28 N11 C29 C59 119(2) . . . . ?
C28 N11 B2 N7 22(3) . . . . ?
C28 N11 B2 N8 141.4(18) . . . . ?
C28 N11 B2 N12 -92(3) . . . . ?
C28 N11 B2 N38 -105(3) . . . . ?
C28 C30 C31 K1 74.7(15) . . . . ?
C28 C30 C31 C32 -4(2) . . . . ?
C28 C30 C31 C68 -175.8(19) . . . . ?
C28 C30 C65 C66 179(2) . . . . ?
C29 N10 C55 K2 79.7(14) . . . . ?
C29 N10 C55 N15 -158.0(19) . . . . ?
C29 N10 C55 C60 6(2) . . . . ?
C29 N10 B3 N5 -97(2) . . . . ?
C29 N10 B3 N9 27(2) . . . . ?
C29 N10 B3 N30 137.2(19) . . . . ?
C29 N10 B3 N36 125(4) . . . . ?
C29 N11 C28 K1 135.7(13) . . . . ?
C29 N11 C28 N9 42(2) . . . . ?
C29 N11 C28 C30 -127(3) . . . . ?
C29 N11 B2 N7 -146.7(17) . . . . ?
C29 N11 B2 N8 -27(3) . . . . ?
C29 N11 B2 N12 99(3) . . . . ?
C29 N11 B2 N38 86(4) . . . . ?
C29 C59 C60 K2 -64.4(14) . . . . ?
C29 C59 C60 C55 4(2) . . . . ?
C29 C59 C60 C61 177(2) . . . . ?
C29 C59 C64 C63 -170(2) . . . . ?
C30 C31 C32 K1 68.4(15) . . . . ?
C30 C31 C32 N9 7(2) . . . . ?
C30 C31 C32 N16 -153(2) . . . . ?
C30 C31 C32 N35 -167(4) . . . . ?
C30 C31 C68 C67 -5(3) . . . . ?
C30 C65 C66 C67 -2(4) . . . . ?
C31 C30 C65 C66 0(3) . . . . ?
C31 C32 N16 C56 152(3) . . . . ?
C31 C32 N35 C198 156(6) . . . . ?
C32 N9 C28 K1 78.2(14) . . . . ?
C32 N9 C28 N11 -167.1(16) . . . . ?
C32 N9 C28 C30 5(2) . . . . ?
C32 N9 B3 N5 -105(2) . . . . ?
C32 N9 B3 N10 131.2(18) . . . . ?
C32 N9 B3 N30 24(3) . . . . ?
C32 N9 B3 N36 14(3) . . . . ?
C32 C31 C68 C67 -174(2) . . . . ?
C32 N16 C56 N30 4(6) . . . . ?
C32 N16 C56 C57 -160(4) . . . . ?
C32 N35 C198 N36 13(12) . . . . ?
C32 N35 C198 C199 -155(8) . . . . ?
C33 C35 C36 C37 0(5) . . . . ?
C33 C35 C228 C227 -2(6) . . . . ?
C33 C225 C226 C227 -19(10) . . . . ?
C34 N8 C27 K2 -79.1(14) . . . . ?
C34 N8 C27 N6 165.8(16) . . . . ?
C34 N8 C27 C33 -6(2) . . . . ?
C34 N8 B2 N7 -129.8(18) . . . . ?
C34 N8 B2 N11 106(2) . . . . ?
C34 N8 B2 N12 -25(3) . . . . ?
C34 N8 B2 N38 -19(4) . . . . ?
C34 C35 C36 C37 165(3) . . . . ?
C34 C35 C228 C227 -172(4) . . . . ?
C34 N14 C50 N12 -16(6) . . . . ?
C34 N14 C50 C49 156(4) . . . . ?
C34 N37 C219 N38 8(12) . . . . ?
C34 N37 C219 C221 158(8) . . . . ?
C35 C33 C39 C38 -6(4) . . . . ?
C35 C33 C225 C226 16(7) . . . . ?
C35 C34 N14 C50 -144(3) . . . . ?
C35 C34 N37 C219 -157(6) . . . . ?
C35 C36 C37 C38 0(6) . . . . ?
C36 C37 C38 C39 -3(6) . . . . ?
C37 C38 C39 C33 6(5) . . . . ?
C39 C33 C35 K2 120(3) . . . . ?
C39 C33 C35 C34 -167(2) . . . . ?
C39 C33 C35 C36 3(4) . . . . ?
C42 N7 C26 K1 81.1(18) . . . . ?
C42 N7 C26 N6 -169(2) . . . . ?
C42 N7 C26 C40 15(3) . . . . ?
C42 N7 C26 C218 -12(4) . . . . ?
C42 N7 B2 N8 132(2) . . . . ?
C42 N7 B2 N11 -104(2) . . . . ?
C42 N7 B2 N12 21(3) . . . . ?
C42 N7 B2 N38 28(4) . . . . ?
C42 C41 C46 C45 -174(4) . . . . ?
C42 N40 C235 N12 3(4) . . . . ?
C42 N40 C235 C48 -158(2) . . . . ?
C42 N40 C235 N38 -2(5) . . . . ?
C42 N40 C235 C73 -152(3) . . . . ?
C42 C213 C214 C215 170(6) . . . . ?
C42 C213 C218 C26 4(6) . . . . ?
C42 C213 C218 C217 180(5) . . . . ?
C40 C41 C46 C45 -2(6) . . . . ?
C40 C43 C44 C45 -3(7) . . . . ?
C41 C42 N40 C235 156(3) . . . . ?
C41 C40 C43 C44 3(6) . . . . ?
C43 C40 C41 K1 -109(4) . . . . ?
C43 C40 C41 C42 173(4) . . . . ?
C43 C40 C41 C46 0(7) . . . . ?
C43 C44 C45 C46 0(8) . . . . ?
C44 C45 C46 C41 2(7) . . . . ?
C55 N10 C29 K2 -82.8(14) . . . . ?
C55 N10 C29 N11 166.7(17) . . . . ?
C55 N10 C29 C59 -3(2) . . . . ?
C55 N10 B3 N5 111(2) . . . . ?
C55 N10 B3 N9 -125.6(19) . . . . ?
C55 N10 B3 N30 -15(3) . . . . ?
C55 N10 B3 N36 -27(4) . . . . ?
C55 N15 C54 N30 -7(4) . . . . ?
C55 N15 C54 C58 153(3) . . . . ?
C55 N15 C201 N36 -18(7) . . . . ?
C55 N15 C201 C200 159(6) . . . . ?
C55 C60 C61 C62 163(2) . . . . ?
C59 C60 C61 C62 -7(3) . . . . ?
C60 C59 C64 C63 3(3) . . . . ?
C60 C61 C62 C63 7(3) . . . . ?
C61 C62 C63 C64 -2(3) . . . . ?
C62 C63 C64 C59 -3(3) . . . . ?
C64 C59 C60 K2 120.8(17) . . . . ?
C64 C59 C60 C55 -170.5(17) . . . . ?
C64 C59 C60 C61 2(3) . . . . ?
C65 C30 C31 K1 -106(2) . . . . ?
C65 C30 C31 C32 175(2) . . . . ?
C65 C30 C31 C68 4(3) . . . . ?
C65 C66 C67 C68 1(3) . . . . ?
C66 C67 C68 C31 3(3) . . . . ?
C68 C31 C32 K1 -122(3) . . . . ?
C68 C31 C32 N9 176(2) . . . . ?
C68 C31 C32 N16 16(4) . . . . ?
C68 C31 C32 N35 2(6) . . . . ?
C70 O26 C312 K2 -142(4) . . . . ?
C70 O26 C312 C72 -89(5) . . . . ?
C72 O24 C81 K2 -136(4) . . . . ?
N40 C42 C41 K1 133(3) . . . . ?
N40 C42 C41 C40 -158(3) . . . . ?
N40 C42 C41 C46 15(6) . . . . ?
N40 C42 C213 C214 36(8) . . . . ?
N40 C42 C213 C218 -151(4) . . . . ?
N40 C235 N12 C50 -148(3) . . . . ?
N40 C235 N12 B2 16(5) . . . . ?
N40 C235 C48 C236 -23(5) . . . . ?
N40 C235 C48 C49 155(2) . . . . ?
N40 C235 N38 C219 -148(6) . . . . ?
N40 C235 N38 B2 22(7) . . . . ?
N40 C235 C73 C221 149(3) . . . . ?
N40 C235 C73 C47 -24(5) . . . . ?
C235 N12 C50 N14 156(5) . . . . ?
C235 N12 C50 C49 -17(5) . . . . ?
C235 N12 B2 N7 -26(4) . . . . ?
C235 N12 B2 N8 -134(4) . . . . ?
C235 N12 B2 N11 96(4) . . . . ?
C235 C48 C49 C50 -2(4) . . . . ?
C235 C48 C49 C76 -169(3) . . . . ?
C235 N38 C219 N37 142(8) . . . . ?
C235 N38 C219 C221 -13(11) . . . . ?
C235 N38 B2 N7 -31(6) . . . . ?
C235 N38 B2 N8 -139(4) . . . . ?
C235 N38 B2 N11 99(5) . . . . ?
N12 C235 C48 C236 173(3) . . . . ?
N12 C235 C48 C49 -8(3) . . . . ?
N14 C34 C35 K2 -129(3) . . . . ?
N14 C34 C35 C33 163(3) . . . . ?
N14 C34 C35 C36 -4(5) . . . . ?
C236 C48 C49 C50 176(3) . . . . ?
C236 C48 C49 C76 9(4) . . . . ?
C236 C74 C75 C76 3(5) . . . . ?
C48 C235 N12 C50 16(4) . . . . ?
C48 C235 N12 B2 -179(3) . . . . ?
C48 C236 C74 C75 -4(4) . . . . ?
C48 C49 C50 N12 12(4) . . . . ?
C48 C49 C50 N14 -162(4) . . . . ?
C48 C49 C76 C75 -10(4) . . . . ?
C50 N12 B2 N7 137(4) . . . . ?
C50 N12 B2 N8 29(4) . . . . ?
C50 N12 B2 N11 -101(4) . . . . ?
C50 C49 C76 C75 -173(4) . . . . ?
C74 C236 C48 C235 175(3) . . . . ?
C74 C236 C48 C49 -3(4) . . . . ?
C74 C75 C76 C49 4(4) . . . . ?
C76 C49 C50 N12 176(4) . . . . ?
C76 C49 C50 N14 3(8) . . . . ?
N16 C56 C57 C58 157(4) . . . . ?
N16 C56 C57 C77 -16(7) . . . . ?
N30 C54 C58 C57 13(3) . . . . ?
N30 C54 C58 C80 -173(3) . . . . ?
N30 C56 C57 C58 -9(4) . . . . ?
N30 C56 C57 C77 177(4) . . . . ?
C54 N15 C55 K2 107(2) . . . . ?
C54 N15 C55 N10 17(3) . . . . ?
C54 N15 C55 C60 -144(3) . . . . ?
C54 N30 C56 N16 -149(4) . . . . ?
C54 N30 C56 C57 18(4) . . . . ?
C54 N30 B3 N5 -98(3) . . . . ?
C54 N30 B3 N9 135(3) . . . . ?
C54 N30 B3 N10 25(3) . . . . ?
C54 C58 C80 C79 -171(3) . . . . ?
C56 N30 C54 N15 146(3) . . . . ?
C56 N30 C54 C58 -20(4) . . . . ?
C56 N30 B3 N5 102(3) . . . . ?
C56 N30 B3 N9 -25(3) . . . . ?
C56 N30 B3 N10 -135(3) . . . . ?
C56 C57 C58 C54 -3(4) . . . . ?
C56 C57 C58 C80 -177(3) . . . . ?
C56 C57 C77 C78 175(4) . . . . ?
C57 C58 C80 C79 2(4) . . . . ?
C57 C77 C78 C79 -2(5) . . . . ?
C58 C57 C77 C78 3(5) . . . . ?
C77 C57 C58 C54 171(3) . . . . ?
C77 C57 C58 C80 -3(5) . . . . ?
C77 C78 C79 C80 1(4) . . . . ?
C78 C79 C80 C58 -1(4) . . . . ?
C81 O24 C72 K2 139(4) . . . . ?
C81 O24 C72 C312 -175(4) . . . . ?
C82 C83 C84 C85 -2(4) . . . . ?
C82 C87 C88 N17 10(2) . . . . ?
C82 C87 C88 N18 -156(2) . . . . ?
C83 C82 C87 C86 2(3) . . . . ?
C83 C82 C87 C88 175(2) . . . . ?
C83 C82 C89 N17 175(2) . . . . ?
C83 C82 C89 N21 -16(4) . . . . ?
C83 C84 C85 C86 0(4) . . . . ?
C84 C85 C86 C87 3(4) . . . . ?
C85 C86 C87 C82 -4(3) . . . . ?
C85 C86 C87 C88 -174(2) . . . . ?
C86 C87 C88 N17 -179(3) . . . . ?
C86 C87 C88 N18 15(4) . . . . ?
C87 C82 C83 C84 1(3) . . . . ?
C87 C82 C89 N17 -11(2) . . . . ?
C87 C82 C89 N21 157(3) . . . . ?
C88 N17 C89 N21 -152(2) . . . . ?
C88 N17 C89 C82 17(2) . . . . ?
C88 N17 B4 N19 28(3) . . . . ?
C88 N17 B4 N20 136(2) . . . . ?
C88 N17 B4 N23 -100(3) . . . . ?
C88 N18 C90 K3 106(2) . . . . ?
C88 N18 C90 N19 12(3) . . . . ?
C88 N18 C90 C92 -150(2) . . . . ?
C89 N17 C88 N18 148(2) . . . . ?
C89 N17 C88 C87 -18(2) . . . . ?
C89 N17 B4 N19 -132(2) . . . . ?
C89 N17 B4 N20 -25(3) . . . . ?
C89 N17 B4 N23 99(3) . . . . ?
C89 N21 C91 K4 -102(3) . . . . ?
C89 N21 C91 N20 -9(4) . . . . ?
C89 N21 C91 C97 135(3) . . . . ?
C89 C82 C83 C84 174(2) . . . . ?
C89 C82 C87 C86 -172.3(19) . . . . ?
C89 C82 C87 C88 1(3) . . . . ?
C90 N18 C88 N17 -8(3) . . . . ?
C90 N18 C88 C87 156(2) . . . . ?
C90 N19 C94 K3 -79.5(14) . . . . ?
C90 N19 C94 N22 168.2(17) . . . . ?
C90 N19 C94 C93 -4(2) . . . . ?
C90 N19 B4 N17 -24(3) . . . . ?
C90 N19 B4 N20 -130.4(18) . . . . ?
C90 N19 B4 N23 107(2) . . . . ?
C90 C92 C93 K3 74.6(14) . . . . ?
C90 C92 C93 C94 3(2) . . . . ?
C90 C92 C93 C101 -177.2(19) . . . . ?
C90 C92 C98 C99 174(3) . . . . ?
C91 N20 C95 K4 75.0(17) . . . . ?
C91 N20 C95 N22 -173(2) . . . . ?
C91 N20 C95 C96 -1(3) . . . . ?
C91 N20 B4 N17 25(3) . . . . ?
C91 N20 B4 N19 133(2) . . . . ?
C91 N20 B4 N23 -104(2) . . . . ?
C91 N21 C89 N17 10(4) . . . . ?
C91 N21 C89 C82 -156(2) . . . . ?
C91 C97 C105 C104 -172(3) . . . . ?
C92 C93 C94 K3 77.1(15) . . . . ?
C92 C93 C94 N19 1(2) . . . . ?
C92 C93 C94 N22 -170(2) . . . . ?
C92 C93 C101 C100 2(3) . . . . ?
C92 C98 C99 C100 -2(4) . . . . ?
C93 C92 C98 C99 4(3) . . . . ?
C94 N19 C90 K3 71.7(13) . . . . ?
C94 N19 C90 N18 -157.7(18) . . . . ?
C94 N19 C90 C92 7(2) . . . . ?
C94 N19 B4 N17 137.3(18) . . . . ?
C94 N19 B4 N20 31(2) . . . . ?
C94 N19 B4 N23 -91(2) . . . . ?
C94 N22 C95 K4 135.6(14) . . . . ?
C94 N22 C95 N20 47(3) . . . . ?
C94 N22 C95 C96 -122(3) . . . . ?
C94 N22 B7 N26 -27(3) . . . . ?
C94 N22 B7 N28 91(2) . . . . ?
C94 N22 B7 N41 -150.8(19) . . . . ?
C94 C93 C101 C100 -178(3) . . . . ?
C95 N20 C91 K4 -73.0(16) . . . . ?
C95 N20 C91 N21 154(2) . . . . ?
C95 N20 C91 C97 0(3) . . . . ?
C95 N20 B4 N17 -138(2) . . . . ?
C95 N20 B4 N19 -30(3) . . . . ?
C95 N20 B4 N23 93(2) . . . . ?
C95 N22 C94 K3 -137.6(16) . . . . ?
C95 N22 C94 N19 -46(3) . . . . ?
C95 N22 C94 C93 124(3) . . . . ?
C95 N22 B7 N26 146(2) . . . . ?
C95 N22 B7 N28 -95(3) . . . . ?
C95 N22 B7 N41 23(3) . . . . ?
C95 C96 C97 K4 68.5(16) . . . . ?
C95 C96 C97 C91 -2(3) . . . . ?
C95 C96 C97 C105 -174(2) . . . . ?
C95 C96 C102 C103 172(3) . . . . ?
C96 C97 C105 C104 -1(4) . . . . ?
C96 C102 C103 C104 2(4) . . . . ?
C97 C96 C102 C103 1(4) . . . . ?
C98 C92 C93 K3 -112.3(18) . . . . ?
C98 C92 C93 C94 176.2(19) . . . . ?
C98 C92 C93 C101 -4(3) . . . . ?
C98 C99 C100 C101 -1(4) . . . . ?
C99 C100 C101 C93 0(4) . . . . ?
C101 C93 C94 K3 -102(3) . . . . ?
C101 C93 C94 N19 -179(2) . . . . ?
C101 C93 C94 N22 11(5) . . . . ?
C102 C96 C97 K4 -119(2) . . . . ?
C102 C96 C97 C91 171(2) . . . . ?
C102 C96 C97 C105 -2(4) . . . . ?
C102 C103 C104 C105 -5(5) . . . . ?
C103 C104 C105 C97 4(4) . . . . ?
C106 N23 C107 K3 -137.3(14) . . . . ?
C106 N23 C107 N25 -45(2) . . . . ?
C106 N23 C107 C128 122(2) . . . . ?
C106 N23 B4 N17 -86(3) . . . . ?
C106 N23 B4 N19 149.8(19) . . . . ?
C106 N23 B4 N20 33(3) . . . . ?
C106 N24 C122 K4 -78.9(15) . . . . ?
C106 N24 C122 N33 155(2) . . . . ?
C106 N24 C122 C121 3(3) . . . . ?
C106 N24 C122 C234 -19(4) . . . . ?
C106 N24 B5 N25 -27(3) . . . . ?
C106 N24 B5 N27 98(2) . . . . ?
C106 N24 B5 N31 -133.6(19) . . . . ?
C106 C116 C117 C118 171(4) . . . . ?
C106 C116 C121 C120 -176(3) . . . . ?
C106 C116 C121 C122 1(4) . . . . ?
C106 C229 C230 C231 173(7) . . . . ?
C106 C229 C234 K4 82(4) . . . . ?
C106 C229 C234 C122 0(8) . . . . ?
C106 C229 C234 C233 178(6) . . . . ?
C107 N23 C106 K4 132.2(13) . . . . ?
C107 N23 C106 N24 49(2) . . . . ?
C107 N23 C106 C116 -113(3) . . . . ?
C107 N23 C106 C229 -142(6) . . . . ?
C107 N23 B4 N17 99(3) . . . . ?
C107 N23 B4 N19 -25(3) . . . . ?
C107 N23 B4 N20 -142.3(19) . . . . ?
C107 N25 C124 K3 71.9(14) . . . . ?
C107 N25 C124 N32 -155.7(19) . . . . ?
C107 N25 C124 C129 4(2) . . . . ?
C107 N25 B5 N24 32(2) . . . . ?
C107 N25 B5 N27 -92(2) . . . . ?
C107 N25 B5 N31 138.1(17) . . . . ?
C107 C128 C129 K3 -71.8(13) . . . . ?
C107 C128 C129 C124 2(2) . . . . ?
C107 C128 C129 C130 178(2) . . . . ?
C107 C128 C133 C132 -177(2) . . . . ?
C108 N26 C110 K3 78.4(14) . . . . ?
C108 N26 C110 N29 -153.2(19) . . . . ?
C108 N26 C110 C111 2(2) . . . . ?
C108 N26 B7 N22 -98(2) . . . . ?
C108 N26 B7 N28 138.1(18) . . . . ?
C108 N26 B7 N41 26(3) . . . . ?
C108 N27 C109 K4 138.0(13) . . . . ?
C108 N27 C109 N41 44(2) . . . . ?
C108 N27 C109 C138 -124(3) . . . . ?
C108 N27 B5 N24 -148.2(17) . . . . ?
C108 N27 B5 N25 -29(3) . . . . ?
C108 N27 B5 N31 92(2) . . . . ?
C108 C112 C148 C147 -173(2) . . . . ?
C109 N27 C108 K3 -131.0(14) . . . . ?
C109 N27 C108 N26 -49(2) . . . . ?
C109 N27 C108 C112 118(3) . . . . ?
C109 N27 B5 N24 25(3) . . . . ?
C109 N27 B5 N25 144(2) . . . . ?
C109 N27 B5 N31 -95(3) . . . . ?
C109 N41 C144 K4 -69.2(15) . . . . ?
C109 N41 C144 N34 156.0(19) . . . . ?
C109 N41 C144 C143 -6(3) . . . . ?
C109 N41 B7 N22 95(2) . . . . ?
C109 N41 B7 N26 -32(3) . . . . ?
C109 N41 B7 N28 -142.4(19) . . . . ?
C109 C138 C139 C140 177(3) . . . . ?
C109 C138 C143 K4 74.4(16) . . . . ?
C109 C138 C143 C142 -175(2) . . . . ?
C109 C138 C143 C144 -1(3) . . . . ?
C110 N26 C108 K3 -78.9(14) . . . . ?
C110 N26 C108 N27 170.7(16) . . . . ?
C110 N26 C108 C112 0(2) . . . . ?
C110 N26 B7 N22 108(2) . . . . ?
C110 N26 B7 N28 -17(3) . . . . ?
C110 N26 B7 N41 -129(2) . . . . ?
C110 N29 C113 N28 -9(3) . . . . ?
C110 N29 C113 C150 163(2) . . . . ?
C110 C111 C112 K3 67.3(14) . . . . ?
C110 C111 C112 C108 3(2) . . . . ?
C110 C111 C112 C148 -175.3(16) . . . . ?
C110 C111 C145 C146 170(2) . . . . ?
C111 C112 C148 C147 5(3) . . . . ?
C111 C145 C146 C147 0(3) . . . . ?
C112 C111 C145 C146 3(3) . . . . ?
C113 N28 C149 N34 -147(3) . . . . ?
C113 N28 C149 C151 21(3) . . . . ?
C113 N28 B7 N22 -106(3) . . . . ?
C113 N28 B7 N26 18(3) . . . . ?
C113 N28 B7 N41 133(2) . . . . ?
C113 N29 C110 K3 106(2) . . . . ?
C113 N29 C110 N26 11(3) . . . . ?
C113 N29 C110 C111 -140(2) . . . . ?
C113 C150 C151 C149 -2(2) . . . . ?
C113 C150 C151 C159 174(2) . . . . ?
C113 C150 C156 C157 -173(3) . . . . ?
C116 C117 C118 C119 9(5) . . . . ?
C116 C121 C122 K4 65(3) . . . . ?
C116 C121 C122 N24 -2(4) . . . . ?
C116 C121 C122 N33 -151(3) . . . . ?
C117 C116 C121 C120 -4(5) . . . . ?
C117 C116 C121 C122 173(3) . . . . ?
C117 C118 C119 C120 -17(5) . . . . ?
C118 C119 C120 C121 14(5) . . . . ?
C119 C120 C121 C116 -4(5) . . . . ?
C119 C120 C121 C122 180(4) . . . . ?
C120 C121 C122 K4 -118(4) . . . . ?
C120 C121 C122 N24 174(3) . . . . ?
C120 C121 C122 N33 26(5) . . . . ?
C121 C116 C117 C118 1(6) . . . . ?
C122 N24 C106 K4 82.9(14) . . . . ?
C122 N24 C106 N23 -168.8(18) . . . . ?
C122 N24 C106 C116 -3(3) . . . . ?
C122 N24 C106 C229 19(4) . . . . ?
C122 N24 B5 N25 127(2) . . . . ?
C122 N24 B5 N27 -108(2) . . . . ?
C122 N24 B5 N31 21(3) . . . . ?
C122 N33 C125 N31 4(3) . . . . ?
C122 N33 C125 C126 -156(2) . . . . ?
C123 N31 C125 N33 -147(2) . . . . ?
C123 N31 C125 C126 16(2) . . . . ?
C123 N31 B5 N24 136.3(18) . . . . ?
C123 N31 B5 N25 29(2) . . . . ?
C123 N31 B5 N27 -99(2) . . . . ?
C123 N32 C124 K3 107.7(19) . . . . ?
C123 N32 C124 N25 9(3) . . . . ?
C123 N32 C124 C129 -146(2) . . . . ?
C123 C127 C155 C154 -173(2) . . . . ?
C124 N25 C107 K3 -76.9(15) . . . . ?
C124 N25 C107 N23 167.5(17) . . . . ?
C124 N25 C107 C128 -3(2) . . . . ?
C124 N25 B5 N24 -131.9(18) . . . . ?
C124 N25 B5 N27 104(2) . . . . ?
C124 N25 B5 N31 -26(2) . . . . ?
C124 N32 C123 N31 -6(3) . . . . ?
C124 N32 C123 C127 160.1(18) . . . . ?
C124 C129 C130 C131 176(3) . . . . ?
C125 N31 C123 N32 151.8(19) . . . . ?
C125 N31 C123 C127 -17(2) . . . . ?
C125 N31 B5 N24 -29(2) . . . . ?
C125 N31 B5 N25 -136.9(18) . . . . ?
C125 N31 B5 N27 96(2) . . . . ?
C125 N33 C122 K4 -99(2) . . . . ?
C125 N33 C122 N24 -12(3) . . . . ?
C125 N33 C122 C121 133(3) . . . . ?
C125 N33 C122 C234 160(5) . . . . ?
C125 C126 C127 C123 -2(2) . . . . ?
C125 C126 C127 C155 -170.2(18) . . . . ?
C125 C126 C152 C153 175(2) . . . . ?
C126 C127 C155 C154 -8(3) . . . . ?
C126 C152 C153 C154 -4(3) . . . . ?
C127 C126 C152 C153 -1(3) . . . . ?
C128 C129 C130 C131 1(4) . . . . ?
C129 C128 C133 C132 -1(4) . . . . ?
C129 C130 C131 C132 -3(4) . . . . ?
C130 C131 C132 C133 3(4) . . . . ?
C131 C132 C133 C128 -1(4) . . . . ?
C133 C128 C129 K3 112(2) . . . . ?
C133 C128 C129 C124 -175(2) . . . . ?
C133 C128 C129 C130 1(3) . . . . ?
C138 C139 C140 C141 -2(4) . . . . ?
C138 C143 C144 K4 65.4(16) . . . . ?
C138 C143 C144 N34 -155(2) . . . . ?
C138 C143 C144 N41 4(3) . . . . ?
C139 C138 C143 K4 -110(2) . . . . ?
C139 C138 C143 C142 1(4) . . . . ?
C139 C138 C143 C144 174(2) . . . . ?
C139 C140 C141 C142 -3(4) . . . . ?
C140 C141 C142 C143 7(4) . . . . ?
C141 C142 C143 K4 75(3) . . . . ?
C141 C142 C143 C138 -6(4) . . . . ?
C141 C142 C143 C144 -177(3) . . . . ?
C142 C143 C144 K4 -122(3) . . . . ?
C142 C143 C144 N34 18(5) . . . . ?
C142 C143 C144 N41 177(3) . . . . ?
C143 C138 C139 C140 3(4) . . . . ?
C144 N34 C149 N28 6(4) . . . . ?
C144 N34 C149 C151 -158(2) . . . . ?
C144 N41 C109 K4 79.0(16) . . . . ?
C144 N41 C109 N27 -165.5(18) . . . . ?
C144 N41 C109 C138 5(3) . . . . ?
C144 N41 B7 N22 -105(2) . . . . ?
C144 N41 B7 N26 128(2) . . . . ?
C144 N41 B7 N28 18(3) . . . . ?
C145 C111 C112 K3 -123(2) . . . . ?
C145 C111 C112 C108 173(2) . . . . ?
C145 C111 C112 C148 -6(3) . . . . ?
C145 C146 C147 C148 0(3) . . . . ?
C146 C147 C148 C112 -2(3) . . . . ?
C149 N28 C113 N29 148(2) . . . . ?
C149 N28 C113 C150 -24(3) . . . . ?
C149 N28 B7 N22 101(3) . . . . ?
C149 N28 B7 N26 -134(2) . . . . ?
C149 N28 B7 N41 -19(3) . . . . ?
C149 N34 C144 K4 -99(3) . . . . ?
C149 N34 C144 N41 -8(3) . . . . ?
C149 N34 C144 C143 149(3) . . . . ?
C149 C151 C159 C158 177(3) . . . . ?
C150 C151 C159 C158 1(4) . . . . ?
C150 C156 C157 C158 1(4) . . . . ?
C151 C150 C156 C157 0(4) . . . . ?
C152 C126 C127 C123 175.2(18) . . . . ?
C152 C126 C127 C155 7(3) . . . . ?
C152 C153 C154 C155 2(4) . . . . ?
C153 C154 C155 C127 4(4) . . . . ?
C156 C150 C151 C149 -178(2) . . . . ?
C156 C150 C151 C159 -1(4) . . . . ?
C156 C157 C158 C159 -1(5) . . . . ?
C157 C158 C159 C151 0(5) . . . . ?
C161 O11 C167 O12 -160(3) . . . . ?
C162 O3 C333 K5 123(3) 3_665 . . . ?
C162 O3 C333 K5 -113(3) 2_655 . . . ?
C162 O3 C333 K5 121(26) . . . . ?
C162 O3 C333 C333 52(20) . . . 2_655 ?
C162 O3 C333 C333 54(8) 3_665 . . 2_655 ?
C162 O3 C333 C333 178(8) 2_655 . . 2_655 ?
C162 O3 C333 C333 -44(7) 2_655 . . 3_665 ?
C162 O3 C333 C333 -170(32) . . . 3_665 ?
C162 O3 C333 C333 -167(7) 3_665 . . 3_665 ?
C162 O3 C333 C162 -123(5) 3_665 . . 2_655 ?
C162 O3 C333 C162 -126(28) . . . 2_655 ?
C162 O3 C333 C162 123(5) 2_655 . . 3_665 ?
C162 O3 C333 C162 -2(27) . . . 3_665 ?
C162 O3 C162 C333 -60(5) 3_665 . . 2_655 ?
C162 O3 C162 C333 179(6) 2_655 . . 2_655 ?
C162 O3 C162 C333 169(7) 3_665 . . 3_665 ?
C162 O3 C162 C333 48(4) 2_655 . . 3_665 ?
C162 O3 C162 C161 -122(5) 3_665 . . . ?
C162 O3 C162 C161 118(6) 2_655 . . . ?
C164 O10 C169 C168 167(3) . . . . ?
C166 O1 C357 C166 92(4) 3_665 . . . ?
C166 O1 C357 C166 -129(4) 2_655 . . . ?
C166 O1 C166 K5 -85(5) 2_655 . . . ?
C166 O1 C166 K5 85(5) 3_665 . . . ?
C166 O1 C166 C357 -128(6) 3_665 . . . ?
C166 O1 C166 C357 63(6) 2_655 . . . ?
C166 O1 C166 C164 -35(20) 2_655 . . . ?
C166 O1 C166 C164 134(14) 3_665 . . . ?
C167 O11 C161 C162 -144(3) . . . . ?
C167 O12 C168 C169 178(3) . . . . ?
C168 O12 C167 O11 -105(3) . . . . ?
C169 O10 C164 C166 -100(4) . . . . ?
C173 O13 C358 K6 -166(4) . . . . ?
C173 O13 C358 C314 -73(6) . . . . ?
C173 O13 O14 K6 -152(5) . . . . ?
C173 O13 O14 C175 1(5) . . . . ?
C173 O13 O14 C318 -104(5) . . . . ?
C173 O13 C175 O14 -179(4) . . . . ?
C173 C358 C314 O16 -103(4) . . . . ?
C175 O13 C358 K6 133(3) . . . . ?
C175 O13 C358 C173 -61(3) . . . . ?
C175 O13 C358 C314 -134(5) . . . . ?
C175 O13 O14 K6 -153(3) . . . . ?
C175 O13 O14 C318 -104(4) . . . . ?
C175 O13 C173 C358 114(4) . . . . ?
C175 O14 C318 K6 -109(3) . . . . ?
C176 O27 C323 C180 -119(4) . . . . ?
C176 O27 C323 C324 -124(6) . . . . ?
C176 C323 C324 O5 -8(9) . . . . ?
C176 C323 C324 C180 -57(10) . . . . ?
C180 O5 C322 C325 95(7) . . . . ?
C180 O5 C324 C323 -77(7) . . . . ?
C180 C323 C324 O5 49(5) . . . . ?
C181 O21 C183 C182 176(4) . . . . ?
C182 O22 C185 K13 138(4) . . . . ?
C184 C184 C366 O31 38(15) 2_755 . . . ?
C184 C184 C366 O31 -22(15) 3_775 . . . ?
C184 C184 C366 C366 4(7) 3_775 . . 3_775 ?
C184 C184 C366 C366 4(7) 2_755 . . 2_755 ?
C184 C184 C366 C366 -56(7) 3_775 . . 2_755 ?
C184 C184 C366 C366 64(7) 2_755 . . 3_775 ?
C185 O22 C182 C183 164(4) . . . . ?
C300 O29 C301 K3 177(4) . . . . ?
C300 O29 C301 C303 -162(4) . . . . ?
C302 O30 C303 K3 -112(5) . . . . ?
C302 O30 C303 C301 -18(6) . . . . ?
C303 O30 C302 K3 102(5) . . . . ?
C304 O4 C330 K4 -34(7) . . . . ?
C304 O4 C330 C115 -110(7) . . . . ?
C305 O6 C115 K4 -135(5) . . . . ?
C305 O6 C115 C330 176(4) . . . . ?
C308 O25 C309 K12 45(4) . . . . ?
C308 C307 C319 K10 -71(4) . . . . ?
C308 C307 C319 K12 -43(4) . . . . ?
C308 C307 C319 O7 -132(5) . . . . ?
C309 O25 C308 K10 -67(5) . . . . ?
C309 O25 C308 K12 -46(5) . . . . ?
C309 O25 C308 C307 -124(14) . . . . ?
C311 O2 C51 K1 158(4) . . . . ?
C311 O2 C51 C52 -173(3) . . . . ?
C313 O23 C184 C184 -131(6) . . . 3_775 ?
C313 O23 C184 C184 165(6) . . . 2_755 ?
C313 O23 C184 C366 13(23) . . . . ?
C314 C358 C173 O13 135(4) . . . . ?
C314 C358 C173 C175 -172(4) . . . . ?
C318 O14 C175 O13 103(4) . . . . ?
C318 O14 C175 C173 103(5) . . . . ?
C319 C307 C308 K10 70(4) . . . . ?
C319 C307 C308 K12 57(5) . . . . ?
C319 C307 C308 O25 131(14) . . . . ?
C320 O9 C326 K7 117(4) . . . . ?
C320 O9 C326 K11 100(3) . . . . ?
C320 O9 C326 C361 -169(4) . . . . ?
C321 C320 C326 K7 13(6) . . . . ?
C321 C320 C326 K11 26(5) . . . . ?
C321 C320 C326 O9 99(5) . . . . ?
C321 C320 C326 C361 113(6) . . . . ?
C322 O5 C180 K8 -130(5) . . . . ?
C322 O5 C180 C323 139(5) . . . . ?
C322 O5 C180 C324 86(8) . . . . ?
C322 O5 C324 C180 -126(7) . . . . ?
C322 O5 C324 C323 156(5) . . . . ?
C323 O27 C176 K8 120(4) . . . . ?
C323 C180 C324 O5 -110(5) . . . . ?
C324 O5 C180 K8 144(6) . . . . ?
C324 O5 C180 C323 53(6) . . . . ?
C324 O5 C322 C325 142(5) . . . . ?
C324 C180 C323 O27 -171(8) . . . . ?
C324 C180 C323 C176 139(7) . . . . ?
C326 O9 C320 K11 -73(4) . . . . ?
C326 O9 C320 C321 -99(6) . . . . ?
C326 C320 C321 K7 -10(5) . . . . ?
C326 C320 C321 K11 -32(6) . . . . ?
C326 C320 C321 O15 -170(7) . . . . ?
C327 O15 C321 K7 -74(7) . . . . ?
C327 O15 C321 K11 -56(7) . . . . ?
C327 O15 C321 C320 82(10) . . . . ?
C329 O19 C360 O28 81(6) . . . . ?
C329 O19 C360 C362 -132(8) . . . . ?
C329 O19 C362 C360 41(6) . . . . ?
C329 O28 C360 O19 -29(3) . . . . ?
C329 O28 C360 C362 -56(5) . . . . ?
C329 O28 C361 K7 -90(6) . . . . ?
C329 O28 C361 K11 -110(6) . . . . ?
C329 O28 C361 C326 -67(8) . . . . ?
C329 C360 C362 O19 -21(3) . . . . ?
C360 O19 C329 K7 -93(5) . . . . ?
C360 O19 C329 O28 -53(2) . . . . ?
C360 O19 C329 C362 40(6) . . . . ?
C360 O19 C362 C329 -41(6) . . . . ?
C360 O28 C329 K7 126(4) . . . . ?
C360 O28 C329 O19 92(8) . . . . ?
C360 O28 C329 C362 42(4) . . . . ?
C360 O28 C361 K7 -118(4) . . . . ?
C360 O28 C361 K11 -138(3) . . . . ?
C360 O28 C361 C326 -95(5) . . . . ?
C360 C329 C362 O19 129(7) . . . . ?
C361 O28 C329 K7 91(7) . . . . ?
C361 O28 C329 O19 57(9) . . . . ?
C361 O28 C329 C360 -35(7) . . . . ?
C361 O28 C329 C362 6(7) . . . . ?
C361 O28 C360 O19 133(4) . . . . ?
C361 O28 C360 C329 161(4) . . . . ?
C361 O28 C360 C362 105(5) . . . . ?
C362 O19 C329 K7 -133(7) . . . . ?
C362 O19 C329 O28 -94(5) . . . . ?
C362 O19 C329 C360 -40(6) . . . . ?
C362 O19 C360 O28 -147(5) . . . . ?
C362 O19 C360 C329 132(8) . . . . ?
C362 C329 C360 O19 -37(6) . . . . ?
C362 C329 C360 O28 -128(5) . . . . ?
C366 O31 C366 C184 -40(9) 2_755 . . . ?
C366 O31 C366 C184 31(9) 3_775 . . . ?
C366 O31 C366 C366 -71(2) 2_755 . . 3_775 ?
C366 O31 C366 C366 71(2) 3_775 . . 2_755 ?
C367 O31 C366 C184 175(9) . . . . ?
C367 O31 C366 C366 -144.5(11) . . . 2_755 ?
C367 O31 C366 C366 144.5(11) . . . 3_775 ?
C229 C230 C231 C232 9(11) . . . . ?
C230 C229 C234 K4 -99(6) . . . . ?
C230 C229 C234 C122 179(6) . . . . ?
C230 C229 C234 C233 -3(9) . . . . ?
C230 C231 C232 C233 -2(12) . . . . ?
C231 C232 C233 C234 -8(12) . . . . ?
C232 C233 C234 K4 86(8) . . . . ?
C232 C233 C234 C122 -172(8) . . . . ?
C232 C233 C234 C229 10(11) . . . . ?
C234 C229 C230 C231 -6(9) . . . . ?
C225 C33 C35 K2 94(3) . . . . ?
C225 C33 C35 C34 167(3) . . . . ?
C225 C33 C35 C228 -4(4) . . . . ?
C225 C226 C227 C228 7(10) . . . . ?
C226 C227 C228 C35 1(9) . . . . ?
N37 C34 C35 K2 -135(5) . . . . ?
N37 C34 C35 C33 156(5) . . . . ?
N37 C34 C35 C228 -33(6) . . . . ?
N37 C219 C221 C222 31(14) . . . . ?
N37 C219 C221 C73 -144(9) . . . . ?
N38 C235 C73 C221 -7(4) . . . . ?
N38 C235 C73 C47 179(4) . . . . ?
N38 C219 C221 C222 -178(5) . . . . ?
N38 C219 C221 C73 7(9) . . . . ?
C219 N38 B2 N7 137(9) . . . . ?
C219 N38 B2 N8 29(10) . . . . ?
C219 N38 B2 N11 -93(9) . . . . ?
C219 C221 C222 C223 -175(8) . . . . ?
C219 C221 C73 C235 1(6) . . . . ?
C219 C221 C73 C47 176(6) . . . . ?
C221 C222 C223 C224 0.0 . . . . ?
C222 C221 C73 C235 -174(4) . . . . ?
C222 C221 C73 C47 0.0 . . . . ?
C222 C223 C224 C47 0.0 . . . . ?
C223 C224 C47 C73 0.0 . . . . ?
C224 C47 C73 C235 173(4) . . . . ?
C224 C47 C73 C221 0.0 . . . . ?
C73 C235 N38 C219 12(7) . . . . ?
C73 C235 N38 B2 -178(5) . . . . ?
C73 C221 C222 C223 0.0 . . . . ?
C213 C42 N40 C235 127(3) . . . . ?
C213 C214 C215 C216 4(8) . . . . ?
C214 C213 C218 C26 178(4) . . . . ?
C214 C213 C218 C217 -6(8) . . . . ?
C214 C215 C216 C217 1(8) . . . . ?
C215 C216 C217 C218 -9(8) . . . . ?
C216 C217 C218 C26 -174(5) . . . . ?
C216 C217 C218 C213 11(9) . . . . ?
C218 C213 C214 C215 -2(8) . . . . ?
N39 B1 N1 K2 -139(2) . . . . ?
N39 B1 N1 C11 -34(3) . . . . ?
N39 B1 N1 C12 130(3) . . . . ?
N39 C197 C206 C207 -6(5) . . . . ?
N39 C197 C206 C209 -173(4) . . . . ?
C197 N3 C10 K1 -86(5) . . . . ?
C197 N3 C10 N2 6(6) . . . . ?
C197 N3 C10 C15 161(5) . . . . ?
C197 N39 C208 N4 160(4) . . . . ?
C197 N39 C208 C207 -9(6) . . . . ?
C197 C206 C207 C208 2(6) . . . . ?
C197 C206 C207 C210 -174(4) . . . . ?
C197 C206 C209 C212 175(4) . . . . ?
C206 C207 C208 N4 -162(5) . . . . ?
C206 C207 C208 N39 5(6) . . . . ?
C206 C207 C210 C211 4(7) . . . . ?
C206 C209 C212 C211 -4(7) . . . . ?
C207 C206 C209 C212 8(7) . . . . ?
C207 C210 C211 C212 0(7) . . . . ?
C208 N4 C11 K2 109(2) . . . . ?
C208 N4 C11 C16 -144(3) . . . . ?
C208 N4 C11 N1 15(3) . . . . ?
C208 N39 C197 N3 -134(5) . . . . ?
C208 N39 C197 C206 9(5) . . . . ?
C208 C207 C210 C211 -172(5) . . . . ?
C209 C206 C207 C208 169(4) . . . . ?
C209 C206 C207 C210 -8(7) . . . . ?
C210 C207 C208 N4 14(8) . . . . ?
C210 C207 C208 N39 -179(4) . . . . ?
C210 C211 C212 C209 1(7) . . . . ?
N35 C198 C199 C200 158(9) . . . . ?
N35 C198 C199 C202 -20(19) . . . . ?
N36 C198 C199 C200 -9(11) . . . . ?
N36 C198 C199 C202 172(10) . . . . ?
C198 N36 C201 N15 159(7) . . . . ?
C198 N36 C201 C200 -19(9) . . . . ?
C198 N36 B3 N5 96(12) . . . . ?
C198 N36 B3 N9 -21(12) . . . . ?
C198 N36 B3 N10 -128(11) . . . . ?
C198 C199 C200 C201 -4(9) . . . . ?
C198 C199 C200 C205 -172(8) . . . . ?
C198 C199 C202 C203 179(11) . . . . ?
C199 C200 C201 N15 -164(6) . . . . ?
C199 C200 C201 N36 14(8) . . . . ?
C199 C200 C205 C204 -8(11) . . . . ?
C199 C202 C203 C204 -6(12) . . . . ?
C200 C199 C202 C203 0(11) . . . . ?
C201 N15 C55 K2 114(3) . . . . ?
C201 N15 C55 N10 24(4) . . . . ?
C201 N15 C55 C60 -138(3) . . . . ?
C201 N36 C198 N35 -151(8) . . . . ?
C201 N36 C198 C199 17(11) . . . . ?
C201 N36 B3 N5 -107(5) . . . . ?
C201 N36 B3 N9 137(5) . . . . ?
C201 N36 B3 N10 29(6) . . . . ?
C201 C200 C205 C204 -173(7) . . . . ?
C202 C199 C200 C201 175(7) . . . . ?
C202 C199 C200 C205 7(11) . . . . ?
C202 C203 C204 C205 4(10) . . . . ?
C203 C204 C205 C200 3(10) . . . . ?
C205 C200 C201 N15 3(13) . . . . ?
C205 C200 C201 N36 -179(8) . . . . ?
N1 B1 N39 C197 -140(4) . . . . ?
N1 B1 N39 C208 38(5) . . . . ?
N1 C11 C16 K2 64.0(12) . . . . ?
N1 C11 C16 C17 -4(2) . . . . ?
N1 C11 C16 C22 -176.7(19) . . . . ?
N1 C12 C17 K2 -77.2(12) . . . . ?
N1 C12 C17 C16 0(2) . . . . ?
N1 C12 C17 C25 -179(2) . . . . ?
B2 N7 C26 K1 -117.4(16) . . . . ?
B2 N7 C26 N6 -8(3) . . . . ?
B2 N7 C26 C40 177(2) . . . . ?
B2 N7 C26 C218 150(3) . . . . ?
B2 N7 C42 K1 122.4(18) . . . . ?
B2 N7 C42 C41 -175(2) . . . . ?
B2 N7 C42 N40 -10(3) . . . . ?
B2 N7 C42 C213 -147(3) . . . . ?
B2 N8 C27 K2 119.8(17) . . . . ?
B2 N8 C27 N6 5(3) . . . . ?
B2 N8 C27 C33 -167.1(18) . . . . ?
B2 N8 C34 K2 -124.1(17) . . . . ?
B2 N8 C34 C35 167.6(17) . . . . ?
B2 N8 C34 N14 1(3) . . . . ?
B2 N8 C34 N37 11(5) . . . . ?
B2 N11 C28 K1 -34(2) . . . . ?
B2 N11 C28 N9 -128(2) . . . . ?
B2 N11 C28 C30 62(3) . . . . ?
B2 N11 C29 K2 39(2) . . . . ?
B2 N11 C29 N10 122.6(19) . . . . ?
B2 N11 C29 C59 -70(3) . . . . ?
B2 N12 C50 N14 -10(7) . . . . ?
B2 N12 C50 C49 177(3) . . . . ?
B2 N38 C219 N37 -25(14) . . . . ?
B2 N38 C219 C221 179(7) . . . . ?
B3 N5 C12 K2 36(2) . . . . ?
B3 N5 C12 C17 -61(3) . . . . ?
B3 N5 C12 N1 129(2) . . . . ?
B3 N5 C13 K1 -41(2) . . . . ?
B3 N5 C13 N2 -127(2) . . . . ?
B3 N5 C13 C14 63(3) . . . . ?
B3 N9 C28 K1 -115.7(18) . . . . ?
B3 N9 C28 N11 -1(3) . . . . ?
B3 N9 C28 C30 170.8(19) . . . . ?
B3 N9 C32 K1 125.0(18) . . . . ?
B3 N9 C32 C31 -173.5(19) . . . . ?
B3 N9 C32 N16 -11(3) . . . . ?
B3 N9 C32 N35 0(6) . . . . ?
B3 N10 C29 K2 122.4(17) . . . . ?
B3 N10 C29 N11 12(3) . . . . ?
B3 N10 C29 C59 -158.3(18) . . . . ?
B3 N10 C55 K2 -125.4(18) . . . . ?
B3 N10 C55 N15 -3(3) . . . . ?
B3 N10 C55 C60 161.1(18) . . . . ?
B3 N30 C54 N15 -16(5) . . . . ?
B3 N30 C54 C58 179(3) . . . . ?
B3 N30 C56 N16 13(6) . . . . ?
B3 N30 C56 C57 -179(3) . . . . ?
B3 N36 C198 N35 8(17) . . . . ?
B3 N36 C198 C199 176(8) . . . . ?
B3 N36 C201 N15 -8(9) . . . . ?
B3 N36 C201 C200 174(6) . . . . ?
B4 N17 C88 N18 -15(3) . . . . ?
B4 N17 C88 C87 179.0(18) . . . . ?
B4 N17 C89 N21 10(4) . . . . ?
B4 N17 C89 C82 179.8(19) . . . . ?
B4 N19 C90 K3 -124.9(19) . . . . ?
B4 N19 C90 N18 6(3) . . . . ?
B4 N19 C90 C92 170.2(19) . . . . ?
B4 N19 C94 K3 116.5(17) . . . . ?
B4 N19 C94 N22 4(3) . . . . ?
B4 N19 C94 C93 -168.4(19) . . . . ?
B4 N20 C91 K4 123(2) . . . . ?
B4 N20 C91 N21 -11(3) . . . . ?
B4 N20 C91 C97 -164(2) . . . . ?
B4 N20 C95 K4 -120.2(19) . . . . ?
B4 N20 C95 N22 -8(3) . . . . ?
B4 N20 C95 C96 164(2) . . . . ?
B4 N23 C106 K4 -43(2) . . . . ?
B4 N23 C106 N24 -126(2) . . . . ?
B4 N23 C106 C116 72(4) . . . . ?
B4 N23 C106 C229 43(6) . . . . ?
B4 N23 C107 K3 38(2) . . . . ?
B4 N23 C107 N25 130(2) . . . . ?
B4 N23 C107 C128 -62(3) . . . . ?
B5 N24 C106 K4 -119.3(18) . . . . ?
B5 N24 C106 N23 -11(3) . . . . ?
B5 N24 C106 C116 155(2) . . . . ?
B5 N24 C106 C229 177(4) . . . . ?
B5 N24 C122 K4 123.6(19) . . . . ?
B5 N24 C122 N33 -3(3) . . . . ?
B5 N24 C122 C121 -154(2) . . . . ?
B5 N24 C122 C234 -177(4) . . . . ?
B5 N25 C107 K3 118.0(16) . . . . ?
B5 N25 C107 N23 2(3) . . . . ?
B5 N25 C107 C128 -168.4(17) . . . . ?
B5 N25 C124 K3 -123.2(17) . . . . ?
B5 N25 C124 N32 9(3) . . . . ?
B5 N25 C124 C129 169.2(17) . . . . ?
B5 N27 C108 K3 43(2) . . . . ?
B5 N27 C108 N26 124.7(19) . . . . ?
B5 N27 C108 C112 -68(3) . . . . ?
B5 N27 C109 K4 -35(3) . . . . ?
B5 N27 C109 N41 -130(2) . . . . ?
B5 N27 C109 C138 63(4) . . . . ?
B5 N31 C123 N32 -15(3) . . . . ?
B5 N31 C123 C127 176.2(16) . . . . ?
B5 N31 C125 N33 20(3) . . . . ?
B5 N31 C125 C126 -177.2(17) . . . . ?
B7 N22 C94 K3 37(2) . . . . ?
B7 N22 C94 N19 128(2) . . . . ?
B7 N22 C94 C93 -62(3) . . . . ?
B7 N22 C95 K4 -38(3) . . . . ?
B7 N22 C95 N20 -127(2) . . . . ?
B7 N22 C95 C96 64(4) . . . . ?
B7 N26 C108 K3 122.8(17) . . . . ?
B7 N26 C108 N27 12(3) . . . . ?
B7 N26 C108 C112 -158.4(18) . . . . ?
B7 N26 C110 K3 -125(2) . . . . ?
B7 N26 C110 N29 4(3) . . . . ?
B7 N26 C110 C111 159(2) . . . . ?
B7 N28 C113 N29 -6(4) . . . . ?
B7 N28 C113 C150 -179.3(19) . . . . ?
B7 N28 C149 N34 9(4) . . . . ?
B7 N28 C149 C151 176.3(19) . . . . ?
B7 N41 C109 K4 -118.7(18) . . . . ?
B7 N41 C109 N27 -3(3) . . . . ?
B7 N41 C109 C138 168(2) . . . . ?
B7 N41 C144 K4 129(2) . . . . ?
B7 N41 C144 N34 -6(3) . . . . ?
B7 N41 C144 C143 -168(2) . . . . ?

loop_
_twin_individual_id
_twin_individual_mass_fraction_refined
1 0.50(4)
2 0.50(4)
